data_4102617
loop_
_publ_author_name
'Dirk M. Guldi'
'Lai Feng'
'Shankara Gayathri Radhakrishnan'
'Hidefumi Nikawa'
'Michio Yamada'
'Naomi Mizorogi'
'Takahiro Tsuchiya'
'Takeshi Akasaka'
'Shigeru Nagase'
'M. \'Angeles Herranz'
'Nazario Mart\'in'

_publ_section_title
;
 A Molecular Ce2@Ih-C80 Switch-Unprecedented Oxidative Pathway in
 Photoinduced Charge Transfer Reactivity
;
_journal_name_full 'Journal of the American Chemical Society'
_journal_page_first 9078
_journal_page_last 9086
_journal_paper_doi 10.1021/ja101856j
_journal_volume 132
_journal_year 2010
_chemical_formula_moiety 'C92 Ce2 O2 H14, 2(C S2)'
_chemical_formula_sum 'C94 H14 Ce2 O2 S4'
_chemical_formula_weight 1583.53
_chemical_name_systematic
;
 ?
;
_space_group_IT_number 14
_symmetry_cell_setting monoclinic
_symmetry_space_group_name_Hall '-P 2ybc'
_symmetry_space_group_name_H-M 'P 1 21/c 1'
_atom_sites_solution_hydrogens geom
_atom_sites_solution_primary direct
_atom_sites_solution_secondary difmap
_audit_creation_method SHELXL-97
_cell_angle_alpha 90.00
_cell_angle_beta 99.129(4)
_cell_angle_gamma 90.00
_cell_formula_units_Z 4
_cell_length_a 14.5938(15)
_cell_length_b 11.0075(9)
_cell_length_c 32.940(3)
_cell_measurement_temperature 120(2)
_cell_measurement_theta_max 64.09
_cell_measurement_theta_min 5.98
_cell_volume 5224.5(8)
_computing_cell_refinement 'Bruker SMART'
_computing_data_collection 'Bruker SMART'
_computing_data_reduction 'Bruker SAINT'
_computing_molecular_graphics 'Bruker SHELXTL'
_computing_publication_material 'Bruker SHELXTL'
_computing_structure_refinement 'SHELXL-97 (Sheldrick, 1997)'
_computing_structure_solution 'SHELXS-97 (Sheldrick, 1990)'
_diffrn_ambient_temperature 120(2)
_diffrn_measured_fraction_theta_full 0.995
_diffrn_measured_fraction_theta_max 0.995
_diffrn_measurement_device_type 'Rigaku RAXIS-RAPID Imaging Plate'
_diffrn_measurement_method 'phi and omega scans'
_diffrn_radiation_monochromator graphite
_diffrn_radiation_source 'fine-focus sealed tube'
_diffrn_radiation_type MoK\a
_diffrn_radiation_wavelength 0.71075
_diffrn_reflns_av_R_equivalents 0.0519
_diffrn_reflns_av_sigmaI/netI 0.0296
_diffrn_reflns_limit_h_max 21
_diffrn_reflns_limit_h_min -21
_diffrn_reflns_limit_k_max 14
_diffrn_reflns_limit_k_min -16
_diffrn_reflns_limit_l_max 49
_diffrn_reflns_limit_l_min -49
_diffrn_reflns_number 103173
_diffrn_reflns_theta_full 32.03
_diffrn_reflns_theta_max 32.03
_diffrn_reflns_theta_min 3.07
_exptl_absorpt_coefficient_mu 1.951
_exptl_absorpt_correction_T_max 0.9260
_exptl_absorpt_correction_T_min 0.5018
_exptl_absorpt_correction_type empirical
_exptl_absorpt_process_details 'SADABS Sheldrick 1996'
_exptl_crystal_colour black
_exptl_crystal_density_diffrn 2.013
_exptl_crystal_density_method 'not measured'
_exptl_crystal_description chip
_exptl_crystal_F_000 3096
_exptl_crystal_size_max 0.41
_exptl_crystal_size_mid 0.30
_exptl_crystal_size_min 0.04
_refine_diff_density_max 7.840
_refine_diff_density_min -5.396
_refine_diff_density_rms 0.292
_refine_ls_extinction_method none
_refine_ls_goodness_of_fit_ref 1.118
_refine_ls_hydrogen_treatment mixed
_refine_ls_matrix_type full
_refine_ls_number_parameters 1112
_refine_ls_number_reflns 18107
_refine_ls_number_restraints 670
_refine_ls_restrained_S_all 1.100
_refine_ls_R_factor_all 0.0994
_refine_ls_R_factor_gt 0.0901
_refine_ls_shift/su_max 0.027
_refine_ls_shift/su_mean 0.003
_refine_ls_structure_factor_coef Fsqd
_refine_ls_weighting_details 'calc w=1/[\s^2^(Fo^2^)+(0.0957P)^2^+117.5841P] where P=(Fo^2^+2Fc^2^)/3'
_refine_ls_weighting_scheme calc
_refine_ls_wR_factor_gt 0.2602
_refine_ls_wR_factor_ref 0.2653
_reflns_number_gt 15772
_reflns_number_total 18107
_reflns_threshold_expression >2sigma(I)
_cod_data_source_file ja101856j_si_002.cif
_cod_data_source_block 01
_cod_original_cell_volume 5224.5(9)
_cod_original_sg_symbol_H-M 'P 21/c'
_cod_database_code 4102617

loop_
_symmetry_equiv_pos_as_xyz
'x, y, z'
'-x, y+1/2, -z+1/2'
'-x, -y, -z'
'x, -y-1/2, z-1/2'

loop_
_atom_site_label
_atom_site_type_symbol
_atom_site_fract_x
_atom_site_fract_y
_atom_site_fract_z
_atom_site_U_iso_or_equiv
_atom_site_adp_type
_atom_site_occupancy
_atom_site_symmetry_multiplicity
_atom_site_calc_flag
_atom_site_refinement_flags
_atom_site_disorder_assembly
_atom_site_disorder_group
C00A C 0.1597(7) 0.2631(9) 0.2596(3) 0.036(3) Uani 0.686(6) 1 d PD A 1
C01A C 0.2518(6) 0.3109(10) 0.2612(3) 0.035(3) Uani 0.686(6) 1 d PD A 1
C02A C 0.1438(8) 0.1612(12) 0.2849(4) 0.031(3) Uani 0.686(6) 1 d P A 1
C5A C -0.1804(5) 0.3773(7) 0.3632(2) 0.0211(12) Uani 1 1 d . A .
C05A C -0.1006(5) 0.3923(7) 0.3980(2) 0.0206(7) Uani 1 1 d D . .
C07A C 0.2262(6) 0.0789(10) 0.4343(3) 0.030(3) Uani 0.686(6) 1 d PD A 1
C08A C 0.4882(8) 0.4268(10) 0.3635(3) 0.025(2) Uani 0.686(6) 1 d PD A 1
C16A C -0.0557(6) 0.5091(8) 0.4106(2) 0.0184(17) Uani 0.686(6) 1 d PD A 1
C17A C -0.0725(8) 0.4822(11) 0.3178(4) 0.0206(7) Uani 0.686(6) 1 d PD A 1
C18A C 0.0193(6) 0.6552(9) 0.3186(3) 0.0206(7) Uani 0.686(6) 1 d PD A 1
C19A C -0.0481(8) 0.5953(10) 0.3389(4) 0.018(2) Uani 0.686(6) 1 d PD A 1
C20A C -0.0459(7) 0.2976(10) 0.4201(3) 0.020(2) Uani 0.686(6) 1 d PD A 1
C21A C 0.3833(8) 0.1602(10) 0.4345(4) 0.028(2) Uani 0.686(6) 1 d PD A 1
C22A C 0.4593(8) 0.3127(9) 0.3443(3) 0.027(3) Uani 0.686(6) 1 d PD A 1
C23A C 0.4991(9) 0.4424(14) 0.4083(4) 0.023(2) Uani 0.686(6) 1 d PD A 1
C24A C 0.0398(6) 0.6841(7) 0.4044(2) 0.031(3) Uani 0.686(6) 1 d PD A 1
C25A C 0.0724(6) 0.1353(10) 0.4268(3) 0.023(2) Uani 0.686(6) 1 d PD A 1
C26A C -0.0603(6) 0.2619(9) 0.3270(3) 0.0206(7) Uani 0.686(6) 1 d PD A 1
C27A C 0.4750(9) 0.3341(10) 0.4321(4) 0.024(2) Uani 0.686(6) 1 d PD A 1
C28A C -0.1125(4) 0.3721(7) 0.3326(2) 0.0199(12) Uani 1 1 d . . .
C29A C 0.0076(5) 0.4850(7) 0.4481(2) 0.0160(16) Uani 0.686(6) 1 d PD A 1
C30A C 0.0510(5) 0.1093(8) 0.3413(3) 0.022(2) Uani 0.686(6) 1 d PD A 1
C31A C 0.4475(8) 0.5227(9) 0.3369(3) 0.033(3) Uani 0.686(6) 1 d PD A 1
C32A C -0.0359(8) 0.6078(10) 0.3829(3) 0.022(2) Uani 0.686(6) 1 d PD A 1
C33A C 0.3530(7) 0.7153(9) 0.4124(3) 0.028(3) Uani 0.686(6) 1 d PD A 1
C34A C 0.4476(9) 0.2202(11) 0.4119(4) 0.023(3) Uani 0.686(6) 1 d PD A 1
C35A C 0.2624(7) 0.7548(9) 0.3443(3) 0.0290(19) Uani 0.686(6) 1 d PD A 1
C36A C 0.1308(6) 0.0544(12) 0.3663(3) 0.0206(7) Uani 0.686(6) 1 d PD A 1
C37A C -0.0198(7) 0.4732(10) 0.2847(3) 0.027(3) Uani 0.686(6) 1 d PD A 1
C38A C 0.1383(7) 0.0669(10) 0.4089(3) 0.025(2) Uani 0.686(6) 1 d PD A 1
C39A C 0.4365(12) 0.2086(15) 0.3674(4) 0.026(2) Uani 0.686(6) 1 d P A 1
C40A C 0.4625(7) 0.5560(9) 0.4228(3) 0.0206(7) Uani 0.686(6) 1 d PD A 1
C41A C 0.4007(7) 0.3382(9) 0.3058(3) 0.027(2) Uani 0.686(6) 1 d PD A 1
C42A C 0.1748(7) 0.7400(10) 0.3185(3) 0.035(4) Uani 0.686(6) 1 d PD A 1
C43A C 0.3054(8) 0.0653(12) 0.3737(3) 0.032(3) Uani 0.686(6) 1 d PD A 1
C44A C 0.0904(9) 0.7339(11) 0.3370(4) 0.026(2) Uani 0.686(6) 1 d PD A 1
C45A C 0.3094(10) 0.0815(14) 0.4163(4) 0.028(3) Uani 0.686(6) 1 d PD A 1
C46A C -0.0236(6) 0.1708(8) 0.3568(3) 0.0206(7) Uani 0.686(6) 1 d PD A 1
C47A C 0.3707(6) 0.2373(10) 0.4688(3) 0.029(2) Uani 0.686(6) 1 d PD A 1
C48A C 0.3306(7) 0.6898(10) 0.3263(4) 0.037(4) Uani 0.686(6) 1 d PD A 1
C49A C 0.3644(7) 0.1280(11) 0.3493(3) 0.030(3) Uani 0.686(6) 1 d PD A 1
C50A C 0.2701(9) 0.7703(12) 0.3874(4) 0.0290(19) Uani 0.686(6) 1 d PD A 1
C51A C 0.4271(8) 0.3447(9) 0.4675(3) 0.031(3) Uani 0.686(6) 1 d PD A 1
C52A C 0.4112(9) 0.6359(13) 0.3510(4) 0.028(2) Uani 0.686(6) 1 d P A 1
C53A C 0.3936(7) 0.4679(10) 0.3013(3) 0.034(3) Uani 0.686(6) 1 d PD A 1
C54A C -0.0104(8) 0.1877(12) 0.4022(3) 0.024(2) Uani 0.686(6) 1 d PD A 1
C55A C 0.1864(6) 0.7710(9) 0.4052(3) 0.028(3) Uani 0.686(6) 1 d PD A 1
C56A C 0.0980(6) 0.7497(8) 0.3799(3) 0.0290(19) Uani 0.686(6) 1 d PD A 1
C57A C 0.0366(6) 0.5800(9) 0.2850(3) 0.029(2) Uani 0.686(6) 1 d PD A 1
C58A C 0.4241(9) 0.6512(12) 0.3943(4) 0.051(7) Uani 0.686(6) 1 d PD A 1
C59A C 0.0934(6) 0.6661(9) 0.4446(3) 0.031(2) Uani 0.686(6) 1 d PD A 1
C60A C 0.2446(6) 0.4401(9) 0.2561(3) 0.031(3) Uani 0.686(6) 1 d PD A 1
C61A C 0.0933(7) 0.3027(12) 0.4770(3) 0.028(2) Uani 0.686(6) 1 d P A 1
C62A C 0.3932(7) 0.4575(12) 0.4807(3) 0.029(2) Uani 0.686(6) 1 d PD A 1
C63A C 0.0798(8) 0.5622(12) 0.4668(3) 0.026(2) Uani 0.686(6) 1 d P A 1
C64A C 0.3114(6) 0.4567(10) 0.4993(3) 0.031(3) Uani 0.686(6) 1 d PD A 1
C66A C 0.1888(7) 0.6658(10) 0.2845(3) 0.038(3) Uani 0.686(6) 1 d PD A 1
C67A C 0.0121(8) 0.3619(12) 0.2712(3) 0.028(2) Uani 0.686(6) 1 d P A 1
C68A C 0.1198(6) 0.1897(9) 0.4634(3) 0.030(2) Uani 0.686(6) 1 d PD A 1
C69A C 0.1203(8) 0.5827(13) 0.2680(4) 0.032(3) Uani 0.686(6) 1 d P A 1
C70A C 0.0137(5) 0.3551(8) 0.4539(2) 0.0207(18) Uani 0.686(6) 1 d PD A 1
C71A C -0.0080(6) 0.2566(9) 0.2935(2) 0.025(2) Uani 0.686(6) 1 d PD A 1
C72A C 0.3115(7) 0.1497(9) 0.3091(3) 0.030(2) Uani 0.686(6) 1 d PD A 1
C73A C 0.0601(6) 0.1619(9) 0.3021(3) 0.033(3) Uani 0.686(6) 1 d PD A 1
C74A C 0.4149(6) 0.5610(9) 0.4585(3) 0.031(3) Uani 0.686(6) 1 d PD A 1
C75A C 0.3473(6) 0.6596(8) 0.4520(3) 0.034(3) Uani 0.686(6) 1 d PD A 1
C76A C 0.2859(8) 0.2362(12) 0.4851(3) 0.029(2) Uani 0.686(6) 1 d PD A 1
C77A C 0.0957(6) 0.3630(10) 0.2534(3) 0.032(3) Uani 0.686(6) 1 d PD A 1
C78A C 0.3290(8) 0.2557(14) 0.2879(4) 0.033(3) Uani 0.686(6) 1 d P A 1
C79A C 0.2850(7) 0.6348(10) 0.2893(3) 0.037(3) Uani 0.686(6) 1 d PD A 1
C80A C 0.2624(8) 0.6595(11) 0.4690(4) 0.031(3) Uani 0.686(6) 1 d PD A 1
C81A C 0.3144(8) 0.5234(15) 0.2776(4) 0.035(3) Uani 0.686(6) 1 d P A 1
C91A C 0.1633(6) 0.3801(9) 0.4979(2) 0.028(2) Uani 0.686(6) 1 d PD A 1
C92A C 0.1562(6) 0.5088(9) 0.4930(2) 0.029(2) Uani 0.686(6) 1 d PD A 1
C93A C 0.2594(6) 0.3478(8) 0.5018(3) 0.028(2) Uani 0.686(6) 1 d PD A 1
C94A C 0.2477(7) 0.5565(8) 0.4938(3) 0.031(3) Uani 0.686(6) 1 d PD A 1
C95A C 0.2148(6) 0.1548(9) 0.4680(3) 0.028(2) Uani 0.686(6) 1 d PD A 1
C96A C 0.2157(6) 0.0480(9) 0.3485(3) 0.022(2) Uani 0.686(6) 1 d PD A 1
C97A C 0.2197(6) 0.1002(9) 0.3087(3) 0.033(3) Uani 0.686(6) 1 d PD A 1
C98A C 0.1839(6) 0.7192(8) 0.4453(3) 0.030(2) Uani 0.686(6) 1 d PD A 1
C99A C 0.1481(6) 0.4725(9) 0.2514(3) 0.035(3) Uani 0.686(6) 1 d PD A 1
C00B C 0.2035(14) 0.3312(17) 0.4984(6) 0.0273(10) Uani 0.314(6) 1 d PD A 2
C01B C 0.2945(13) 0.382(2) 0.5017(6) 0.0273(10) Uani 0.314(6) 1 d PD A 2
C02B C 0.1797(17) 0.215(3) 0.4792(8) 0.0273(10) Uani 0.314(6) 1 d P A 2
C07B C 0.2208(12) 0.059(3) 0.3404(7) 0.0273(10) Uani 0.314(6) 1 d PD A 2
C08B C 0.493(2) 0.447(3) 0.4132(8) 0.0273(10) Uani 0.314(6) 1 d PD A 2
C15B C -0.038(3) 0.586(4) 0.3409(13) 0.0273(10) Uani 0.314(6) 1 d PD A 2
C16B C -0.077(2) 0.480(3) 0.3163(11) 0.0273(10) Uani 0.314(6) 1 d PD A 2
C17B C -0.0577(14) 0.5103(18) 0.4115(4) 0.0273(10) Uani 0.314(6) 1 d PD A 2
C18B C 0.0362(14) 0.6851(18) 0.4049(4) 0.0273(10) Uani 0.314(6) 1 d PD A 2
C19B C -0.040(2) 0.610(3) 0.3837(5) 0.0273(10) Uani 0.314(6) 1 d PD A 2
C20B C -0.0632(18) 0.263(3) 0.3209(8) 0.0273(10) Uani 0.314(6) 1 d PD A 2
C21B C 0.373(2) 0.137(2) 0.3486(8) 0.0273(10) Uani 0.314(6) 1 d PD A 2
C22B C 0.473(3) 0.345(3) 0.4349(11) 0.0273(10) Uani 0.314(6) 1 d PD A 2
C23B C 0.491(2) 0.437(2) 0.3686(8) 0.0273(10) Uani 0.314(6) 1 d PD A 2
C24B C 0.0324(15) 0.667(2) 0.3224(7) 0.0273(10) Uani 0.314(6) 1 d PD A 2
C25B C 0.0662(12) 0.108(3) 0.3340(7) 0.0273(10) Uani 0.314(6) 1 d PD A 2
C26B C -0.044(2) 0.279(3) 0.4142(7) 0.0273(10) Uani 0.314(6) 1 d PD A 2
C27B C 0.457(2) 0.319(2) 0.3488(10) 0.0273(10) Uani 0.314(6) 1 d PD A 2
C29B C -0.018(2) 0.439(3) 0.2875(9) 0.0273(10) Uani 0.314(6) 1 d PD A 2
C30B C 0.0673(17) 0.127(3) 0.4174(8) 0.0273(10) Uani 0.314(6) 1 d PD A 2
C31B C 0.4607(19) 0.547(2) 0.4314(7) 0.0273(10) Uani 0.314(6) 1 d PD A 2
C33B C 0.3398(16) 0.698(2) 0.3347(8) 0.0273(10) Uani 0.314(6) 1 d PD A 2
C34B C 0.441(3) 0.214(3) 0.3733(7) 0.0273(10) Uani 0.314(6) 1 d PD A 2
C35B C 0.2748(18) 0.761(3) 0.3949(7) 0.0273(10) Uani 0.314(6) 1 d PD A 2
C36B C 0.1451(14) 0.067(4) 0.4033(7) 0.0273(10) Uani 0.314(6) 1 d PD A 2
C37B C 0.0087(8) 0.5238(10) 0.4499(3) 0.0273(10) Uani 0.314(6) 1 d PD A 2
C38B C 0.1422(16) 0.056(3) 0.3607(5) 0.0273(10) Uani 0.314(6) 1 d PD A 2
C39B C 0.440(3) 0.230(4) 0.4163(15) 0.0273(10) Uani 0.314(6) 1 d P A 2
C40B C 0.4460(17) 0.535(2) 0.3423(7) 0.0273(10) Uani 0.314(6) 1 d PD A 2
C41B C 0.428(2) 0.384(2) 0.4664(9) 0.0273(10) Uani 0.314(6) 1 d PD A 2
C42B C 0.1976(14) 0.765(3) 0.4130(7) 0.0273(10) Uani 0.314(6) 1 d PD A 2
C43B C 0.317(2) 0.081(3) 0.4099(7) 0.0273(10) Uani 0.314(6) 1 d PD A 2
C44B C 0.1066(15) 0.747(3) 0.3886(7) 0.0273(10) Uani 0.314(6) 1 d PD A 2
C45B C 0.3084(18) 0.068(5) 0.3671(8) 0.0273(10) Uani 0.314(6) 1 d PD A 2
C46B C -0.014(2) 0.176(3) 0.3928(6) 0.0273(10) Uani 0.314(6) 1 d PD A 2
C47B C 0.3471(13) 0.1948(16) 0.3089(6) 0.0273(10) Uani 0.314(6) 1 d PD A 2
C48B C 0.3437(16) 0.709(3) 0.4217(7) 0.0273(10) Uani 0.314(6) 1 d PD A 2
C49B C 0.3840(16) 0.157(3) 0.4350(8) 0.0273(10) Uani 0.314(6) 1 d PD A 2
C50B C 0.2665(16) 0.767(3) 0.3513(8) 0.0273(10) Uani 0.314(6) 1 d PD A 2
C51B C 0.3988(17) 0.3070(19) 0.3090(8) 0.0273(10) Uani 0.314(6) 1 d PD A 2
C52B C 0.419(3) 0.652(4) 0.3999(11) 0.0273(10) Uani 0.314(6) 1 d P A 2
C53B C 0.4207(16) 0.508(2) 0.4642(7) 0.0273(10) Uani 0.314(6) 1 d PD A 2
C54B C -0.0128(16) 0.169(3) 0.3476(6) 0.0273(10) Uani 0.314(6) 1 d PD A 2
C55B C 0.1786(15) 0.750(3) 0.3249(8) 0.0273(10) Uani 0.314(6) 1 d PD A 2
C56B C 0.0998(17) 0.744(3) 0.3456(7) 0.0273(10) Uani 0.314(6) 1 d PD A 2
C57B C 0.0669(8) 0.6315(10) 0.4461(3) 0.0273(10) Uani 0.314(6) 1 d PD A 2
C58B C 0.416(2) 0.643(3) 0.3624(6) 0.0273(10) Uani 0.314(6) 1 d PD A 2
C59B C 0.0695(14) 0.625(2) 0.2873(6) 0.0273(10) Uani 0.314(6) 1 d PD A 2
C60B C 0.2855(14) 0.511(2) 0.4987(7) 0.0273(10) Uani 0.314(6) 1 d PD A 2
C61B C 0.0622(17) 0.244(3) 0.2774(8) 0.0273(10) Uani 0.314(6) 1 d P A 2
C62B C 0.3621(13) 0.4089(17) 0.2850(7) 0.0273(10) Uani 0.314(6) 1 d PD A 2
C63B C 0.0460(17) 0.504(3) 0.2687(8) 0.0273(10) Uani 0.314(6) 1 d P A 2
C64B C 0.2728(10) 0.3944(13) 0.2607(6) 0.0273(10) Uani 0.314(6) 1 d PD A 2
C66B C 0.2188(14) 0.715(2) 0.4509(7) 0.0273(10) Uani 0.314(6) 1 d PD A 2
C67B C 0.0486(17) 0.414(3) 0.4697(8) 0.0273(10) Uani 0.314(6) 1 d P A 2
C68B C 0.0980(14) 0.142(2) 0.2972(6) 0.0273(10) Uani 0.314(6) 1 d PD A 2
C69B C 0.1520(17) 0.637(3) 0.4682(8) 0.0273(10) Uani 0.314(6) 1 d P A 2
C70B C -0.0100(17) 0.307(3) 0.2903(7) 0.0273(10) Uani 0.314(6) 1 d PD A 2
C71B C 0.0197(15) 0.293(2) 0.4521(6) 0.0273(10) Uani 0.314(6) 1 d PD A 2
C72B C 0.3439(14) 0.197(2) 0.4700(7) 0.0273(10) Uani 0.314(6) 1 d PD A 2
C73B C 0.0883(14) 0.199(2) 0.4541(7) 0.0273(10) Uani 0.314(6) 1 d PD A 2
C74B C 0.3882(12) 0.5242(16) 0.3021(7) 0.0273(10) Uani 0.314(6) 1 d PD A 2
C75B C 0.3225(12) 0.6250(16) 0.2974(6) 0.0273(10) Uani 0.314(6) 1 d PD A 2
C76B C 0.2559(13) 0.183(2) 0.2865(7) 0.0273(10) Uani 0.314(6) 1 d PD A 2
C77B C 0.1383(12) 0.4291(19) 0.4933(6) 0.0273(10) Uani 0.314(6) 1 d PD A 2
C78B C 0.3637(17) 0.315(3) 0.4854(8) 0.0273(10) Uani 0.314(6) 1 d P A 2
C79B C 0.3093(15) 0.681(2) 0.4563(6) 0.0273(10) Uani 0.314(6) 1 d PD A 2
C80B C 0.2305(13) 0.6090(19) 0.2746(7) 0.0273(10) Uani 0.314(6) 1 d PD A 2
C81B C 0.3480(17) 0.577(3) 0.4787(8) 0.0273(10) Uani 0.314(6) 1 d P A 2
C91B C 0.1243(13) 0.3122(18) 0.2557(6) 0.0273(10) Uani 0.314(6) 1 d PD A 2
C92B C 0.1153(12) 0.4423(18) 0.2526(7) 0.0273(10) Uani 0.314(6) 1 d PD A 2
C93B C 0.2216(12) 0.2826(15) 0.2607(6) 0.0273(10) Uani 0.314(6) 1 d PD A 2
C94B C 0.2071(11) 0.4933(15) 0.2557(6) 0.0273(10) Uani 0.314(6) 1 d PD A 2
C95B C 0.1936(13) 0.112(3) 0.3011(6) 0.0273(10) Uani 0.314(6) 1 d PD A 2
C96B C 0.2349(15) 0.075(3) 0.4294(8) 0.0273(10) Uani 0.314(6) 1 d PD A 2
C97B C 0.2518(13) 0.147(2) 0.4666(7) 0.0273(10) Uani 0.314(6) 1 d PD A 2
C98B C 0.1598(14) 0.676(2) 0.2888(7) 0.0273(10) Uani 0.314(6) 1 d PD A 2
C99B C 0.1890(15) 0.5399(18) 0.4935(7) 0.0273(10) Uani 0.314(6) 1 d PD A 2
C1P C -0.2677(5) 0.5476(8) 0.3917(2) 0.0260(14) Uani 1 1 d . A .
H1P H -0.2439 0.5190 0.4185 0.031 Uiso 1 1 calc R . .
C2P C -0.3062(5) 0.2278(7) 0.3277(2) 0.0261(14) Uani 1 1 d . A .
H2P1 H -0.3541 0.2920 0.3227 0.031 Uiso 1 1 calc R . .
H2P2 H -0.2740 0.2237 0.3035 0.031 Uiso 1 1 calc R . .
C3P C -0.3603(5) 0.6922(8) 0.3478(3) 0.0282(15) Uani 1 1 d . A .
H3P H -0.3981 0.7629 0.3446 0.034 Uiso 1 1 calc R . .
C4P C -0.2822(5) 0.5300(8) 0.3182(2) 0.0251(14) Uani 1 1 d . A .
H4P H -0.2677 0.4896 0.2945 0.030 Uiso 1 1 calc R . .
C04P C -0.4310(5) 0.0744(7) 0.2999(2) 0.0237(13) Uani 1 1 d . . .
C05P C -0.5389(6) -0.0834(8) 0.2753(3) 0.0304(16) Uani 1 1 d . . .
H05A H -0.5524 -0.1679 0.2816 0.046 Uiso 1 1 calc R . .
H05B H -0.5249 -0.0783 0.2472 0.046 Uiso 1 1 calc R . .
H05C H -0.5929 -0.0326 0.2776 0.046 Uiso 1 1 calc R . .
C6P C -0.2449(5) 0.4874(7) 0.3575(2) 0.0236(13) Uani 1 1 d . . .
C06P C -0.3523(5) 0.1056(8) 0.3335(3) 0.0299(16) Uani 1 1 d . . .
H06A H -0.3047 0.0408 0.3351 0.036 Uiso 1 1 calc R . .
H06B H -0.3759 0.1067 0.3601 0.036 Uiso 1 1 calc R . .
C7P C -0.3402(5) 0.6310(8) 0.3137(2) 0.0263(14) Uani 1 1 d . . .
H7P H -0.3662 0.6581 0.2870 0.032 Uiso 1 1 calc R A .
C8P C -0.3247(5) 0.6491(8) 0.3870(3) 0.0282(15) Uani 1 1 d . . .
H8P H -0.3397 0.6895 0.4106 0.034 Uiso 1 1 calc R A .
C9P C -0.2359(5) 0.2593(7) 0.3663(3) 0.0255(14) Uani 1 1 d . . .
H9P1 H -0.2697 0.2665 0.3900 0.031 Uiso 1 1 calc R A .
H9P2 H -0.1915 0.1911 0.3721 0.031 Uiso 1 1 calc R . .
C10S C 0.5888(8) 0.0027(9) 0.4515(4) 0.046(3) Uani 1 1 d . . .
C11S C 0.8519(9) 0.9052(10) 0.3924(3) 0.061(4) Uani 1 1 d D . .
Ce1 Ce 0.05527(2) 0.39603(4) 0.370677(11) 0.01748(10) Uani 1 1 d . A .
Ce2 Ce 0.33574(3) 0.41993(5) 0.381954(16) 0.03196(13) Uani 1 1 d . . .
O1 O -0.4658(4) 0.1430(6) 0.2735(2) 0.0326(12) Uani 1 1 d . . .
O2 O -0.4597(5) -0.0411(6) 0.3039(2) 0.0353(14) Uani 1 1 d . . .
S1 S 0.5420(2) -0.0894(3) 0.41986(11) 0.0489(7) Uani 1 1 d . . .
S2 S 0.6337(5) 0.0942(4) 0.48323(18) 0.126(3) Uani 1 1 d . . .
S3 S 0.8586(2) 0.8850(3) 0.34616(10) 0.0556(7) Uani 1 1 d D . .
S4 S 0.8474(6) 0.9303(8) 0.43697(19) 0.126(3) Uani 1 1 d D . .

loop_
_atom_site_aniso_label
_atom_site_aniso_U_11
_atom_site_aniso_U_22
_atom_site_aniso_U_33
_atom_site_aniso_U_23
_atom_site_aniso_U_13
_atom_site_aniso_U_12
C00A 0.028(5) 0.064(9) 0.015(4) -0.019(5) -0.006(4) 0.008(6)
C01A 0.025(5) 0.064(9) 0.016(4) -0.015(5) 0.005(4) 0.004(5)
C02A 0.020(5) 0.038(6) 0.032(5) -0.025(5) -0.005(4) 0.001(4)
C5A 0.015(3) 0.025(3) 0.023(3) -0.002(2) 0.002(2) -0.003(2)
C05A 0.0146(14) 0.0213(16) 0.0243(17) -0.0004(14) -0.0016(12) -0.0009(12)
C07A 0.027(6) 0.015(4) 0.048(8) 0.018(5) 0.004(5) 0.006(4)
C08A 0.013(4) 0.034(6) 0.028(6) -0.004(4) 0.005(4) -0.001(4)
C16A 0.012(4) 0.028(5) 0.017(4) -0.005(3) 0.005(3) 0.006(3)
C17A 0.0146(14) 0.0213(16) 0.0243(17) -0.0004(14) -0.0016(12) -0.0009(12)
C18A 0.0146(14) 0.0213(16) 0.0243(17) -0.0004(14) -0.0016(12) -0.0009(12)
C19A 0.012(5) 0.013(4) 0.025(5) 0.004(3) -0.007(4) 0.007(3)
C20A 0.014(4) 0.030(6) 0.017(4) 0.002(4) 0.005(3) 0.000(4)
C21A 0.021(5) 0.025(5) 0.038(6) 0.009(4) 0.001(4) 0.014(4)
C22A 0.015(4) 0.041(6) 0.027(6) -0.010(5) 0.009(4) 0.007(4)
C23A 0.008(4) 0.035(6) 0.027(5) -0.008(4) 0.001(3) 0.000(4)
C24A 0.019(5) 0.024(5) 0.047(7) -0.014(5) 0.000(4) 0.012(4)
C25A 0.023(5) 0.020(5) 0.025(5) 0.006(4) 0.000(4) -0.002(4)
C26A 0.0146(14) 0.0213(16) 0.0243(17) -0.0004(14) -0.0016(12) -0.0009(12)
C27A 0.011(4) 0.035(6) 0.024(5) -0.001(4) -0.004(3) 0.010(4)
C28A 0.014(2) 0.024(3) 0.021(3) -0.003(2) -0.001(2) 0.000(2)
C29A 0.013(3) 0.024(4) 0.011(3) -0.010(3) 0.003(3) 0.002(3)
C30A 0.016(4) 0.016(4) 0.035(6) -0.012(4) 0.003(4) -0.005(3)
C31A 0.017(4) 0.040(7) 0.044(8) 0.011(6) 0.018(5) -0.001(5)
C32A 0.012(4) 0.018(4) 0.038(5) -0.003(4) 0.005(4) 0.008(3)
C33A 0.022(5) 0.016(4) 0.043(7) 0.004(5) 0.001(4) -0.010(4)
C34A 0.013(4) 0.025(5) 0.031(7) -0.005(4) 0.004(4) 0.011(4)
C35A 0.022(3) 0.011(2) 0.048(6) -0.001(3) -0.011(3) 0.000(2)
C36A 0.0146(14) 0.0213(16) 0.0243(17) -0.0004(14) -0.0016(12) -0.0009(12)
C37A 0.017(4) 0.052(9) 0.010(4) 0.007(5) -0.003(3) 0.011(5)
C38A 0.026(5) 0.010(4) 0.040(7) 0.008(4) 0.004(4) 0.003(4)
C39A 0.018(5) 0.029(5) 0.033(6) -0.007(5) 0.007(5) 0.007(4)
C40A 0.0146(14) 0.0213(16) 0.0243(17) -0.0004(14) -0.0016(12) -0.0009(12)
C41A 0.016(4) 0.045(8) 0.023(5) -0.006(5) 0.008(4) 0.000(5)
C42A 0.024(5) 0.018(5) 0.058(10) 0.023(6) -0.008(5) -0.004(4)
C43A 0.033(6) 0.009(4) 0.054(9) -0.010(6) 0.011(6) 0.004(4)
C44A 0.027(5) 0.013(4) 0.035(6) 0.005(4) -0.007(5) 0.002(4)
C45A 0.024(5) 0.017(4) 0.043(8) 0.010(5) 0.003(5) 0.009(4)
C46A 0.0146(14) 0.0213(16) 0.0243(17) -0.0004(14) -0.0016(12) -0.0009(12)
C47A 0.018(5) 0.040(7) 0.025(5) 0.008(5) -0.005(4) 0.012(4)
C48A 0.026(6) 0.028(6) 0.055(10) 0.021(6) 0.006(6) -0.008(5)
C49A 0.024(6) 0.026(6) 0.040(6) -0.017(5) 0.002(5) 0.013(4)
C50A 0.022(3) 0.011(2) 0.048(6) -0.001(3) -0.011(3) 0.000(2)
C51A 0.015(4) 0.052(8) 0.022(5) 0.001(6) -0.005(4) 0.011(6)
C52A 0.017(4) 0.029(6) 0.037(6) 0.011(5) 0.003(5) -0.007(4)
C53A 0.026(5) 0.051(8) 0.029(5) 0.009(6) 0.017(4) 0.006(5)
C54A 0.016(4) 0.024(5) 0.030(6) 0.004(5) -0.001(4) -0.007(4)
C55A 0.023(5) 0.009(4) 0.046(8) -0.005(4) -0.010(5) 0.005(4)
C56A 0.022(3) 0.011(2) 0.048(6) -0.001(3) -0.011(3) 0.000(2)
C57A 0.026(5) 0.038(6) 0.021(5) 0.013(4) -0.006(4) 0.013(5)
C58A 0.019(6) 0.018(5) 0.11(2) -0.005(8) -0.003(8) -0.006(4)
C59A 0.030(6) 0.032(6) 0.032(6) -0.011(5) 0.009(4) 0.003(5)
C60A 0.026(5) 0.054(8) 0.013(4) 0.006(4) 0.007(4) 0.007(5)
C61A 0.018(4) 0.044(7) 0.022(5) 0.016(4) 0.005(3) 0.005(4)
C62A 0.018(4) 0.042(6) 0.021(4) -0.007(4) -0.012(4) 0.000(4)
C63A 0.021(4) 0.036(6) 0.023(5) -0.015(4) 0.005(4) 0.002(4)
C64A 0.023(5) 0.054(8) 0.013(4) -0.009(5) -0.010(4) 0.003(5)
C66A 0.036(7) 0.039(7) 0.040(7) 0.028(6) 0.014(6) 0.016(6)
C67A 0.022(5) 0.040(6) 0.020(4) -0.005(4) -0.005(4) 0.005(4)
C68A 0.037(6) 0.033(6) 0.020(5) 0.011(4) 0.003(4) -0.003(5)
C69A 0.024(5) 0.047(7) 0.023(5) 0.019(5) 0.004(4) 0.008(5)
C70A 0.016(4) 0.032(5) 0.016(4) 0.003(4) 0.008(3) -0.002(4)
C71A 0.021(4) 0.035(6) 0.017(4) -0.007(4) -0.006(3) -0.002(4)
C72A 0.030(5) 0.031(6) 0.030(5) -0.017(5) 0.006(4) 0.010(5)
C73A 0.021(5) 0.041(7) 0.037(6) -0.025(5) -0.001(4) -0.009(5)
C74A 0.016(4) 0.045(7) 0.028(5) -0.015(5) -0.010(4) -0.006(5)
C75A 0.019(5) 0.031(6) 0.048(7) -0.023(5) -0.006(5) -0.008(4)
C76A 0.023(5) 0.043(6) 0.020(4) 0.013(4) 0.000(4) 0.010(4)
C77A 0.024(5) 0.056(8) 0.014(4) -0.004(5) -0.005(4) 0.011(5)
C78A 0.020(5) 0.057(8) 0.022(5) -0.017(5) 0.005(4) 0.009(5)
C79A 0.028(6) 0.045(7) 0.041(7) 0.026(6) 0.012(5) -0.001(5)
C80A 0.022(5) 0.031(6) 0.039(6) -0.019(5) -0.002(4) -0.002(4)
C81A 0.023(5) 0.060(9) 0.024(5) 0.016(5) 0.005(4) 0.000(5)
C91A 0.024(5) 0.049(7) 0.009(3) 0.002(4) 0.000(3) 0.007(5)
C92A 0.022(5) 0.049(7) 0.014(4) -0.010(4) 0.002(4) 0.003(5)
C93A 0.026(5) 0.043(7) 0.013(4) 0.002(4) -0.003(4) 0.004(5)
C94A 0.025(5) 0.047(7) 0.018(4) -0.018(5) -0.004(4) 0.006(5)
C95A 0.030(5) 0.029(5) 0.025(5) 0.017(4) 0.003(4) 0.005(5)
C96A 0.029(5) 0.007(4) 0.030(6) -0.005(4) 0.004(4) 0.002(3)
C97A 0.031(6) 0.029(6) 0.034(6) -0.022(5) -0.012(5) 0.013(5)
C98A 0.028(5) 0.020(5) 0.039(6) -0.020(5) 0.001(5) 0.004(4)
C99A 0.022(5) 0.073(10) 0.011(4) 0.010(5) 0.003(4) 0.014(6)
C00B 0.0218(17) 0.033(2) 0.0256(17) -0.0004(13) -0.0015(12) 0.0020(13)
C01B 0.0218(17) 0.033(2) 0.0256(17) -0.0004(13) -0.0015(12) 0.0020(13)
C02B 0.0218(17) 0.033(2) 0.0256(17) -0.0004(13) -0.0015(12) 0.0020(13)
C07B 0.0218(17) 0.033(2) 0.0256(17) -0.0004(13) -0.0015(12) 0.0020(13)
C08B 0.0218(17) 0.033(2) 0.0256(17) -0.0004(13) -0.0015(12) 0.0020(13)
C15B 0.0218(17) 0.033(2) 0.0256(17) -0.0004(13) -0.0015(12) 0.0020(13)
C16B 0.0218(17) 0.033(2) 0.0256(17) -0.0004(13) -0.0015(12) 0.0020(13)
C17B 0.0218(17) 0.033(2) 0.0256(17) -0.0004(13) -0.0015(12) 0.0020(13)
C18B 0.0218(17) 0.033(2) 0.0256(17) -0.0004(13) -0.0015(12) 0.0020(13)
C19B 0.0218(17) 0.033(2) 0.0256(17) -0.0004(13) -0.0015(12) 0.0020(13)
C20B 0.0218(17) 0.033(2) 0.0256(17) -0.0004(13) -0.0015(12) 0.0020(13)
C21B 0.0218(17) 0.033(2) 0.0256(17) -0.0004(13) -0.0015(12) 0.0020(13)
C22B 0.0218(17) 0.033(2) 0.0256(17) -0.0004(13) -0.0015(12) 0.0020(13)
C23B 0.0218(17) 0.033(2) 0.0256(17) -0.0004(13) -0.0015(12) 0.0020(13)
C24B 0.0218(17) 0.033(2) 0.0256(17) -0.0004(13) -0.0015(12) 0.0020(13)
C25B 0.0218(17) 0.033(2) 0.0256(17) -0.0004(13) -0.0015(12) 0.0020(13)
C26B 0.0218(17) 0.033(2) 0.0256(17) -0.0004(13) -0.0015(12) 0.0020(13)
C27B 0.0218(17) 0.033(2) 0.0256(17) -0.0004(13) -0.0015(12) 0.0020(13)
C29B 0.0218(17) 0.033(2) 0.0256(17) -0.0004(13) -0.0015(12) 0.0020(13)
C30B 0.0218(17) 0.033(2) 0.0256(17) -0.0004(13) -0.0015(12) 0.0020(13)
C31B 0.0218(17) 0.033(2) 0.0256(17) -0.0004(13) -0.0015(12) 0.0020(13)
C33B 0.0218(17) 0.033(2) 0.0256(17) -0.0004(13) -0.0015(12) 0.0020(13)
C34B 0.0218(17) 0.033(2) 0.0256(17) -0.0004(13) -0.0015(12) 0.0020(13)
C35B 0.0218(17) 0.033(2) 0.0256(17) -0.0004(13) -0.0015(12) 0.0020(13)
C36B 0.0218(17) 0.033(2) 0.0256(17) -0.0004(13) -0.0015(12) 0.0020(13)
C37B 0.0218(17) 0.033(2) 0.0256(17) -0.0004(13) -0.0015(12) 0.0020(13)
C38B 0.0218(17) 0.033(2) 0.0256(17) -0.0004(13) -0.0015(12) 0.0020(13)
C39B 0.0218(17) 0.033(2) 0.0256(17) -0.0004(13) -0.0015(12) 0.0020(13)
C40B 0.0218(17) 0.033(2) 0.0256(17) -0.0004(13) -0.0015(12) 0.0020(13)
C41B 0.0218(17) 0.033(2) 0.0256(17) -0.0004(13) -0.0015(12) 0.0020(13)
C42B 0.0218(17) 0.033(2) 0.0256(17) -0.0004(13) -0.0015(12) 0.0020(13)
C43B 0.0218(17) 0.033(2) 0.0256(17) -0.0004(13) -0.0015(12) 0.0020(13)
C44B 0.0218(17) 0.033(2) 0.0256(17) -0.0004(13) -0.0015(12) 0.0020(13)
C45B 0.0218(17) 0.033(2) 0.0256(17) -0.0004(13) -0.0015(12) 0.0020(13)
C46B 0.0218(17) 0.033(2) 0.0256(17) -0.0004(13) -0.0015(12) 0.0020(13)
C47B 0.0218(17) 0.033(2) 0.0256(17) -0.0004(13) -0.0015(12) 0.0020(13)
C48B 0.0218(17) 0.033(2) 0.0256(17) -0.0004(13) -0.0015(12) 0.0020(13)
C49B 0.0218(17) 0.033(2) 0.0256(17) -0.0004(13) -0.0015(12) 0.0020(13)
C50B 0.0218(17) 0.033(2) 0.0256(17) -0.0004(13) -0.0015(12) 0.0020(13)
C51B 0.0218(17) 0.033(2) 0.0256(17) -0.0004(13) -0.0015(12) 0.0020(13)
C52B 0.0218(17) 0.033(2) 0.0256(17) -0.0004(13) -0.0015(12) 0.0020(13)
C53B 0.0218(17) 0.033(2) 0.0256(17) -0.0004(13) -0.0015(12) 0.0020(13)
C54B 0.0218(17) 0.033(2) 0.0256(17) -0.0004(13) -0.0015(12) 0.0020(13)
C55B 0.0218(17) 0.033(2) 0.0256(17) -0.0004(13) -0.0015(12) 0.0020(13)
C56B 0.0218(17) 0.033(2) 0.0256(17) -0.0004(13) -0.0015(12) 0.0020(13)
C57B 0.0218(17) 0.033(2) 0.0256(17) -0.0004(13) -0.0015(12) 0.0020(13)
C58B 0.0218(17) 0.033(2) 0.0256(17) -0.0004(13) -0.0015(12) 0.0020(13)
C59B 0.0218(17) 0.033(2) 0.0256(17) -0.0004(13) -0.0015(12) 0.0020(13)
C60B 0.0218(17) 0.033(2) 0.0256(17) -0.0004(13) -0.0015(12) 0.0020(13)
C61B 0.0218(17) 0.033(2) 0.0256(17) -0.0004(13) -0.0015(12) 0.0020(13)
C62B 0.0218(17) 0.033(2) 0.0256(17) -0.0004(13) -0.0015(12) 0.0020(13)
C63B 0.0218(17) 0.033(2) 0.0256(17) -0.0004(13) -0.0015(12) 0.0020(13)
C64B 0.0218(17) 0.033(2) 0.0256(17) -0.0004(13) -0.0015(12) 0.0020(13)
C66B 0.0218(17) 0.033(2) 0.0256(17) -0.0004(13) -0.0015(12) 0.0020(13)
C67B 0.0218(17) 0.033(2) 0.0256(17) -0.0004(13) -0.0015(12) 0.0020(13)
C68B 0.0218(17) 0.033(2) 0.0256(17) -0.0004(13) -0.0015(12) 0.0020(13)
C69B 0.0218(17) 0.033(2) 0.0256(17) -0.0004(13) -0.0015(12) 0.0020(13)
C70B 0.0218(17) 0.033(2) 0.0256(17) -0.0004(13) -0.0015(12) 0.0020(13)
C71B 0.0218(17) 0.033(2) 0.0256(17) -0.0004(13) -0.0015(12) 0.0020(13)
C72B 0.0218(17) 0.033(2) 0.0256(17) -0.0004(13) -0.0015(12) 0.0020(13)
C73B 0.0218(17) 0.033(2) 0.0256(17) -0.0004(13) -0.0015(12) 0.0020(13)
C74B 0.0218(17) 0.033(2) 0.0256(17) -0.0004(13) -0.0015(12) 0.0020(13)
C75B 0.0218(17) 0.033(2) 0.0256(17) -0.0004(13) -0.0015(12) 0.0020(13)
C76B 0.0218(17) 0.033(2) 0.0256(17) -0.0004(13) -0.0015(12) 0.0020(13)
C77B 0.0218(17) 0.033(2) 0.0256(17) -0.0004(13) -0.0015(12) 0.0020(13)
C78B 0.0218(17) 0.033(2) 0.0256(17) -0.0004(13) -0.0015(12) 0.0020(13)
C79B 0.0218(17) 0.033(2) 0.0256(17) -0.0004(13) -0.0015(12) 0.0020(13)
C80B 0.0218(17) 0.033(2) 0.0256(17) -0.0004(13) -0.0015(12) 0.0020(13)
C81B 0.0218(17) 0.033(2) 0.0256(17) -0.0004(13) -0.0015(12) 0.0020(13)
C91B 0.0218(17) 0.033(2) 0.0256(17) -0.0004(13) -0.0015(12) 0.0020(13)
C92B 0.0218(17) 0.033(2) 0.0256(17) -0.0004(13) -0.0015(12) 0.0020(13)
C93B 0.0218(17) 0.033(2) 0.0256(17) -0.0004(13) -0.0015(12) 0.0020(13)
C94B 0.0218(17) 0.033(2) 0.0256(17) -0.0004(13) -0.0015(12) 0.0020(13)
C95B 0.0218(17) 0.033(2) 0.0256(17) -0.0004(13) -0.0015(12) 0.0020(13)
C96B 0.0218(17) 0.033(2) 0.0256(17) -0.0004(13) -0.0015(12) 0.0020(13)
C97B 0.0218(17) 0.033(2) 0.0256(17) -0.0004(13) -0.0015(12) 0.0020(13)
C98B 0.0218(17) 0.033(2) 0.0256(17) -0.0004(13) -0.0015(12) 0.0020(13)
C99B 0.0218(17) 0.033(2) 0.0256(17) -0.0004(13) -0.0015(12) 0.0020(13)
C1P 0.020(3) 0.037(4) 0.020(3) 0.001(3) 0.000(2) 0.004(3)
C2P 0.021(3) 0.027(3) 0.029(3) -0.002(3) 0.000(3) -0.004(3)
C3P 0.020(3) 0.028(4) 0.036(4) 0.002(3) 0.003(3) 0.000(3)
C4P 0.018(3) 0.033(4) 0.023(3) -0.001(3) -0.001(2) 0.001(3)
C04P 0.022(3) 0.022(3) 0.028(3) -0.003(3) 0.007(3) -0.001(2)
C05P 0.026(3) 0.031(4) 0.033(4) -0.004(3) 0.003(3) -0.005(3)
C6P 0.011(2) 0.030(4) 0.029(3) 0.005(3) 0.001(2) 0.001(2)
C06P 0.021(3) 0.026(4) 0.041(4) -0.002(3) -0.001(3) -0.003(3)
C7P 0.021(3) 0.030(4) 0.028(3) 0.008(3) 0.001(3) 0.002(3)
C8P 0.021(3) 0.033(4) 0.030(4) -0.006(3) 0.001(3) 0.004(3)
C9P 0.017(3) 0.023(3) 0.035(4) -0.001(3) -0.001(3) -0.004(2)
C10S 0.049(6) 0.030(4) 0.049(6) -0.007(4) -0.024(5) 0.013(4)
C11S 0.043(6) 0.029(5) 0.109(12) 0.008(6) 0.009(7) 0.008(4)
Ce1 0.01245(15) 0.02187(18) 0.01723(16) -0.00172(13) -0.00042(11) 0.00076(12)
Ce2 0.01230(17) 0.0463(3) 0.0364(2) -0.0036(2) 0.00102(15) -0.00127(16)
O1 0.033(3) 0.028(3) 0.034(3) 0.001(2) 0.000(2) -0.002(2)
O2 0.030(3) 0.028(3) 0.045(4) 0.001(3) -0.003(3) -0.008(2)
S1 0.0438(14) 0.0338(12) 0.0658(18) -0.0156(12) -0.0008(12) 0.0009(10)
S2 0.165(5) 0.0454(19) 0.126(4) -0.040(2) -0.110(4) 0.041(3)
S3 0.0591(18) 0.0581(18) 0.0506(16) 0.0084(14) 0.0114(13) 0.0150(15)
S4 0.163(7) 0.150(6) 0.075(3) 0.038(4) 0.050(4) 0.004(5)

loop_
_atom_type_symbol
_atom_type_description
_atom_type_scat_dispersion_real
_atom_type_scat_dispersion_imag
_atom_type_scat_source
Ce Ce -0.2486 2.6331 'International Tables Vol C Tables 4.2.6.8 and 6.1.1.4'
C C 0.0033 0.0016 'International Tables Vol C Tables 4.2.6.8 and 6.1.1.4'
H H 0.0000 0.0000 'International Tables Vol C Tables 4.2.6.8 and 6.1.1.4'
O O 0.0106 0.0060 'International Tables Vol C Tables 4.2.6.8 and 6.1.1.4'
S S 0.1246 0.1234 'International Tables Vol C Tables 4.2.6.8 and 6.1.1.4'

loop_
_geom_angle_atom_site_label_1
_geom_angle_atom_site_label_2
_geom_angle_atom_site_label_3
_geom_angle
C77A C00A C01A 107.9(4)
C77A C00A C02A 121.2(8)
C01A C00A C02A 120.0(8)
C60A C01A C00A 108.0(4)
C60A C01A C78A 121.5(9)
C00A C01A C78A 120.2(9)
C97A C02A C73A 115.2(12)
C97A C02A C00A 120.4(10)
C73A C02A C00A 117.0(10)
C05A C5A C28A 90.1(5)
C05A C5A C6P 113.2(6)
C28A C5A C6P 113.6(6)
C05A C5A C9P 113.1(6)
C28A C5A C9P 114.6(6)
C6P C5A C9P 110.9(6)
C20A C05A C16A 107.7(7)
C20A C05A C17B 108.1(9)
C16A C05A C17B 1.7(13)
C20A C05A C5A 127.2(7)
C16A C05A C5A 124.5(6)
C17B C05A C5A 124.3(8)
C20A C05A C26B 10.2(10)
C16A C05A C26B 114.5(11)
C17B C05A C26B 115.2(14)
C5A C05A C26B 118.9(11)
C20A C05A Ce1 74.9(5)
C16A C05A Ce1 73.0(5)
C17B C05A Ce1 74.7(11)
C5A C05A Ce1 110.9(4)
C26B C05A Ce1 71.2(12)
C95A C07A C38A 107.9(4)
C95A C07A C45A 121.6(9)
C38A C07A C45A 120.2(9)
C31A C08A C22A 108.0(4)
C31A C08A C23A 119.6(11)
C22A C08A C23A 121.4(11)
C31A C08A Ce2 82.4(5)
C22A C08A Ce2 82.2(5)
C23A C08A Ce2 72.9(8)
C29A C16A C05A 106.1(6)
C29A C16A C32A 120.2(5)
C05A C16A C32A 126.1(6)
C29A C16A Ce1 88.8(4)
C05A C16A Ce1 73.7(5)
C32A C16A Ce1 80.7(4)
C37A C17A C19A 107.7(4)
C37A C17A C28A 119.0(8)
C19A C17A C28A 129.6(9)
C37A C17A Ce1 94.1(5)
C19A C17A Ce1 83.9(5)
C28A C17A Ce1 75.5(6)
C44A C18A C57A 118.6(9)
C44A C18A C19A 126.2(9)
C57A C18A C19A 108.2(4)
C18A C19A C32A 116.3(9)
C18A C19A C17A 107.9(4)
C32A C19A C17A 123.3(9)
C18A C19A Ce1 99.6(5)
C32A C19A Ce1 73.9(7)
C17A C19A Ce1 65.0(5)
C05A C20A C70A 106.9(7)
C05A C20A C54A 126.5(8)
C70A C20A C54A 117.3(9)
C05A C20A Ce1 72.9(5)
C70A C20A Ce1 88.2(5)
C54A C20A Ce1 79.8(6)
C45A C21A C47A 120.0(9)
C45A C21A C34A 124.3(10)
C47A C21A C34A 108.0(4)
C41A C22A C08A 108.0(4)
C41A C22A C39A 117.7(8)
C08A C22A C39A 122.5(9)
C41A C22A Ce2 88.4(4)
C08A C22A Ce2 64.9(4)
C39A C22A Ce2 82.8(7)
C08A C23A C40A 116.2(13)
C08A C23A C27A 115.9(12)
C40A C23A C27A 112.2(8)
C08A C23A Ce2 71.6(8)
C40A C23A Ce2 79.4(6)
C27A C23A Ce2 78.9(7)
C59A C24A C56A 107.4(4)
C59A C24A C32A 128.2(5)
C56A C24A C32A 118.4(5)
C38A C25A C68A 107.7(4)
C38A C25A C54A 122.3(8)
C68A C25A C54A 123.4(8)
C71A C26A C46A 107.9(4)
C71A C26A C28A 118.7(7)
C46A C26A C28A 129.6(7)
C71A C26A Ce1 94.2(4)
C46A C26A Ce1 82.9(4)
C28A C26A Ce1 75.9(5)
C34A C27A C51A 107.8(4)
C34A C27A C23A 121.1(9)
C51A C27A C23A 122.5(8)
C34A C27A Ce2 83.7(6)
C51A C27A Ce2 93.0(5)
C23A C27A Ce2 66.4(6)
C16B C28A C26A 114.6(13)
C16B C28A C17A 3(2)
C26A C28A C17A 113.9(8)
C16B C28A C20B 110.8(18)
C26A C28A C20B 7.8(10)
C17A C28A C20B 110.5(10)
C16B C28A C5A 121.9(13)
C26A C28A C5A 121.4(7)
C17A C28A C5A 121.7(7)
C20B C28A C5A 126.6(11)
C16B C28A Ce1 74.0(15)
C26A C28A Ce1 70.8(5)
C17A C28A Ce1 71.3(6)
C20B C28A Ce1 75.3(11)
C5A C28A Ce1 109.9(4)
C63A C29A C70A 120.8(7)
C63A C29A C16A 126.3(8)
C70A C29A C16A 108.2(5)
C63A C29A Ce1 108.5(6)
C70A C29A Ce1 76.4(3)
C16A C29A Ce1 61.5(4)
C73A C30A C46A 108.1(4)
C73A C30A C36A 119.9(7)
C46A C30A C36A 125.3(7)
C53A C31A C08A 108.0(4)
C53A C31A C52A 116.1(9)
C08A C31A C52A 124.6(9)
C53A C31A Ce2 88.4(5)
C08A C31A Ce2 64.8(4)
C52A C31A Ce2 84.2(6)
C19A C32A C16A 123.2(8)
C19A C32A C24A 120.1(8)
C16A C32A C24A 109.1(4)
C19A C32A Ce1 75.9(7)
C16A C32A Ce1 67.2(3)
C24A C32A Ce1 102.1(4)
C75A C33A C58A 107.9(4)
C75A C33A C50A 120.8(9)
C58A C33A C50A 123.0(9)
C27A C34A C21A 108.1(4)
C27A C34A C39A 121.3(11)
C21A C34A C39A 120.2(11)
C27A C34A Ce2 65.7(6)
C21A C34A Ce2 98.6(5)
C39A C34A Ce2 75.6(9)
C50A C35A C42A 122.0(10)
C50A C35A C48A 121.8(10)
C42A C35A C48A 108.3(4)
C38A C36A C30A 117.3(9)
C38A C36A C96A 118.2(8)
C30A C36A C96A 116.8(9)
C67A C37A C57A 119.9(9)
C67A C37A C17A 123.0(9)
C57A C37A C17A 108.3(4)
C67A C37A Ce1 87.8(6)
C57A C37A Ce1 95.9(5)
C17A C37A Ce1 57.3(4)
C36A C38A C07A 121.3(8)
C36A C38A C25A 121.2(8)
C07A C38A C25A 108.3(4)
C49A C39A C22A 119.3(10)
C49A C39A C34A 115.4(13)
C22A C39A C34A 117.6(12)
C49A C39A Ce2 102.2(8)
C22A C39A Ce2 66.8(7)
C34A C39A Ce2 74.6(8)
C74A C40A C58A 108.0(4)
C74A C40A C23A 122.6(8)
C58A C40A C23A 121.5(9)
C74A C40A Ce2 92.8(5)
C58A C40A Ce2 84.9(5)
C23A C40A Ce2 66.7(6)
C53A C41A C22A 108.0(4)
C53A C41A C78A 123.2(9)
C22A C41A C78A 122.0(9)
C53A C41A Ce2 76.1(4)
C22A C41A Ce2 62.5(4)
C78A C41A Ce2 103.3(7)
C66A C42A C35A 107.7(4)
C66A C42A C44A 122.5(8)
C35A C42A C44A 119.5(9)
C45A C43A C49A 124.1(11)
C45A C43A C96A 118.6(11)
C49A C43A C96A 108.0(4)
C56A C44A C18A 116.3(11)
C56A C44A C42A 118.4(10)
C18A C44A C42A 117.3(10)
C43A C45A C07A 120.5(13)
C43A C45A C21A 113.8(12)
C07A C45A C21A 117.8(11)
C30A C46A C26A 107.8(4)
C30A C46A C54A 115.5(8)
C26A C46A C54A 124.7(8)
C30A C46A Ce1 99.4(4)
C26A C46A Ce1 65.6(4)
C54A C46A Ce1 74.7(6)
C76A C47A C51A 123.5(9)
C76A C47A C21A 120.9(9)
C51A C47A C21A 108.2(4)
C79A C48A C35A 107.8(4)
C79A C48A C52A 122.3(9)
C35A C48A C52A 121.9(10)
C39A C49A C72A 122.0(9)
C39A C49A C43A 122.0(9)
C72A C49A C43A 108.2(4)
C35A C50A C55A 118.1(10)
C35A C50A C33A 115.8(12)
C55A C50A C33A 116.7(10)
C62A C51A C47A 118.3(9)
C62A C51A C27A 123.2(9)
C47A C51A C27A 107.9(4)
C62A C51A Ce2 85.6(6)
C47A C51A Ce2 94.8(5)
C27A C51A Ce2 58.4(4)
C58A C52A C48A 119.0(12)
C58A C52A C31A 115.1(11)
C48A C52A C31A 118.3(11)
C58A C52A Ce2 74.9(8)
C48A C52A Ce2 102.5(7)
C31A C52A Ce2 65.5(6)
C81A C53A C41A 121.5(10)
C81A C53A C31A 123.9(10)
C41A C53A C31A 108.1(4)
C81A C53A Ce2 104.2(7)
C41A C53A Ce2 75.8(4)
C31A C53A Ce2 62.5(4)
C25A C54A C20A 114.5(9)
C25A C54A C46A 118.1(10)
C20A C54A C46A 120.3(10)
C25A C54A Ce1 103.4(6)
C20A C54A Ce1 68.4(6)
C46A C54A Ce1 73.8(6)
C50A C55A C56A 120.5(8)
C50A C55A C98A 121.1(8)
C56A C55A C98A 108.3(4)
C44A C56A C55A 121.4(8)
C44A C56A C24A 122.3(8)
C55A C56A C24A 108.0(4)
C69A C57A C37A 122.8(9)
C69A C57A C18A 123.9(9)
C37A C57A C18A 107.9(4)
C52A C58A C40A 122.6(10)
C52A C58A C33A 118.5(9)
C40A C58A C33A 108.1(4)
C52A C58A Ce2 76.5(8)
C40A C58A Ce2 64.5(4)
C33A C58A Ce2 98.9(5)
C63A C59A C24A 119.7(7)
C63A C59A C98A 122.3(8)
C24A C59A C98A 108.7(4)
C01A C60A C99A 108.1(4)
C01A C60A C81A 122.2(9)
C99A C60A C81A 119.4(9)
C68A C61A C70A 115.9(10)
C68A C61A C91A 118.4(9)
C70A C61A C91A 119.0(11)
C74A C62A C64A 119.8(10)
C74A C62A C51A 115.1(10)
C64A C62A C51A 118.6(11)
C59A C63A C29A 115.2(9)
C59A C63A C92A 119.7(10)
C29A C63A C92A 118.2(10)
C62A C64A C93A 121.2(9)
C62A C64A C94A 120.8(9)
C93A C64A C94A 108.2(4)
C69A C66A C42A 119.8(9)
C69A C66A C79A 121.1(9)
C42A C66A C79A 108.1(4)
C37A C67A C71A 116.0(10)
C37A C67A C77A 117.8(11)
C71A C67A C77A 118.3(10)
C61A C68A C25A 121.7(8)
C61A C68A C95A 121.3(8)
C25A C68A C95A 108.1(4)
C66A C69A C99A 118.6(10)
C66A C69A C57A 117.7(11)
C99A C69A C57A 116.8(11)
C61A C70A C29A 120.3(8)
C61A C70A C20A 125.5(9)
C29A C70A C20A 108.4(6)
C61A C70A Ce1 107.0(6)
C29A C70A Ce1 75.1(3)
C20A C70A Ce1 62.3(4)
C67A C71A C73A 119.8(8)
C67A C71A C26A 122.6(8)
C73A C71A C26A 108.2(4)
C67A C71A Ce1 87.7(6)
C73A C71A Ce1 95.4(4)
C26A C71A Ce1 57.1(4)
C78A C72A C49A 118.8(9)
C78A C72A C97A 123.3(8)
C49A C72A C97A 107.9(4)
C02A C73A C71A 122.4(9)
C02A C73A C30A 124.1(8)
C71A C73A C30A 108.0(4)
C62A C74A C40A 124.0(8)
C62A C74A C75A 118.2(8)
C40A C74A C75A 107.9(4)
C62A C74A Ce2 86.0(6)
C40A C74A Ce2 58.5(4)
C75A C74A Ce2 95.7(4)
C80A C75A C33A 121.6(8)
C80A C75A C74A 123.1(8)
C33A C75A C74A 108.1(4)
C95A C76A C47A 118.7(10)
C95A C76A C93A 118.2(9)
C47A C76A C93A 116.3(11)
C67A C77A C99A 121.3(9)
C67A C77A C00A 120.8(9)
C99A C77A C00A 108.1(4)
C72A C78A C41A 119.8(10)
C72A C78A C01A 117.8(11)
C41A C78A C01A 115.5(12)
C81A C79A C48A 119.6(9)
C81A C79A C66A 121.8(9)
C48A C79A C66A 108.1(4)
C94A C80A C75A 116.0(10)
C94A C80A C98A 119.5(10)
C75A C80A C98A 116.7(11)
C79A C81A C53A 119.4(12)
C79A C81A C60A 118.0(10)
C53A C81A C60A 115.9(13)
C61A C91A C92A 120.4(8)
C61A C91A C93A 120.8(9)
C92A C91A C93A 108.0(4)
C63A C92A C91A 120.9(9)
C63A C92A C94A 119.9(9)
C91A C92A C94A 108.1(4)
C76A C93A C64A 121.5(9)
C76A C93A C91A 120.1(8)
C64A C93A C91A 107.9(4)
C92A C94A C64A 107.8(4)
C92A C94A C80A 120.2(8)
C64A C94A C80A 121.7(8)
C76A C95A C07A 120.9(8)
C76A C95A C68A 120.7(8)
C07A C95A C68A 108.0(4)
C97A C96A C43A 107.8(4)
C97A C96A C36A 120.5(7)
C43A C96A C36A 121.0(8)
C02A C97A C96A 123.4(9)
C02A C97A C72A 117.9(9)
C96A C97A C72A 108.2(4)
C80A C98A C59A 118.2(8)
C80A C98A C55A 122.9(8)
C59A C98A C55A 107.6(4)
C69A C99A C77A 120.9(8)
C69A C99A C60A 120.5(9)
C77A C99A C60A 107.8(4)
C01B C00B C77B 108.0(4)
C01B C00B C02B 122.3(18)
C77B C00B C02B 120.4(18)
C78B C01B C60B 123.5(19)
C78B C01B C00B 118.4(19)
C60B C01B C00B 108.0(4)
C97B C02B C00B 118(2)
C97B C02B C73B 115(2)
C00B C02B C73B 119(2)
C95B C07B C38B 108.0(4)
C95B C07B C45B 128(2)
C38B C07B C45B 115(2)
C31B C08B C22B 107.9(4)
C31B C08B C23B 123(3)
C22B C08B C23B 119(3)
C31B C08B Ce2 84.9(14)
C22B C08B Ce2 81.7(14)
C23B C08B Ce2 72(2)
C19B C15B C16B 128(3)
C19B C15B C24B 113(3)
C16B C15B C24B 117(2)
C19B C15B Ce1 83(3)
C16B C15B Ce1 73(2)
C24B C15B Ce1 105(2)
C28A C16B C29B 106(2)
C28A C16B C15B 125(3)
C29B C16B C15B 113(2)
C28A C16B Ce1 73.7(16)
C29B C16B Ce1 83.7(14)
C15B C16B Ce1 74(2)
C37B C17B C19B 107.7(4)
C37B C17B C05A 122.4(11)
C19B C17B C05A 124.9(8)
C37B C17B Ce1 96.2(12)
C19B C17B Ce1 81.7(9)
C05A C17B Ce1 72.1(11)
C44B C18B C19B 129.5(13)
C44B C18B C57B 114.1(14)
C19B C18B C57B 107.9(4)
C15B C19B C18B 116(2)
C15B C19B C17B 120(2)
C18B C19B C17B 108.4(4)
C15B C19B Ce1 67(3)
C18B C19B Ce1 100.6(9)
C17B C19B Ce1 66.9(5)
C70B C20B C54B 112(2)
C70B C20B C28A 104.5(19)
C54B C20B C28A 129(2)
C70B C20B Ce1 83.1(14)
C54B C20B Ce1 78.7(15)
C28A C20B Ce1 71.7(12)
C45B C21B C47B 121.7(18)
C45B C21B C34B 121(2)
C47B C21B C34B 108.0(4)
C08B C22B C41B 108.0(4)
C08B C22B C39B 125(3)
C41B C22B C39B 114(3)
C08B C22B Ce2 66.3(12)
C41B C22B Ce2 90.0(13)
C39B C22B Ce2 80(2)
C08B C23B C40B 118(3)
C08B C23B C27B 117(3)
C40B C23B C27B 106.8(19)
C08B C23B Ce2 72(2)
C40B C23B Ce2 79.3(18)
C27B C23B Ce2 75(2)
C56B C24B C59B 107.9(4)
C56B C24B C15B 125(2)
C59B C24B C15B 119.5(19)
C68B C25B C38B 107.9(4)
C68B C25B C54B 121.2(19)
C38B C25B C54B 124.7(18)
C46B C26B C71B 108.0(4)
C46B C26B C05A 130.7(17)
C71B C26B C05A 116.8(17)
C46B C26B Ce1 83.1(13)
C71B C26B Ce1 95.1(14)
C05A C26B Ce1 73.7(12)
C51B C27B C34B 108.0(4)
C51B C27B C23B 125.5(18)
C34B C27B C23B 121(2)
C51B C27B Ce2 95.0(14)
C34B C27B Ce2 85.5(18)
C23B C27B Ce2 68.7(19)
C63B C29B C16B 130(3)
C63B C29B C70B 119(2)
C16B C29B C70B 108.8(15)
C63B C29B Ce1 109.7(18)
C16B C29B Ce1 65.7(14)
C70B C29B Ce1 75.9(11)
C46B C30B C73B 108.1(4)
C46B C30B C36B 128(2)
C73B C30B C36B 116.6(19)
C53B C31B C08B 108.1(4)
C53B C31B C52B 124(2)
C08B C31B C52B 115(2)
C53B C31B Ce2 89.0(12)
C08B C31B Ce2 63.9(13)
C52B C31B Ce2 80.2(17)
C58B C33B C75B 108.0(4)
C58B C33B C50B 120(2)
C75B C33B C50B 123.7(18)
C39B C34B C21B 121(3)
C39B C34B C27B 119(3)
C21B C34B C27B 108.0(4)
C39B C34B Ce2 73(3)
C21B C34B Ce2 101.3(13)
C27B C34B Ce2 63.1(16)
C48B C35B C42B 107.9(4)
C48B C35B C50B 128(2)
C42B C35B C50B 120(2)
C38B C36B C30B 117(2)
C38B C36B C96B 119(2)
C30B C36B C96B 117(2)
C67B C37B C57B 120.8(12)
C67B C37B C17B 117.7(14)
C57B C37B C17B 108.4(4)
C36B C38B C07B 125(2)
C36B C38B C25B 119(2)
C07B C38B C25B 108.0(4)
C49B C39B C34B 119(4)
C49B C39B C22B 120(3)
C34B C39B C22B 118(4)
C49B C39B Ce2 108(3)
C34B C39B Ce2 77(3)
C22B C39B Ce2 68(2)
C74B C40B C58B 108.0(4)
C74B C40B C23B 127.8(18)
C58B C40B C23B 118(2)
C74B C40B Ce2 95.8(12)
C58B C40B Ce2 85.1(14)
C23B C40B Ce2 66.3(17)
C53B C41B C22B 108.0(4)
C53B C41B C78B 120(2)
C22B C41B C78B 126(2)
C53B C41B Ce2 78.0(12)
C22B C41B Ce2 61.8(12)
C78B C41B Ce2 104.6(19)
C66B C42B C35B 108.1(4)
C66B C42B C44B 121(2)
C35B C42B C44B 120(2)
C45B C43B C96B 120(3)
C45B C43B C49B 125(3)
C96B C43B C49B 108.0(4)
C56B C44B C18B 116(2)
C56B C44B C42B 118.2(18)
C18B C44B C42B 120.9(19)
C43B C45B C21B 115(3)
C43B C45B C07B 123(3)
C21B C45B C07B 111(2)
C30B C46B C26B 107.9(4)
C30B C46B C54B 114(2)
C26B C46B C54B 126(2)
C30B C46B Ce1 100.0(13)
C26B C46B Ce1 65.8(12)
C54B C46B Ce1 73.7(18)
C76B C47B C51B 121.6(14)
C76B C47B C21B 121.2(17)
C51B C47B C21B 108.0(4)
C79B C48B C35B 108.1(4)
C79B C48B C52B 133(2)
C35B C48B C52B 112(2)
C39B C49B C72B 122(3)
C39B C49B C43B 119(2)
C72B C49B C43B 108.0(4)
C35B C50B C55B 122(2)
C35B C50B C33B 113(2)
C55B C50B C33B 110(2)
C62B C51B C47B 121.4(14)
C62B C51B C27B 122.9(18)
C47B C51B C27B 108.0(4)
C62B C51B Ce2 89.0(18)
C47B C51B Ce2 97.5(14)
C27B C51B Ce2 56.1(13)
C58B C52B C48B 126(3)
C58B C52B C31B 122(3)
C48B C52B C31B 103(3)
C58B C52B Ce2 77(3)
C48B C52B Ce2 99(2)
C31B C52B Ce2 66.0(16)
C31B C53B C41B 108.0(4)
C31B C53B C81B 122(2)
C41B C53B C81B 124(2)
C31B C53B Ce2 63.3(11)
C41B C53B Ce2 75.0(12)
C81B C53B Ce2 104.6(15)
C25B C54B C20B 119(2)
C25B C54B C46B 118(2)
C20B C54B C46B 118(2)
C25B C54B Ce1 103.6(17)
C20B C54B Ce1 69.6(15)
C46B C54B Ce1 74.8(18)
C98B C55B C56B 107.9(4)
C98B C55B C50B 127.6(19)
C56B C55B C50B 115.0(18)
C44B C56B C24B 119(2)
C44B C56B C55B 123.2(19)
C24B C56B C55B 108.1(4)
C69B C57B C37B 119.0(14)
C69B C57B C18B 127.0(15)
C37B C57B C18B 107.7(4)
C52B C58B C33B 119(3)
C52B C58B C40B 124(3)
C33B C58B C40B 108.0(4)
C52B C58B Ce2 78(3)
C33B C58B Ce2 101.7(12)
C40B C58B Ce2 64.1(12)
C98B C59B C24B 108.0(4)
C98B C59B C63B 121.5(18)
C24B C59B C63B 122.1(19)
C81B C60B C01B 119(2)
C81B C60B C99B 121.8(19)
C01B C60B C99B 108.0(4)
C68B C61B C70B 121(2)
C68B C61B C91B 116(2)
C70B C61B C91B 118(2)
C74B C62B C64B 119.2(17)
C74B C62B C51B 115.5(17)
C64B C62B C51B 116.9(18)
C92B C63B C29B 120(3)
C92B C63B C59B 117(2)
C29B C63B C59B 114(2)
C62B C64B C93B 121.6(13)
C62B C64B C94B 120.8(13)
C93B C64B C94B 108.1(4)
C42B C66B C79B 107.9(4)
C42B C66B C69B 121.4(19)
C79B C66B C69B 118(2)
C77B C67B C37B 115(2)
C77B C67B C71B 120(2)
C37B C67B C71B 120.1(19)
C61B C68B C25B 119(2)
C61B C68B C95B 122(2)
C25B C68B C95B 108.0(4)
C57B C69B C99B 122(2)
C57B C69B C66B 115(2)
C99B C69B C66B 117(2)
C61B C70B C20B 125(3)
C61B C70B C29B 122(2)
C20B C70B C29B 108.9(15)
C61B C70B Ce1 107.4(16)
C20B C70B Ce1 66.6(13)
C29B C70B Ce1 74.1(11)
C73B C71B C26B 108.0(4)
C73B C71B C67B 118.6(18)
C26B C71B C67B 122.5(18)
C73B C71B Ce1 95.4(11)
C26B C71B Ce1 56.6(11)
C67B C71B Ce1 86.2(15)
C78B C72B C97B 121(2)
C78B C72B C49B 119(2)
C97B C72B C49B 108.1(4)
C71B C73B C30B 108.0(4)
C71B C73B C02B 120.2(19)
C30B C73B C02B 126.5(19)
C62B C74B C40B 121.1(16)
C62B C74B C75B 120.6(13)
C40B C74B C75B 108.0(4)
C62B C74B Ce2 85.4(15)
C40B C74B Ce2 56.0(11)
C75B C74B Ce2 97.3(11)
C80B C75B C33B 121.9(16)
C80B C75B C74B 120.3(14)
C33B C75B C74B 107.9(4)
C95B C76B C47B 119.9(18)
C95B C76B C93B 117.7(18)
C47B C76B C93B 116.7(18)
C67B C77B C99B 122.0(18)
C67B C77B C00B 121.2(19)
C99B C77B C00B 108.0(4)
C72B C78B C01B 120(2)
C72B C78B C41B 116(2)
C01B C78B C41B 117(2)
C48B C79B C66B 107.9(4)
C48B C79B C81B 117(2)
C66B C79B C81B 126(2)
C98B C80B C94B 118.3(18)
C98B C80B C75B 115.7(18)
C94B C80B C75B 118.2(18)
C60B C81B C79B 115(2)
C60B C81B C53B 117(2)
C79B C81B C53B 120(2)
C93B C91B C92B 108.1(4)
C93B C91B C61B 120.7(17)
C92B C91B C61B 119.3(18)
C63B C92B C91B 121.3(19)
C63B C92B C94B 120.6(17)
C91B C92B C94B 107.9(4)
C76B C93B C91B 119.3(16)
C76B C93B C64B 121.5(14)
C91B C93B C64B 107.9(4)
C80B C94B C92B 122.1(15)
C80B C94B C64B 120.9(13)
C92B C94B C64B 107.9(4)
C76B C95B C07B 117.3(18)
C76B C95B C68B 123(2)
C07B C95B C68B 108.0(4)
C43B C96B C97B 108.0(4)
C43B C96B C36B 118(2)
C97B C96B C36B 124(2)
C02B C97B C72B 120(2)
C02B C97B C96B 120(2)
C72B C97B C96B 108.0(4)
C80B C98B C59B 119.9(19)
C80B C98B C55B 121.4(17)
C59B C98B C55B 108.0(4)
C69B C99B C77B 119.7(19)
C69B C99B C60B 121.4(19)
C77B C99B C60B 108.0(4)
C8P C1P C6P 120.7(7)
C8P C1P H1P 119.7
C6P C1P H1P 119.7
C06P C2P C9P 110.1(7)
C06P C2P H2P1 109.6
C9P C2P H2P1 109.6
C06P C2P H2P2 109.6
C9P C2P H2P2 109.6
H2P1 C2P H2P2 108.2
C7P C3P C8P 119.4(7)
C7P C3P H3P 120.3
C8P C3P H3P 120.3
C7P C4P C6P 120.3(7)
C7P C4P H4P 119.8
C6P C4P H4P 119.8
O1 C04P O2 124.1(7)
O1 C04P C06P 125.1(7)
O2 C04P C06P 110.7(7)
O2 C05P H05A 109.5
O2 C05P H05B 109.5
H05A C05P H05B 109.5
O2 C05P H05C 109.5
H05A C05P H05C 109.5
H05B C05P H05C 109.5
C1P C6P C4P 118.7(7)
C1P C6P C5A 120.0(7)
C4P C6P C5A 121.3(7)
C04P C06P C2P 114.1(7)
C04P C06P H06A 108.7
C2P C06P H06A 108.7
C04P C06P H06B 108.7
C2P C06P H06B 108.7
H06A C06P H06B 107.6
C3P C7P C4P 120.6(7)
C3P C7P H7P 119.7
C4P C7P H7P 119.7
C1P C8P C3P 120.3(7)
C1P C8P H8P 119.8
C3P C8P H8P 119.8
C5A C9P C2P 115.0(6)
C5A C9P H9P1 108.5
C2P C9P H9P1 108.5
C5A C9P H9P2 108.5
C2P C9P H9P2 108.5
H9P1 C9P H9P2 107.5
S2 C10S S1 179.0(11)
S4 C11S S3 177.5(10)
C26A Ce1 C17A 58.1(4)
C26A Ce1 C26B 68.6(6)
C17A Ce1 C26B 98.9(6)
C26A Ce1 C16A 99.1(3)
C17A Ce1 C16A 73.4(3)
C26B Ce1 C16A 59.6(6)
C26A Ce1 C05A 68.9(3)
C17A Ce1 C05A 69.5(3)
C26B Ce1 C05A 35.1(6)
C16A Ce1 C05A 33.3(2)
C26A Ce1 C28A 33.2(3)
C17A Ce1 C28A 33.2(3)
C26B Ce1 C28A 69.1(6)
C16A Ce1 C28A 70.9(2)
C05A Ce1 C28A 49.2(2)
C26A Ce1 C16B 57.0(8)
C17A Ce1 C16B 1.1(10)
C26B Ce1 C16B 98.3(10)
C16A Ce1 C16B 73.7(7)
C05A Ce1 C16B 69.2(8)
C28A Ce1 C16B 32.3(8)
C26A Ce1 C20A 73.6(3)
C17A Ce1 C20A 99.0(4)
C26B Ce1 C20A 6.2(7)
C16A Ce1 C20A 54.1(3)
C05A Ce1 C20A 32.3(3)
C28A Ce1 C20A 70.9(3)
C16B Ce1 C20A 98.5(8)
C26A Ce1 C15B 89.5(9)
C17A Ce1 C15B 32.1(10)
C26B Ce1 C15B 107.9(12)
C16A Ce1 C15B 57.8(9)
C05A Ce1 C15B 72.8(10)
C28A Ce1 C15B 59.9(9)
C16B Ce1 C15B 33.1(6)
C20A Ce1 C15B 104.7(11)
C26A Ce1 C17B 99.0(3)
C17A Ce1 C17B 73.5(4)
C26B Ce1 C17B 59.4(7)
C16A Ce1 C17B 0.2(3)
C05A Ce1 C17B 33.1(3)
C28A Ce1 C17B 70.8(2)
C16B Ce1 C17B 73.8(7)
C20A Ce1 C17B 53.9(3)
C15B Ce1 C17B 58.0(10)
C26A Ce1 C20B 3.7(6)
C17A Ce1 C20B 55.8(6)
C26B Ce1 C20B 72.2(7)
C16A Ce1 C20B 100.6(6)
C05A Ce1 C20B 71.3(6)
C28A Ce1 C20B 33.0(6)
C16B Ce1 C20B 54.8(10)
C20A Ce1 C20B 77.1(6)
C15B Ce1 C20B 87.6(10)
C17B Ce1 C20B 100.5(6)
C26A Ce1 C46A 31.5(2)
C17A Ce1 C46A 88.9(3)
C26B Ce1 C46A 51.4(6)
C16A Ce1 C46A 104.0(2)
C05A Ce1 C46A 70.9(2)
C28A Ce1 C46A 59.1(2)
C16B Ce1 C46A 87.8(8)
C20A Ce1 C46A 57.5(3)
C15B Ce1 C46A 118.8(9)
C17B Ce1 C46A 103.8(3)
C20B Ce1 C46A 34.5(5)
C08B Ce2 C23B 35.9(5)
C08B Ce2 C08A 40.1(7)
C23B Ce2 C08A 4.8(7)
C08B Ce2 C23A 4.7(8)
C23B Ce2 C23A 31.3(8)
C08A Ce2 C23A 35.5(3)
C08B Ce2 C27B 62.6(8)
C23B Ce2 C27B 35.9(6)
C08A Ce2 C27B 31.7(6)
C23A Ce2 C27B 58.2(5)
C08B Ce2 C40B 61.2(8)
C23B Ce2 C40B 34.4(5)
C08A Ce2 C40B 34.2(5)
C23A Ce2 C40B 57.9(5)
C27B Ce2 C40B 56.5(7)
C08B Ce2 C22B 31.9(6)
C23B Ce2 C22B 59.2(8)
C08A Ce2 C22B 61.7(8)
C23A Ce2 C22B 34.0(9)
C27B Ce2 C22B 67.8(8)
C40B Ce2 C22B 91.0(8)
C08B Ce2 C40A 31.0(8)
C23B Ce2 C40A 55.1(7)
C08A Ce2 C40A 59.9(3)
C23A Ce2 C40A 34.0(3)
C27B Ce2 C40A 89.3(5)
C40B Ce2 C40A 61.5(5)
C22B Ce2 C40A 54.2(7)
C08B Ce2 C27A 33.1(9)
C23B Ce2 C27A 58.2(6)
C08A Ce2 C27A 60.5(3)
C23A Ce2 C27A 34.7(4)
C27B Ce2 C27A 64.9(6)
C40B Ce2 C27A 90.8(4)
C22B Ce2 C27A 3.5(8)
C40A Ce2 C27A 56.9(3)
C08B Ce2 C22A 64.6(7)
C23B Ce2 C22A 37.3(7)
C08A Ce2 C22A 32.9(2)
C23A Ce2 C22A 60.2(4)
C27B Ce2 C22A 2.1(6)
C40B Ce2 C22A 56.5(6)
C22B Ce2 C22A 69.9(7)
C40A Ce2 C22A 91.0(3)
C27A Ce2 C22A 67.0(3)
C08B Ce2 C31A 63.2(7)
C23B Ce2 C31A 33.8(7)
C08A Ce2 C31A 32.9(2)
C23A Ce2 C31A 59.5(4)
C27B Ce2 C31A 52.8(7)
C40B Ce2 C31A 4.8(6)
C22B Ce2 C31A 91.8(7)
C40A Ce2 C31A 65.7(3)
C27A Ce2 C31A 91.3(4)
C22A Ce2 C31A 52.6(3)
C08B Ce2 C31B 31.2(5)
C23B Ce2 C31B 59.2(8)
C08A Ce2 C31B 64.0(6)
C23A Ce2 C31B 34.9(7)
C27B Ce2 C31B 92.2(7)
C40B Ce2 C31B 67.9(7)
C22B Ce2 C31B 50.5(7)
C40A Ce2 C31B 6.5(5)
C27A Ce2 C31B 53.4(6)
C22A Ce2 C31B 94.0(6)
C31A Ce2 C31B 72.0(6)
C04P O2 C05P 117.7(7)

loop_
_geom_bond_atom_site_label_1
_geom_bond_atom_site_label_2
_geom_bond_distance
C00A C77A 1.436(9)
C00A C01A 1.436(9)
C00A C02A 1.438(18)
C01A C60A 1.434(9)
C01A C78A 1.448(15)
C02A C97A 1.420(15)
C02A C73A 1.426(15)
C5A C05A 1.507(9)
C5A C28A 1.525(10)
C5A C6P 1.527(10)
C5A C9P 1.542(10)
C05A C20A 1.438(14)
C05A C16A 1.473(10)
C05A C17B 1.479(15)
C05A C26B 1.54(3)
C05A Ce1 2.575(7)
C07A C95A 1.420(9)
C07A C38A 1.421(8)
C07A C45A 1.433(15)
C08A C31A 1.439(9)
C08A C22A 1.439(9)
C08A C23A 1.466(12)
C08A Ce2 2.399(12)
C16A C29A 1.445(8)
C16A C32A 1.476(8)
C16A Ce1 2.565(10)
C17A C37A 1.436(9)
C17A C19A 1.443(9)
C17A C28A 1.460(15)
C17A Ce1 2.525(13)
C18A C44A 1.413(13)
C18A C57A 1.435(9)
C18A C19A 1.436(10)
C19A C32A 1.439(15)
C19A Ce1 2.771(11)
C20A C70A 1.446(9)
C20A C54A 1.475(15)
C20A Ce1 2.601(11)
C21A C45A 1.439(16)
C21A C47A 1.447(9)
C21A C34A 1.448(10)
C22A C41A 1.439(9)
C22A C39A 1.443(17)
C22A Ce2 2.626(12)
C23A C40A 1.470(15)
C23A C27A 1.501(16)
C23A Ce2 2.416(14)
C24A C59A 1.440(8)
C24A C56A 1.454(8)
C24A C32A 1.477(8)
C25A C38A 1.421(8)
C25A C68A 1.422(8)
C25A C54A 1.462(13)
C26A C71A 1.439(9)
C26A C46A 1.444(8)
C26A C28A 1.459(12)
C26A Ce1 2.514(10)
C27A C34A 1.447(10)
C27A C51A 1.454(9)
C27A Ce2 2.587(15)
C28A C16B 1.44(4)
C28A C20B 1.48(3)
C28A Ce1 2.581(6)
C29A C63A 1.415(14)
C29A C70A 1.443(9)
C29A Ce1 2.918(7)
C30A C73A 1.439(9)
C30A C46A 1.443(8)
C30A C36A 1.448(9)
C31A C53A 1.438(9)
C31A C52A 1.458(17)
C31A Ce2 2.629(11)
C32A Ce1 2.746(14)
C33A C75A 1.456(9)
C33A C58A 1.458(9)
C33A C50A 1.480(13)
C34A C39A 1.453(18)
C34A Ce2 2.821(14)
C35A C50A 1.419(14)
C35A C42A 1.428(9)
C35A C48A 1.428(9)
C36A C38A 1.398(12)
C36A C96A 1.453(9)
C37A C67A 1.407(16)
C37A C57A 1.435(10)
C37A Ce1 2.994(10)
C39A C49A 1.432(16)
C39A Ce2 2.833(16)
C40A C74A 1.457(9)
C40A C58A 1.458(9)
C40A Ce2 2.586(11)
C41A C53A 1.438(9)
C41A C78A 1.440(16)
C41A Ce2 2.958(11)
C42A C66A 1.426(10)
C42A C44A 1.460(15)
C43A C45A 1.404(14)
C43A C49A 1.443(9)
C43A C96A 1.448(9)
C44A C56A 1.411(14)
C46A C54A 1.491(13)
C46A Ce1 2.740(9)
C47A C76A 1.424(13)
C47A C51A 1.446(9)
C48A C79A 1.426(10)
C48A C52A 1.448(15)
C49A C72A 1.442(9)
C50A C55A 1.436(15)
C51A C62A 1.430(15)
C51A Ce2 3.034(11)
C52A C58A 1.417(18)
C52A Ce2 2.874(13)
C53A C81A 1.426(15)
C53A Ce2 2.962(9)
C54A Ce1 2.752(13)
C55A C56A 1.438(8)
C55A C98A 1.445(9)
C57A C69A 1.423(14)
C58A Ce2 2.853(14)
C59A C63A 1.388(16)
C59A C98A 1.441(9)
C60A C99A 1.437(9)
C60A C81A 1.466(18)
C61A C68A 1.397(16)
C61A C70A 1.408(13)
C61A C91A 1.421(16)
C62A C74A 1.417(15)
C62A C64A 1.427(14)
C63A C92A 1.425(14)
C64A C93A 1.428(9)
C64A C94A 1.432(9)
C66A C69A 1.400(18)
C66A C79A 1.429(9)
C67A C71A 1.428(17)
C67A C77A 1.435(15)
C68A C95A 1.423(8)
C69A C99A 1.416(17)
C70A Ce1 2.935(8)
C71A C73A 1.437(9)
C71A Ce1 2.988(9)
C72A C78A 1.405(18)
C72A C97A 1.445(9)
C74A C75A 1.459(9)
C74A Ce2 3.029(8)
C75A C80A 1.438(14)
C76A C95A 1.419(15)
C76A C93A 1.424(15)
C77A C99A 1.435(9)
C79A C81A 1.37(2)
C80A C94A 1.434(16)
C80A C98A 1.439(15)
C91A C92A 1.428(9)
C91A C93A 1.433(8)
C92A C94A 1.431(9)
C96A C97A 1.442(9)
C00B C01B 1.428(16)
C00B C77B 1.429(16)
C00B C02B 1.44(3)
C01B C78B 1.42(3)
C01B C60B 1.428(16)
C02B C97B 1.41(3)
C02B C73B 1.47(3)
C07B C95B 1.419(9)
C07B C38B 1.419(9)
C07B C45B 1.436(17)
C08B C31B 1.38(2)
C08B C22B 1.38(2)
C08B C23B 1.469(14)
C08B Ce2 2.38(4)
C15B C19B 1.44(5)
C15B C16B 1.478(14)
C15B C24B 1.56(5)
C15B Ce1 2.60(5)
C16B C29B 1.447(10)
C16B Ce1 2.59(4)
C17B C37B 1.475(9)
C17B C19B 1.476(9)
C17B Ce1 2.61(3)
C18B C44B 1.408(15)
C18B C19B 1.473(9)
C18B C57B 1.481(9)
C19B Ce1 2.81(4)
C20B C70B 1.447(10)
C20B C54B 1.478(17)
C20B Ce1 2.63(3)
C21B C45B 1.42(5)
C21B C47B 1.448(10)
C21B C34B 1.449(10)
C22B C41B 1.38(2)
C22B C39B 1.46(5)
C22B Ce2 2.58(4)
C23B C40B 1.473(17)
C23B C27B 1.504(18)
C23B Ce2 2.39(4)
C24B C56B 1.429(19)
C24B C59B 1.430(19)
C25B C68B 1.419(9)
C25B C38B 1.420(9)
C25B C54B 1.464(16)
C26B C46B 1.439(19)
C26B C71B 1.440(19)
C26B Ce1 2.54(3)
C27B C51B 1.449(10)
C27B C34B 1.449(10)
C27B Ce2 2.48(4)
C29B C63B 1.40(4)
C29B C70B 1.47(5)
C29B Ce1 2.82(3)
C30B C46B 1.439(19)
C30B C73B 1.439(19)
C30B C36B 1.451(12)
C31B C53B 1.38(2)
C31B C52B 1.61(4)
C31B Ce2 2.64(3)
C33B C58B 1.458(10)
C33B C75B 1.458(10)
C33B C50B 1.485(16)
C34B C39B 1.43(5)
C34B Ce2 2.77(4)
C35B C48B 1.356(17)
C35B C42B 1.356(17)
C35B C50B 1.423(15)
C36B C38B 1.402(14)
C36B C96B 1.452(12)
C37B C67B 1.45(3)
C37B C57B 1.475(9)
C39B C49B 1.36(5)
C39B Ce2 2.73(5)
C40B C74B 1.458(10)
C40B C58B 1.458(10)
C40B Ce2 2.56(3)
C41B C53B 1.38(2)
C41B C78B 1.43(4)
C41B Ce2 2.92(3)
C42B C66B 1.355(17)
C42B C44B 1.453(17)
C43B C45B 1.404(16)
C43B C96B 1.442(10)
C43B C49B 1.444(10)
C44B C56B 1.405(16)
C46B C54B 1.494(16)
C46B Ce1 2.77(4)
C47B C76B 1.422(15)
C47B C51B 1.447(10)
C48B C79B 1.355(17)
C48B C52B 1.53(5)
C49B C72B 1.443(10)
C50B C55B 1.442(17)
C51B C62B 1.426(17)
C51B Ce2 2.98(3)
C52B C58B 1.23(4)
C52B Ce2 2.85(5)
C53B C81B 1.44(3)
C53B Ce2 2.96(2)
C54B Ce1 2.75(3)
C55B C98B 1.430(19)
C55B C56B 1.430(19)
C57B C69B 1.34(3)
C58B Ce2 2.84(3)
C59B C98B 1.430(19)
C59B C63B 1.48(3)
C60B C81B 1.41(3)
C60B C99B 1.429(16)
C61B C68B 1.36(3)
C61B C70B 1.38(4)
C61B C91B 1.45(3)
C62B C74B 1.416(17)
C62B C64B 1.426(16)
C63B C92B 1.39(3)
C64B C93B 1.440(14)
C64B C94B 1.441(14)
C66B C79B 1.358(17)
C66B C69B 1.48(3)
C67B C77B 1.42(3)
C67B C71B 1.49(4)
C68B C95B 1.420(9)
C69B C99B 1.41(3)
C70B Ce1 2.84(2)
C71B C73B 1.437(19)
C71B Ce1 3.03(2)
C72B C78B 1.40(3)
C72B C97B 1.442(10)
C74B C75B 1.459(10)
C74B Ce2 3.08(2)
C75B C80B 1.441(16)
C76B C95B 1.34(3)
C76B C93B 1.429(16)
C77B C99B 1.427(16)
C79B C81B 1.43(3)
C80B C98B 1.41(3)
C80B C94B 1.435(17)
C91B C93B 1.440(14)
C91B C92B 1.440(15)
C92B C94B 1.441(14)
C96B C97B 1.444(10)
C1P C8P 1.386(11)
C1P C6P 1.393(11)
C1P H1P 0.9500
C2P C06P 1.529(11)
C2P C9P 1.542(11)
C2P H2P1 0.9900
C2P H2P2 0.9900
C3P C7P 1.379(12)
C3P C8P 1.397(12)
C3P H3P 0.9500
C4P C7P 1.392(11)
C4P C6P 1.403(10)
C4P H4P 0.9500
C04P O1 1.200(10)
C04P O2 1.352(10)
C04P C06P 1.504(11)
C05P O2 1.448(10)
C05P H05A 0.9800
C05P H05B 0.9800
C05P H05C 0.9800
C06P H06A 0.9900
C06P H06B 0.9900
C7P H7P 0.9500
C8P H8P 0.9500
C9P H9P1 0.9900
C9P H9P2 0.9900
C10S S2 1.524(10)
C10S S1 1.533(10)
C11S S4 1.507(10)
C11S S3 1.556(9)

loop_
_geom_torsion_atom_site_label_1
_geom_torsion_atom_site_label_2
_geom_torsion_atom_site_label_3
_geom_torsion_atom_site_label_4
_geom_torsion
C77A C00A C01A C60A 0.0(2)
C02A C00A C01A C60A -144.6(9)
C77A C00A C01A C78A 145.5(9)
C02A C00A C01A C78A 1.0(11)
C77A C00A C02A C97A -145.9(9)
C01A C00A C02A C97A -6.1(13)
C77A C00A C02A C73A 2.6(12)
C01A C00A C02A C73A 142.4(8)
C28A C5A C05A C20A -85.8(9)
C6P C5A C05A C20A 158.4(8)
C9P C5A C05A C20A 31.1(11)
C28A C5A C05A C16A 83.9(8)
C6P C5A C05A C16A -31.9(10)
C9P C5A C05A C16A -159.1(7)
C28A C5A C05A C17B 86.0(14)
C6P C5A C05A C17B -29.8(15)
C9P C5A C05A C17B -157.0(14)
C28A C5A C05A C26B -78.8(14)
C6P C5A C05A C26B 165.4(14)
C9P C5A C05A C26B 38.1(15)
C28A C5A C05A Ce1 0.7(6)
C6P C5A C05A Ce1 -115.1(5)
C9P C5A C05A Ce1 117.6(5)
C20A C05A C16A C29A -16.4(10)
C17B C05A C16A C29A 87(21)
C5A C05A C16A C29A 172.1(6)
C26B C05A C16A C29A -24.5(13)
Ce1 C05A C16A C29A -83.9(5)
C20A C05A C16A C32A 132.6(7)
C17B C05A C16A C32A -124(21)
C5A C05A C16A C32A -38.9(10)
C26B C05A C16A C32A 124.5(13)
Ce1 C05A C16A C32A 65.1(5)
C20A C05A C16A Ce1 67.4(6)
C17B C05A C16A Ce1 171(21)
C5A C05A C16A Ce1 -104.0(7)
C26B C05A C16A Ce1 59.4(12)
C44A C18A C19A C32A -6.4(13)
C57A C18A C19A C32A 143.5(10)
C44A C18A C19A C17A -149.8(10)
C57A C18A C19A C17A 0.11(15)
C44A C18A C19A Ce1 -83.1(9)
C57A C18A C19A Ce1 66.8(5)
C37A C17A C19A C18A 0.12(15)
C28A C17A C19A C18A 158.0(12)
Ce1 C17A C19A C18A 92.5(5)
C37A C17A C19A C32A -140.1(11)
C28A C17A C19A C32A 17.8(13)
Ce1 C17A C19A C32A -47.7(9)
C37A C17A C19A Ce1 -92.4(5)
C28A C17A C19A Ce1 65.5(9)
C16A C05A C20A C70A 16.4(10)
C17B C05A C20A C70A 14.7(12)
C5A C05A C20A C70A -172.4(7)
C26B C05A C20A C70A 150(9)
Ce1 C05A C20A C70A 82.6(5)
C16A C05A C20A C54A -128.8(9)
C17B C05A C20A C54A -130.6(14)
C5A C05A C20A C54A 42.3(14)
C26B C05A C20A C54A 5(8)
Ce1 C05A C20A C54A -62.6(9)
C16A C05A C20A Ce1 -66.2(6)
C17B C05A C20A Ce1 -68.0(11)
C5A C05A C20A Ce1 105.0(7)
C26B C05A C20A Ce1 68(8)
C31A C08A C22A C41A 0.0(2)
C23A C08A C22A C41A 143.8(12)
Ce2 C08A C22A C41A 79.3(5)
C31A C08A C22A C39A -141.8(11)
C23A C08A C22A C39A 2.0(15)
Ce2 C08A C22A C39A -62.5(9)
C31A C08A C22A Ce2 -79.3(4)
C23A C08A C22A Ce2 64.5(10)
C31A C08A C23A C40A 2.8(15)
C22A C08A C23A C40A -137.0(10)
Ce2 C08A C23A C40A -67.7(9)
C31A C08A C23A C27A 137.7(10)
C22A C08A C23A C27A -2.1(15)
Ce2 C08A C23A C27A 67.2(8)
C31A C08A C23A Ce2 70.5(8)
C22A C08A C23A Ce2 -69.3(8)
C08A C23A C27A C34A 3.1(14)
C40A C23A C27A C34A 139.7(10)
Ce2 C23A C27A C34A 66.2(8)
C08A C23A C27A C51A -141.0(12)
C40A C23A C27A C51A -4.4(12)
Ce2 C23A C27A C51A -77.9(8)
C08A C23A C27A Ce2 -63.1(10)
C40A C23A C27A Ce2 73.5(8)
C71A C26A C28A C16B -25.7(18)
C46A C26A C28A C16B 129.5(18)
Ce1 C26A C28A C16B 61.4(17)
C71A C26A C28A C17A -28.8(10)
C46A C26A C28A C17A 126.4(9)
Ce1 C26A C28A C17A 58.3(7)
C71A C26A C28A C20B 37(10)
C46A C26A C28A C20B -168(10)
Ce1 C26A C28A C20B 124(10)
C71A C26A C28A C5A 170.8(6)
C46A C26A C28A C5A -34.0(11)
Ce1 C26A C28A C5A -102.1(6)
C71A C26A C28A Ce1 -87.1(6)
C46A C26A C28A Ce1 68.1(7)
C37A C17A C28A C16B -76(31)
C19A C17A C28A C16B 128(32)
Ce1 C17A C28A C16B -163(32)
C37A C17A C28A C26A 28.6(11)
C19A C17A C28A C26A -127.2(9)
Ce1 C17A C28A C26A -58.1(6)
C37A C17A C28A C20B 21.0(14)
C19A C17A C28A C20B -134.7(13)
Ce1 C17A C28A C20B -65.7(11)
C37A C17A C28A C5A -171.0(6)
C19A C17A C28A C5A 33.2(13)
Ce1 C17A C28A C5A 102.3(6)
C37A C17A C28A Ce1 86.7(7)
C19A C17A C28A Ce1 -69.1(8)
C05A C5A C28A C16B -83.8(19)
C6P C5A C28A C16B 31.6(19)
C9P C5A C28A C16B 160.5(18)
C05A C5A C28A C26A 78.5(8)
C6P C5A C28A C26A -166.1(7)
C9P C5A C28A C26A -37.2(9)
C05A C5A C28A C17A -80.5(9)
C6P C5A C28A C17A 35.0(10)
C9P C5A C28A C17A 163.9(8)
C05A C5A C28A C20B 85.4(15)
C6P C5A C28A C20B -159.1(14)
C9P C5A C28A C20B -30.2(16)
C05A C5A C28A Ce1 -0.7(6)
C6P C5A C28A Ce1 114.8(5)
C9P C5A C28A Ce1 -116.3(5)
C05A C16A C29A C63A 165.5(8)
C32A C16A C29A C63A 14.3(10)
Ce1 C16A C29A C63A 92.8(8)
C05A C16A C29A C70A 10.0(6)
C32A C16A C29A C70A -141.1(6)
Ce1 C16A C29A C70A -62.6(4)
C05A C16A C29A Ce1 72.6(6)
C32A C16A C29A Ce1 -78.5(5)
C22A C08A C31A C53A -0.1(2)
C23A C08A C31A C53A -144.7(12)
Ce2 C08A C31A C53A -79.3(5)
C22A C08A C31A C52A 141.7(11)
C23A C08A C31A C52A -2.9(14)
Ce2 C08A C31A C52A 62.5(8)
C22A C08A C31A Ce2 79.2(5)
C23A C08A C31A Ce2 -65.4(10)
C18A C19A C32A C16A -143.1(7)
C17A C19A C32A C16A -5.9(14)
Ce1 C19A C32A C16A -50.1(8)
C18A C19A C32A C24A 3.0(12)
C17A C19A C32A C24A 140.2(8)
Ce1 C19A C32A C24A 96.0(8)
C18A C19A C32A Ce1 -93.0(6)
C17A C19A C32A Ce1 44.2(7)
C29A C16A C32A C19A 136.9(11)
C05A C16A C32A C19A -8.1(11)
Ce1 C16A C32A C19A 53.8(10)
C29A C16A C32A C24A -12.4(7)
C05A C16A C32A C24A -157.4(8)
Ce1 C16A C32A C24A -95.5(5)
C29A C16A C32A Ce1 83.1(5)
C05A C16A C32A Ce1 -61.9(6)
C59A C24A C32A C19A -146.1(10)
C56A C24A C32A C19A 2.8(11)
C59A C24A C32A C16A 4.2(9)
C56A C24A C32A C16A 153.2(6)
C59A C24A C32A Ce1 -65.6(7)
C56A C24A C32A Ce1 83.4(5)
C51A C27A C34A C21A -0.2(5)
C23A C27A C34A C21A -148.9(10)
Ce2 C27A C34A C21A -91.4(5)
C51A C27A C34A C39A 144.7(13)
C23A C27A C34A C39A -4.0(15)
Ce2 C27A C34A C39A 53.5(12)
C51A C27A C34A Ce2 91.2(5)
C23A C27A C34A Ce2 -57.5(8)
C45A C21A C34A C27A 149.1(11)
C47A C21A C34A C27A 0.1(4)
C45A C21A C34A C39A 3.8(15)
C47A C21A C34A C39A -145.2(13)
C45A C21A C34A Ce2 82.0(9)
C47A C21A C34A Ce2 -67.0(5)
C73A C30A C36A C38A 144.7(10)
C46A C30A C36A C38A -3.2(15)
C73A C30A C36A C96A -4.3(12)
C46A C30A C36A C96A -152.2(8)
C19A C17A C37A C67A 146.8(10)
C28A C17A C37A C67A -13.8(11)
Ce1 C17A C37A C67A 61.9(8)
C19A C17A C37A C57A -0.3(3)
C28A C17A C37A C57A -160.9(11)
Ce1 C17A C37A C57A -85.2(5)
C19A C17A C37A Ce1 84.9(5)
C28A C17A C37A Ce1 -75.7(8)
C30A C36A C38A C07A -145.6(8)
C96A C36A C38A C07A 2.9(16)
C30A C36A C38A C25A -2.6(15)
C96A C36A C38A C25A 145.9(9)
C95A C07A C38A C36A 147.2(12)
C45A C07A C38A C36A 1.6(14)
C95A C07A C38A C25A 0.1(5)
C45A C07A C38A C25A -145.5(10)
C68A C25A C38A C36A -147.2(12)
C54A C25A C38A C36A 5.1(13)
C68A C25A C38A C07A 0.0(4)
C54A C25A C38A C07A 152.2(10)
C41A C22A C39A C49A 7.0(13)
C08A C22A C39A C49A 145.4(10)
Ce2 C22A C39A C49A 91.4(10)
C41A C22A C39A C34A -141.0(13)
C08A C22A C39A C34A -2.7(17)
Ce2 C22A C39A C34A -56.7(12)
C41A C22A C39A Ce2 -84.3(6)
C08A C22A C39A Ce2 54.0(7)
C27A C34A C39A C49A -145.6(10)
C21A C34A C39A C49A -4.8(16)
Ce2 C34A C39A C49A -96.4(10)
C27A C34A C39A C22A 3.7(18)
C21A C34A C39A C22A 144.4(10)
Ce2 C34A C39A C22A 52.8(11)
C27A C34A C39A Ce2 -49.1(9)
C21A C34A C39A Ce2 91.6(8)
C08A C23A C40A C74A 140.9(11)
C27A C23A C40A C74A 4.4(12)
Ce2 C23A C40A C74A 77.7(8)
C08A C23A C40A C58A -4.5(15)
C27A C23A C40A C58A -141.0(9)
Ce2 C23A C40A C58A -67.8(7)
C08A C23A C40A Ce2 63.3(10)
C27A C23A C40A Ce2 -73.2(8)
C08A C22A C41A C53A 0.1(4)
C39A C22A C41A C53A 144.0(11)
Ce2 C22A C41A C53A 63.0(5)
C08A C22A C41A C78A -151.7(11)
C39A C22A C41A C78A -7.8(12)
Ce2 C22A C41A C78A -88.8(8)
C08A C22A C41A Ce2 -62.9(5)
C39A C22A C41A Ce2 81.0(9)
C50A C35A C42A C66A -149.4(11)
C48A C35A C42A C66A 0.0(2)
C50A C35A C42A C44A -3.4(13)
C48A C35A C42A C44A 146.0(10)
C57A C18A C44A C56A -143.8(10)
C19A C18A C44A C56A 3.3(15)
C57A C18A C44A C42A 4.5(12)
C19A C18A C44A C42A 151.7(9)
C66A C42A C44A C56A 144.3(10)
C35A C42A C44A C56A 3.5(14)
C66A C42A C44A C18A -3.4(13)
C35A C42A C44A C18A -144.2(9)
C49A C43A C45A C07A 143.6(10)
C96A C43A C45A C07A 1.0(17)
C49A C43A C45A C21A -4.7(16)
C96A C43A C45A C21A -147.3(9)
C95A C07A C45A C43A -144.5(13)
C38A C07A C45A C43A -3.6(16)
C95A C07A C45A C21A 2.6(14)
C38A C07A C45A C21A 143.4(10)
C47A C21A C45A C43A 146.6(12)
C34A C21A C45A C43A 1.0(16)
C47A C21A C45A C07A -2.6(14)
C34A C21A C45A C07A -148.1(10)
C73A C30A C46A C26A -0.2(2)
C36A C30A C46A C26A 150.8(9)
C73A C30A C46A C54A -144.8(9)
C36A C30A C46A C54A 6.2(12)
C73A C30A C46A Ce1 -67.4(4)
C36A C30A C46A Ce1 83.6(8)
C71A C26A C46A C30A -0.3(2)
C28A C26A C46A C30A -157.5(10)
Ce1 C26A C46A C30A -92.4(4)
C71A C26A C46A C54A 140.2(10)
C28A C26A C46A C54A -17.0(12)
Ce1 C26A C46A C54A 48.1(8)
C71A C26A C46A Ce1 92.2(5)
C28A C26A C46A Ce1 -65.1(8)
C45A C21A C47A C76A 0.3(13)
C34A C21A C47A C76A 150.8(10)
C45A C21A C47A C51A -150.6(11)
C34A C21A C47A C51A 0.0(2)
C50A C35A C48A C79A 149.5(11)
C42A C35A C48A C79A 0.0(4)
C50A C35A C48A C52A 0.1(14)
C42A C35A C48A C52A -149.3(10)
C22A C39A C49A C72A -2.0(14)
C34A C39A C49A C72A 146.8(12)
Ce2 C39A C49A C72A 68.2(9)
C22A C39A C49A C43A -147.3(10)
C34A C39A C49A C43A 1.5(16)
Ce2 C39A C49A C43A -77.2(9)
C45A C43A C49A C39A 3.6(15)
C96A C43A C49A C39A 149.4(10)
C45A C43A C49A C72A -145.9(14)
C96A C43A C49A C72A 0.0(5)
C42A C35A C50A C55A -0.1(15)
C48A C35A C50A C55A -145.4(9)
C42A C35A C50A C33A 145.5(9)
C48A C35A C50A C33A 0.1(15)
C75A C33A C50A C35A -143.1(11)
C58A C33A C50A C35A 1.3(14)
C75A C33A C50A C55A 2.9(14)
C58A C33A C50A C55A 147.4(9)
C76A C47A C51A C62A -4.1(14)
C21A C47A C51A C62A 145.8(10)
C76A C47A C51A C27A -150.0(10)
C21A C47A C51A C27A -0.1(2)
C76A C47A C51A Ce2 -91.7(8)
C21A C47A C51A Ce2 58.2(4)
C34A C27A C51A C62A -143.7(11)
C23A C27A C51A C62A 4.5(12)
Ce2 C27A C51A C62A -59.4(8)
C34A C27A C51A C47A 0.2(4)
C23A C27A C51A C47A 148.3(11)
Ce2 C27A C51A C47A 84.5(6)
C34A C27A C51A Ce2 -84.3(7)
C23A C27A C51A Ce2 63.8(8)
C79A C48A C52A C58A -146.8(12)
C35A C48A C52A C58A -1.9(15)
C79A C48A C52A C31A 1.4(14)
C35A C48A C52A C31A 146.3(10)
C79A C48A C52A Ce2 -67.4(10)
C35A C48A C52A Ce2 77.6(9)
C53A C31A C52A C58A 143.3(11)
C08A C31A C52A C58A 4.2(14)
Ce2 C31A C52A C58A 58.0(10)
C53A C31A C52A C48A -6.1(13)
C08A C31A C52A C48A -145.2(10)
Ce2 C31A C52A C48A -91.4(9)
C53A C31A C52A Ce2 85.4(6)
C08A C31A C52A Ce2 -53.7(7)
C22A C41A C53A C81A -152.7(10)
C78A C41A C53A C81A -1.3(14)
Ce2 C41A C53A C81A -98.2(9)
C22A C41A C53A C31A -0.2(5)
C78A C41A C53A C31A 151.2(11)
Ce2 C41A C53A C31A 54.3(4)
C22A C41A C53A Ce2 -54.5(4)
C78A C41A C53A Ce2 96.9(9)
C08A C31A C53A C81A 151.9(10)
C52A C31A C53A C81A 6.4(12)
Ce2 C31A C53A C81A 89.1(9)
C08A C31A C53A C41A 0.2(4)
C52A C31A C53A C41A -145.3(10)
Ce2 C31A C53A C41A -62.6(5)
C08A C31A C53A Ce2 62.8(5)
C52A C31A C53A Ce2 -82.7(8)
C38A C25A C54A C20A -152.5(9)
C68A C25A C54A C20A -4.5(12)
C38A C25A C54A C46A -1.8(14)
C68A C25A C54A C46A 146.2(9)
C38A C25A C54A Ce1 -80.4(8)
C68A C25A C54A Ce1 67.6(8)
C05A C20A C54A C25A 154.9(10)
C70A C20A C54A C25A 12.8(12)
Ce1 C20A C54A C25A 95.3(8)
C05A C20A C54A C46A 4.9(15)
C70A C20A C54A C46A -137.2(10)
Ce1 C20A C54A C46A -54.7(9)
C05A C20A C54A Ce1 59.6(9)
C70A C20A C54A Ce1 -82.5(7)
C30A C46A C54A C25A -3.5(13)
C26A C46A C54A C25A -141.4(8)
Ce1 C46A C54A C25A -96.8(9)
C30A C46A C54A C20A 145.4(8)
C26A C46A C54A C20A 7.6(14)
Ce1 C46A C54A C20A 52.2(8)
C30A C46A C54A Ce1 93.3(6)
C26A C46A C54A Ce1 -44.6(7)
C35A C50A C55A C56A 3.4(14)
C33A C50A C55A C56A -141.8(9)
C35A C50A C55A C98A 144.6(10)
C33A C50A C55A C98A -0.5(13)
C18A C44A C56A C55A 147.8(8)
C42A C44A C56A C55A -0.2(14)
C18A C44A C56A C24A 3.3(14)
C42A C44A C56A C24A -144.8(8)
C50A C55A C56A C44A -3.3(12)
C98A C55A C56A C44A -148.9(11)
C50A C55A C56A C24A 145.7(9)
C98A C55A C56A C24A 0.0(2)
C59A C24A C56A C44A 148.7(11)
C32A C24A C56A C44A -6.2(11)
C59A C24A C56A C55A 0.1(2)
C32A C24A C56A C55A -154.8(6)
C67A C37A C57A C69A 7.0(13)
C17A C37A C57A C69A 155.3(10)
Ce1 C37A C57A C69A 97.9(8)
C67A C37A C57A C18A -147.9(9)
C17A C37A C57A C18A 0.4(3)
Ce1 C37A C57A C18A -57.1(4)
C44A C18A C57A C69A -2.3(12)
C19A C18A C57A C69A -154.9(10)
C44A C18A C57A C37A 152.3(10)
C19A C18A C57A C37A -0.3(3)
C48A C52A C58A C40A 143.3(10)
C31A C52A C58A C40A -5.8(15)
Ce2 C52A C58A C40A 47.2(8)
C48A C52A C58A C33A 3.2(16)
C31A C52A C58A C33A -145.9(9)
Ce2 C52A C58A C33A -92.9(8)
C48A C52A C58A Ce2 96.1(10)
C31A C52A C58A Ce2 -53.1(9)
C74A C40A C58A C52A -143.5(12)
C23A C40A C58A C52A 6.4(14)
Ce2 C40A C58A C52A -52.2(10)
C74A C40A C58A C33A 0.2(5)
C23A C40A C58A C33A 150.0(10)
Ce2 C40A C58A C33A 91.4(5)
C74A C40A C58A Ce2 -91.3(5)
C23A C40A C58A Ce2 58.6(8)
C75A C33A C58A C52A 145.3(12)
C50A C33A C58A C52A -3.1(13)
C75A C33A C58A C40A -0.1(4)
C50A C33A C58A C40A -148.4(10)
C75A C33A C58A Ce2 65.9(4)
C50A C33A C58A Ce2 -82.4(8)
C56A C24A C59A C63A -147.4(9)
C32A C24A C59A C63A 4.2(11)
C56A C24A C59A C98A -0.1(4)
C32A C24A C59A C98A 151.5(7)
C00A C01A C60A C99A 0.2(4)
C78A C01A C60A C99A -144.8(9)
C00A C01A C60A C81A 144.7(9)
C78A C01A C60A C81A -0.3(12)
C47A C51A C62A C74A -144.3(9)
C27A C51A C62A C74A -3.9(12)
Ce2 C51A C62A C74A -51.2(8)
C47A C51A C62A C64A 7.6(14)
C27A C51A C62A C64A 148.0(9)
Ce2 C51A C62A C64A 100.7(8)
C24A C59A C63A C29A -4.0(12)
C98A C59A C63A C29A -146.8(8)
C24A C59A C63A C92A 146.3(8)
C98A C59A C63A C92A 3.5(13)
C70A C29A C63A C59A 147.7(7)
C16A C29A C63A C59A -4.9(12)
Ce1 C29A C63A C59A 62.8(9)
C70A C29A C63A C92A -3.1(12)
C16A C29A C63A C92A -155.7(8)
Ce1 C29A C63A C92A -87.9(9)
C74A C62A C64A C93A 145.5(8)
C51A C62A C64A C93A -5.1(13)
C74A C62A C64A C94A 3.7(12)
C51A C62A C64A C94A -146.9(9)
C35A C42A C66A C69A 144.4(10)
C44A C42A C66A C69A -0.4(12)
C35A C42A C66A C79A 0.0(2)
C44A C42A C66A C79A -144.8(10)
C57A C37A C67A C71A 141.3(9)
C17A C37A C67A C71A -2.2(13)
Ce1 C37A C67A C71A 45.8(9)
C57A C37A C67A C77A -7.5(13)
C17A C37A C67A C77A -151.0(8)
Ce1 C37A C67A C77A -103.0(8)
C70A C61A C68A C25A 4.0(12)
C91A C61A C68A C25A -147.1(8)
C70A C61A C68A C95A 147.4(8)
C91A C61A C68A C95A -3.7(13)
C38A C25A C68A C61A 147.6(10)
C54A C25A C68A C61A -4.3(12)
C38A C25A C68A C95A 0.0(2)
C54A C25A C68A C95A -151.9(10)
C42A C66A C69A C99A -147.3(9)
C79A C66A C69A C99A -7.5(14)
C42A C66A C69A C57A 2.7(13)
C79A C66A C69A C57A 142.5(9)
C37A C57A C69A C66A -152.4(9)
C18A C57A C69A C66A -1.5(14)
C37A C57A C69A C99A -1.8(13)
C18A C57A C69A C99A 149.1(8)
C68A C61A C70A C29A -144.6(8)
C91A C61A C70A C29A 6.3(12)
C68A C61A C70A C20A 5.5(13)
C91A C61A C70A C20A 156.4(8)
C68A C61A C70A Ce1 -62.3(10)
C91A C61A C70A Ce1 88.6(9)
C63A C29A C70A C61A -2.4(10)
C16A C29A C70A C61A 154.6(9)
Ce1 C29A C70A C61A 101.2(7)
C63A C29A C70A C20A -157.1(9)
C16A C29A C70A C20A -0.1(2)
Ce1 C29A C70A C20A -53.5(4)
C63A C29A C70A Ce1 -103.6(7)
C16A C29A C70A Ce1 53.4(4)
C05A C20A C70A C61A -163.3(9)
C54A C20A C70A C61A -14.3(13)
Ce1 C20A C70A C61A -91.8(8)
C05A C20A C70A C29A -10.2(6)
C54A C20A C70A C29A 138.8(9)
Ce1 C20A C70A C29A 61.3(4)
C05A C20A C70A Ce1 -71.5(6)
C54A C20A C70A Ce1 77.5(8)
C37A C67A C71A C73A -140.8(9)
C77A C67A C71A C73A 7.8(13)
C37A C67A C71A C26A 1.9(13)
C77A C67A C71A C26A 150.5(8)
C37A C67A C71A Ce1 -45.9(9)
C77A C67A C71A Ce1 102.7(9)
C46A C26A C71A C67A -145.8(9)
C28A C26A C71A C67A 14.4(10)
Ce1 C26A C71A C67A -61.9(8)
C46A C26A C71A C73A 0.6(4)
C28A C26A C71A C73A 160.7(8)
Ce1 C26A C71A C73A 84.5(5)
C46A C26A C71A Ce1 -83.9(4)
C28A C26A C71A Ce1 76.2(7)
C39A C49A C72A C78A -2.7(12)
C43A C49A C72A C78A 146.7(9)
C39A C49A C72A C97A -149.4(10)
C43A C49A C72A C97A 0.0(4)
C97A C02A C73A C71A 152.7(8)
C00A C02A C73A C71A 2.6(12)
C97A C02A C73A C30A 2.1(13)
C00A C02A C73A C30A -148.0(8)
C67A C71A C73A C02A -7.9(11)
C26A C71A C73A C02A -155.4(9)
Ce1 C71A C73A C02A -98.3(8)
C67A C71A C73A C30A 146.8(9)
C26A C71A C73A C30A -0.7(5)
Ce1 C71A C73A C30A 56.4(4)
C46A C30A C73A C02A 154.6(10)
C36A C30A C73A C02A 1.8(12)
C46A C30A C73A C71A 0.5(4)
C36A C30A C73A C71A -152.3(9)
C64A C62A C74A C40A -147.5(8)
C51A C62A C74A C40A 4.0(12)
C64A C62A C74A C75A -5.9(12)
C51A C62A C74A C75A 145.6(8)
C64A C62A C74A Ce2 -100.3(8)
C51A C62A C74A Ce2 51.3(8)
C58A C40A C74A C62A 144.7(9)
C23A C40A C74A C62A -4.7(12)
Ce2 C40A C74A C62A 59.2(8)
C58A C40A C74A C75A -0.2(4)
C23A C40A C74A C75A -149.6(10)
Ce2 C40A C74A C75A -85.7(4)
C58A C40A C74A Ce2 85.5(5)
C23A C40A C74A Ce2 -63.9(8)
C58A C33A C75A C80A -151.3(10)
C50A C33A C75A C80A -2.1(13)
C58A C33A C75A C74A 0.0(2)
C50A C33A C75A C74A 149.1(10)
C62A C74A C75A C80A 3.6(11)
C40A C74A C75A C80A 150.8(10)
Ce2 C74A C75A C80A 92.1(8)
C62A C74A C75A C33A -147.1(9)
C40A C74A C75A C33A 0.1(2)
Ce2 C74A C75A C33A -58.6(4)
C51A C47A C76A C95A 148.5(9)
C21A C47A C76A C95A 2.2(13)
C51A C47A C76A C93A -2.1(13)
C21A C47A C76A C93A -148.4(9)
C37A C67A C77A C99A 3.3(13)
C71A C67A C77A C99A -144.8(9)
C37A C67A C77A C00A 145.2(9)
C71A C67A C77A C00A -2.8(13)
C01A C00A C77A C67A -146.5(9)
C02A C00A C77A C67A -2.4(11)
C01A C00A C77A C99A -0.1(2)
C02A C00A C77A C99A 143.9(8)
C49A C72A C78A C41A 2.1(13)
C97A C72A C78A C41A 143.4(9)
C49A C72A C78A C01A -147.4(8)
C97A C72A C78A C01A -6.1(13)
C53A C41A C78A C72A -144.3(10)
C22A C41A C78A C72A 3.3(13)
Ce2 C41A C78A C72A -62.4(10)
C53A C41A C78A C01A 5.8(14)
C22A C41A C78A C01A 153.4(8)
Ce2 C41A C78A C01A 87.7(9)
C60A C01A C78A C72A 145.8(9)
C00A C01A C78A C72A 4.9(12)
C60A C01A C78A C41A -5.0(13)
C00A C01A C78A C41A -145.9(9)
C35A C48A C79A C81A -145.5(10)
C52A C48A C79A C81A 3.7(13)
C35A C48A C79A C66A -0.1(5)
C52A C48A C79A C66A 149.1(11)
C69A C66A C79A C81A 0.7(13)
C42A C66A C79A C81A 144.6(10)
C69A C66A C79A C48A -143.9(10)
C42A C66A C79A C48A 0.0(4)
C33A C75A C80A C94A 148.0(9)
C74A C75A C80A C94A 1.1(13)
C33A C75A C80A C98A -1.1(13)
C74A C75A C80A C98A -148.1(8)
C48A C79A C81A C53A -3.7(14)
C66A C79A C81A C53A -144.3(10)
C48A C79A C81A C60A 146.4(9)
C66A C79A C81A C60A 5.8(14)
C41A C53A C81A C79A 146.6(10)
C31A C53A C81A C79A -1.5(15)
Ce2 C53A C81A C79A 64.7(11)
C41A C53A C81A C60A -4.1(14)
C31A C53A C81A C60A -152.2(9)
Ce2 C53A C81A C60A -86.0(10)
C01A C60A C81A C79A -146.2(9)
C99A C60A C81A C79A -5.5(13)
C01A C60A C81A C53A 4.9(13)
C99A C60A C81A C53A 145.6(9)
C68A C61A C91A C92A 145.4(8)
C70A C61A C91A C92A -4.7(13)
C68A C61A C91A C93A 5.3(12)
C70A C61A C91A C93A -144.9(8)
C59A C63A C92A C91A -144.8(9)
C29A C63A C92A C91A 4.6(12)
C59A C63A C92A C94A -5.0(12)
C29A C63A C92A C94A 144.4(8)
C61A C91A C92A C63A -0.8(11)
C93A C91A C92A C63A 143.9(9)
C61A C91A C92A C94A -144.7(9)
C93A C91A C92A C94A 0.0(2)
C95A C76A C93A C64A -145.9(8)
C47A C76A C93A C64A 4.9(12)
C95A C76A C93A C91A -5.4(12)
C47A C76A C93A C91A 145.4(8)
C62A C64A C93A C76A -1.4(11)
C94A C64A C93A C76A 144.6(8)
C62A C64A C93A C91A -146.1(8)
C94A C64A C93A C91A -0.1(5)
C61A C91A C93A C76A -0.8(11)
C92A C91A C93A C76A -145.2(9)
C61A C91A C93A C64A 144.5(8)
C92A C91A C93A C64A 0.0(4)
C63A C92A C94A C64A -144.3(8)
C91A C92A C94A C64A 0.0(2)
C63A C92A C94A C80A 1.3(11)
C91A C92A C94A C80A 145.6(9)
C62A C64A C94A C92A 146.2(8)
C93A C64A C94A C92A 0.1(4)
C62A C64A C94A C80A 1.2(11)
C93A C64A C94A C80A -144.9(9)
C75A C80A C94A C92A -144.3(8)
C98A C80A C94A C92A 4.0(13)
C75A C80A C94A C64A -3.5(13)
C98A C80A C94A C64A 144.8(9)
C47A C76A C95A C07A -2.3(13)
C93A C76A C95A C07A 147.8(8)
C47A C76A C95A C68A -143.0(9)
C93A C76A C95A C68A 7.1(13)
C38A C07A C95A C76A -145.1(9)
C45A C07A C95A C76A -0.1(12)
C38A C07A C95A C68A 0.0(4)
C45A C07A C95A C68A 145.0(10)
C61A C68A C95A C76A -2.6(12)
C25A C68A C95A C76A 145.2(9)
C61A C68A C95A C07A -147.7(10)
C25A C68A C95A C07A 0.0(2)
C45A C43A C96A C97A 148.1(13)
C49A C43A C96A C97A 0.0(4)
C45A C43A C96A C36A 3.6(14)
C49A C43A C96A C36A -144.5(9)
C38A C36A C96A C97A -145.7(11)
C30A C36A C96A C97A 3.0(13)
C38A C36A C96A C43A -5.6(15)
C30A C36A C96A C43A 143.1(9)
C73A C02A C97A C96A -3.5(13)
C00A C02A C97A C96A 145.5(9)
C73A C02A C97A C72A -144.0(9)
C00A C02A C97A C72A 5.0(13)
C43A C96A C97A C02A -143.7(10)
C36A C96A C97A C02A 1.0(12)
C43A C96A C97A C72A 0.0(2)
C36A C96A C97A C72A 144.7(9)
C78A C72A C97A C02A 1.2(12)
C49A C72A C97A C02A 146.0(10)
C78A C72A C97A C96A -144.9(9)
C49A C72A C97A C96A 0.0(2)
C94A C80A C98A C59A -5.4(13)
C75A C80A C98A C59A 142.7(9)
C94A C80A C98A C55A -144.4(9)
C75A C80A C98A C55A 3.6(13)
C63A C59A C98A C80A 1.7(12)
C24A C59A C98A C80A -144.5(9)
C63A C59A C98A C55A 146.4(9)
C24A C59A C98A C55A 0.2(5)
C50A C55A C98A C80A -2.9(12)
C56A C55A C98A C80A 142.5(9)
C50A C55A C98A C59A -145.5(10)
C56A C55A C98A C59A -0.1(4)
C66A C69A C99A C77A 147.8(9)
C57A C69A C99A C77A -2.5(13)
C66A C69A C99A C60A 7.6(13)
C57A C69A C99A C60A -142.7(9)
C67A C77A C99A C69A 1.8(11)
C00A C77A C99A C69A -144.3(9)
C67A C77A C99A C60A 146.4(9)
C00A C77A C99A C60A 0.2(4)
C01A C60A C99A C69A 144.5(9)
C81A C60A C99A C69A -1.2(11)
C01A C60A C99A C77A -0.3(5)
C81A C60A C99A C77A -146.0(8)
C77B C00B C01B C78B -147(2)
C02B C00B C01B C78B 0(2)
C77B C00B C01B C60B 0.0(2)
C02B C00B C01B C60B 147(2)
C01B C00B C02B C97B 5(3)
C77B C00B C02B C97B 148(2)
C01B C00B C02B C73B -142(2)
C77B C00B C02B C73B 1(3)
C26A C28A C16B C29B 19(2)
C17A C28A C16B C29B 95(31)
C20B C28A C16B C29B 11(3)
C5A C28A C16B C29B -177.8(12)
Ce1 C28A C16B C29B 78.3(16)
C26A C28A C16B C15B -116(3)
C17A C28A C16B C15B -39(30)
C20B C28A C16B C15B -123(3)
C5A C28A C16B C15B 48(3)
Ce1 C28A C16B C15B -56(3)
C26A C28A C16B Ce1 -59.6(11)
C17A C28A C16B Ce1 17(31)
C20B C28A C16B Ce1 -67.0(14)
C5A C28A C16B Ce1 103.8(10)
C19B C15B C16B C28A -10(6)
C24B C15B C16B C28A 155(3)
Ce1 C15B C16B C28A 56(3)
C19B C15B C16B C29B -141(5)
C24B C15B C16B C29B 23(4)
Ce1 C15B C16B C29B -76(2)
C19B C15B C16B Ce1 -66(4)
C24B C15B C16B Ce1 99(3)
C20A C05A C17B C37B -18(2)
C16A C05A C17B C37B -95(22)
C5A C05A C17B C37B 168.9(13)
C26B C05A C17B C37B -26(3)
Ce1 C05A C17B C37B -86.0(19)
C20A C05A C17B C19B 133.9(8)
C16A C05A C17B C19B 57(21)
C5A C05A C17B C19B -39.3(13)
C26B C05A C17B C19B 126.1(15)
Ce1 C05A C17B C19B 65.8(7)
C20A C05A C17B Ce1 68.1(6)
C16A C05A C17B Ce1 -9(21)
C5A C05A C17B Ce1 -105.1(10)
C26B C05A C17B Ce1 60.2(13)
C16B C15B C19B C18B 152(3)
C24B C15B C19B C18B -13(4)
Ce1 C15B C19B C18B 90.9(18)
C16B C15B C19B C17B 19(6)
C24B C15B C19B C17B -146(2)
Ce1 C15B C19B C17B -42(2)
C16B C15B C19B Ce1 61(4)
C24B C15B C19B Ce1 -104(3)
C44B C18B C19B C15B 7(3)
C57B C18B C19B C15B -138(4)
C44B C18B C19B C17B 145(2)
C57B C18B C19B C17B 0.0(2)
C44B C18B C19B Ce1 76(2)
C57B C18B C19B Ce1 -68.9(7)
C37B C17B C19B C15B 136(4)
C05A C17B C19B C15B -19(3)
Ce1 C17B C19B C15B 42(3)
C37B C17B C19B C18B 0.0(2)
C05A C17B C19B C18B -155.3(19)
Ce1 C17B C19B C18B -93.9(11)
C37B C17B C19B Ce1 94.0(11)
C05A C17B C19B Ce1 -61.3(10)
C16B C28A C20B C70B -11(3)
C26A C28A C20B C70B -132(11)
C17A C28A C20B C70B -14.4(18)
C5A C28A C20B C70B 178.4(11)
Ce1 C28A C20B C70B -77.5(15)
C16B C28A C20B C54B 124(3)
C26A C28A C20B C54B 3(8)
C17A C28A C20B C54B 121(2)
C5A C28A C20B C54B -46(3)
Ce1 C28A C20B C54B 58(2)
C16B C28A C20B Ce1 66.2(18)
C26A C28A C20B Ce1 -54(10)
C17A C28A C20B Ce1 63.1(8)
C5A C28A C20B Ce1 -104.1(10)
C31B C08B C22B C41B 0.0(2)
C23B C08B C22B C41B -146(4)
Ce2 C08B C22B C41B -81.8(14)
C31B C08B C22B C39B 139(3)
C23B C08B C22B C39B -7(4)
Ce2 C08B C22B C39B 57(3)
C31B C08B C22B Ce2 81.8(14)
C23B C08B C22B Ce2 -64(3)
C31B C08B C23B C40B -5(4)
C22B C08B C23B C40B 136(2)
Ce2 C08B C23B C40B 67(3)
C31B C08B C23B C27B -134(3)
C22B C08B C23B C27B 7(4)
Ce2 C08B C23B C27B -63(3)
C31B C08B C23B Ce2 -72(2)
C22B C08B C23B Ce2 69.3(19)
C19B C15B C24B C56B 9(5)
C16B C15B C24B C56B -157(3)
Ce1 C15B C24B C56B -79(2)
C19B C15B C24B C59B 155(3)
C16B C15B C24B C59B -11(4)
Ce1 C15B C24B C59B 67(2)
C20A C05A C26B C46B -175(10)
C16A C05A C26B C46B -125.8(19)
C17B C05A C26B C46B -128(2)
C5A C05A C26B C46B 39(3)
Ce1 C05A C26B C46B -65.4(19)
C20A C05A C26B C71B -22(7)
C16A C05A C26B C71B 27(2)
C17B C05A C26B C71B 25(2)
C5A C05A C26B C71B -168.5(13)
Ce1 C05A C26B C71B 87.5(17)
C20A C05A C26B Ce1 -109(8)
C16A C05A C26B Ce1 -60.4(8)
C17B C05A C26B Ce1 -62.2(12)
C5A C05A C26B Ce1 104.0(9)
C08B C23B C27B C51B 141(3)
C40B C23B C27B C51B 7(4)
Ce2 C23B C27B C51B 81(2)
C08B C23B C27B C34B -10(4)
C40B C23B C27B C34B -144(2)
Ce2 C23B C27B C34B -70(2)
C08B C23B C27B Ce2 61(3)
C40B C23B C27B Ce2 -74(2)
C28A C16B C29B C63B -167(3)
C15B C16B C29B C63B -26(4)
Ce1 C16B C29B C63B -96(3)
C28A C16B C29B C70B -6.9(17)
C15B C16B C29B C70B 134(3)
Ce1 C16B C29B C70B 64.2(10)
C28A C16B C29B Ce1 -71.0(18)
C15B C16B C29B Ce1 70(3)
C22B C08B C31B C53B 0.0(2)
C23B C08B C31B C53B 145(3)
Ce2 C08B C31B C53B 79.6(14)
C22B C08B C31B C52B -144(2)
C23B C08B C31B C52B 1(4)
Ce2 C08B C31B C52B -64(2)
C22B C08B C31B Ce2 -79.6(13)
C23B C08B C31B Ce2 65(3)
C45B C21B C34B C39B -5(4)
C47B C21B C34B C39B 142(4)
C45B C21B C34B C27B -147(3)
C47B C21B C34B C27B 0.0(4)
C45B C21B C34B Ce2 -82(2)
C47B C21B C34B Ce2 65.1(16)
C51B C27B C34B C39B -143(4)
C23B C27B C34B C39B 12(4)
Ce2 C27B C34B C39B -49(3)
C51B C27B C34B C21B 0.0(5)
C23B C27B C34B C21B 155(3)
Ce2 C27B C34B C21B 93.8(14)
C51B C27B C34B Ce2 -93.8(14)
C23B C27B C34B Ce2 62(2)
C46B C30B C36B C38B 1(5)
C73B C30B C36B C38B -145(3)
C46B C30B C36B C96B 152(3)
C73B C30B C36B C96B 6(4)
C19B C17B C37B C67B -141.6(17)
C05A C17B C37B C67B 14(3)
Ce1 C17B C37B C67B -58.3(15)
C19B C17B C37B C57B -0.1(4)
C05A C17B C37B C57B 156.0(16)
Ce1 C17B C37B C57B 83.2(6)
C30B C36B C38B C07B 147(2)
C96B C36B C38B C07B -3(5)
C30B C36B C38B C25B 2(5)
C96B C36B C38B C25B -148(3)
C95B C07B C38B C36B -148(4)
C45B C07B C38B C36B 3(4)
C95B C07B C38B C25B 0.1(5)
C45B C07B C38B C25B 151(3)
C68B C25B C38B C36B 150(3)
C54B C25B C38B C36B -2(4)
C68B C25B C38B C07B -0.1(4)
C54B C25B C38B C07B -152(3)
C21B C34B C39B C49B 10(5)
C27B C34B C39B C49B 148(3)
Ce2 C34B C39B C49B 103(4)
C21B C34B C39B C22B -150(3)
C27B C34B C39B C22B -12(5)
Ce2 C34B C39B C22B -56(3)
C21B C34B C39B Ce2 -93(2)
C27B C34B C39B Ce2 45(2)
C08B C22B C39B C49B -150(3)
C41B C22B C39B C49B -13(4)
Ce2 C22B C39B C49B -98(3)
C08B C22B C39B C34B 9(5)
C41B C22B C39B C34B 146(4)
Ce2 C22B C39B C34B 61(4)
C08B C22B C39B Ce2 -52(2)
C41B C22B C39B Ce2 85.3(18)
C08B C23B C40B C74B -141(3)
C27B C23B C40B C74B -7(4)
Ce2 C23B C40B C74B -78(2)
C08B C23B C40B C58B 8(4)
C27B C23B C40B C58B 141(2)
Ce2 C23B C40B C58B 70.2(15)
C08B C23B C40B Ce2 -63(3)
C27B C23B C40B Ce2 71(2)
C08B C22B C41B C53B 0.0(5)
C39B C22B C41B C53B -144(3)
Ce2 C22B C41B C53B -65.0(13)
C08B C22B C41B C78B 153(3)
C39B C22B C41B C78B 9(3)
Ce2 C22B C41B C78B 88(2)
C08B C22B C41B Ce2 65.0(12)
C39B C22B C41B Ce2 -79(3)
C48B C35B C42B C66B 0.0(3)
C50B C35B C42B C66B 158(3)
C48B C35B C42B C44B -144(3)
C50B C35B C42B C44B 14(3)
C19B C18B C44B C56B 5(4)
C57B C18B C44B C56B 148(3)
C19B C18B C44B C42B -149.3(18)
C57B C18B C44B C42B -6(3)
C66B C42B C44B C56B -149(3)
C35B C42B C44B C56B -9(4)
C66B C42B C44B C18B 4(4)
C35B C42B C44B C18B 144(2)
C96B C43B C45B C21B 147(2)
C49B C43B C45B C21B 0(5)
C96B C43B C45B C07B 5(6)
C49B C43B C45B C07B -142(3)
C47B C21B C45B C43B -142(3)
C34B C21B C45B C43B 0(4)
C47B C21B C45B C07B 4(4)
C34B C21B C45B C07B 146(2)
C95B C07B C45B C43B 140(4)
C38B C07B C45B C43B -4(5)
C95B C07B C45B C21B -3(4)
C38B C07B C45B C21B -146(2)
C73B C30B C46B C26B 0.0(2)
C36B C30B C46B C26B -148(3)
C73B C30B C46B C54B 144(3)
C36B C30B C46B C54B -4(4)
C73B C30B C46B Ce1 67.6(13)
C36B C30B C46B Ce1 -80(3)
C71B C26B C46B C30B 0.0(2)
C05A C26B C46B C30B 155(3)
Ce1 C26B C46B C30B 93.2(14)
C71B C26B C46B C54B -139(3)
C05A C26B C46B C54B 16(3)
Ce1 C26B C46B C54B -45(2)
C71B C26B C46B Ce1 -93.2(14)
C05A C26B C46B Ce1 62(2)
C45B C21B C47B C76B -1(4)
C34B C21B C47B C76B -147(2)
C45B C21B C47B C51B 146(3)
C34B C21B C47B C51B 0.0(2)
C42B C35B C48B C79B 0.0(3)
C50B C35B C48B C79B -156(3)
C42B C35B C48B C52B 156(3)
C50B C35B C48B C52B 0(4)
C34B C39B C49B C72B -150(4)
C22B C39B C49B C72B 9(4)
Ce2 C39B C49B C72B -65(3)
C34B C39B C49B C43B -10(5)
C22B C39B C49B C43B 149(3)
Ce2 C39B C49B C43B 74(3)
C45B C43B C49B C39B 6(4)
C96B C43B C49B C39B -145(3)
C45B C43B C49B C72B 150(4)
C96B C43B C49B C72B 0.0(5)
C48B C35B C50B C55B 140(3)
C42B C35B C50B C55B -14(4)
C48B C35B C50B C33B 5(4)
C42B C35B C50B C33B -148(2)
C58B C33B C50B C35B -6(3)
C75B C33B C50B C35B 139(2)
C58B C33B C50B C55B -146(2)
C75B C33B C50B C55B -1(3)
C76B C47B C51B C62B -3(4)
C21B C47B C51B C62B -150(3)
C76B C47B C51B C27B 147(3)
C21B C47B C51B C27B 0.0(2)
C76B C47B C51B Ce2 90(2)
C21B C47B C51B Ce2 -56.7(13)
C34B C27B C51B C62B 149(3)
C23B C27B C51B C62B -5(4)
Ce2 C27B C51B C62B 63(2)
C34B C27B C51B C47B 0.0(4)
C23B C27B C51B C47B -154(4)
Ce2 C27B C51B C47B -86.9(17)
C34B C27B C51B Ce2 86.9(17)
C23B C27B C51B Ce2 -67(3)
C79B C48B C52B C58B 142(4)
C35B C48B C52B C58B -6(5)
C79B C48B C52B C31B -6(4)
C35B C48B C52B C31B -153(2)
C79B C48B C52B Ce2 62(3)
C35B C48B C52B Ce2 -86.1(18)
C53B C31B C52B C58B -137(4)
C08B C31B C52B C58B 0(5)
Ce2 C31B C52B C58B -55(4)
C53B C31B C52B C48B 12(3)
C08B C31B C52B C48B 149(2)
Ce2 C31B C52B C48B 94(2)
C53B C31B C52B Ce2 -82.0(19)
C08B C31B C52B Ce2 55.0(16)
C08B C31B C53B C41B 0.0(5)
C52B C31B C53B C41B 139(3)
Ce2 C31B C53B C41B 62.0(14)
C08B C31B C53B C81B -153(3)
C52B C31B C53B C81B -14(3)
Ce2 C31B C53B C81B -91(2)
C08B C31B C53B Ce2 -62.0(14)
C52B C31B C53B Ce2 77(2)
C22B C41B C53B C31B 0.0(6)
C78B C41B C53B C31B -155(3)
Ce2 C41B C53B C31B -54.8(11)
C22B C41B C53B C81B 152(3)
C78B C41B C53B C81B -2(4)
Ce2 C41B C53B C81B 98(2)
C22B C41B C53B Ce2 54.8(11)
C78B C41B C53B Ce2 -100(3)
C68B C25B C54B C20B 4(3)
C38B C25B C54B C20B 153(2)
C68B C25B C54B C46B -150(3)
C38B C25B C54B C46B -1(4)
C68B C25B C54B Ce1 -70.2(19)
C38B C25B C54B Ce1 79(2)
C70B C20B C54B C25B -17(3)
C28A C20B C54B C25B -150(3)
Ce1 C20B C54B C25B -95(2)
C70B C20B C54B C46B 137(3)
C28A C20B C54B C46B 4(4)
Ce1 C20B C54B C46B 59(2)
C70B C20B C54B Ce1 77.7(19)
C28A C20B C54B Ce1 -55(2)
C30B C46B C54B C25B 4(3)
C26B C46B C54B C25B 140(2)
Ce1 C46B C54B C25B 98(2)
C30B C46B C54B C20B -150(2)
C26B C46B C54B C20B -14(4)
Ce1 C46B C54B C20B -56(2)
C30B C46B C54B Ce1 -94.1(17)
C26B C46B C54B Ce1 43(2)
C35B C50B C55B C98B -134(3)
C33B C50B C55B C98B 2(3)
C35B C50B C55B C56B 8(4)
C33B C50B C55B C56B 144(2)
C18B C44B C56B C24B -9(4)
C42B C44B C56B C24B 146(2)
C18B C44B C56B C55B -151(2)
C42B C44B C56B C55B 4(4)
C59B C24B C56B C44B -147(3)
C15B C24B C56B C44B 2(4)
C59B C24B C56B C55B 0.0(2)
C15B C24B C56B C55B 149(3)
C98B C55B C56B C44B 145(3)
C50B C55B C56B C44B -4(3)
C98B C55B C56B C24B 0.0(2)
C50B C55B C56B C24B -149(3)
C67B C37B C57B C69B -13.8(19)
C17B C37B C57B C69B -154(2)
C67B C37B C57B C18B 140.2(19)
C17B C37B C57B C18B 0.1(5)
C44B C18B C57B C69B 0(3)
C19B C18B C57B C69B 151(2)
C44B C18B C57B C37B -151(2)
C19B C18B C57B C37B -0.1(4)
C48B C52B C58B C33B 5(6)
C31B C52B C58B C33B 147(2)
Ce2 C52B C58B C33B 97(2)
C48B C52B C58B C40B -139(3)
C31B C52B C58B C40B 3(5)
Ce2 C52B C58B C40B -47(2)
C48B C52B C58B Ce2 -91(4)
C31B C52B C58B Ce2 50(3)
C75B C33B C58B C52B -149(4)
C50B C33B C58B C52B 1(4)
C75B C33B C58B C40B 0.0(4)
C50B C33B C58B C40B 150(3)
C75B C33B C58B Ce2 -66.4(12)
C50B C33B C58B Ce2 84(2)
C74B C40B C58B C52B 147(4)
C23B C40B C58B C52B -7(4)
Ce2 C40B C58B C52B 53(3)
C74B C40B C58B C33B 0.0(5)
C23B C40B C58B C33B -154(3)
Ce2 C40B C58B C33B -94.5(12)
C74B C40B C58B Ce2 94.6(12)
C23B C40B C58B Ce2 -59.8(19)
C56B C24B C59B C98B 0.0(4)
C15B C24B C59B C98B -151(3)
C56B C24B C59B C63B 149(2)
C15B C24B C59B C63B -3(3)
C78B C01B C60B C81B 0(3)
C00B C01B C60B C81B -145(2)
C78B C01B C60B C99B 145(2)
C00B C01B C60B C99B -0.1(4)
C47B C51B C62B C74B 147(2)
C27B C51B C62B C74B 2(3)
Ce2 C51B C62B C74B 49(2)
C47B C51B C62B C64B -1(4)
C27B C51B C62B C64B -146(2)
Ce2 C51B C62B C64B -99(2)
C16B C29B C63B C92B 159(3)
C70B C29B C63B C92B 1(3)
Ce1 C29B C63B C92B 85(3)
C16B C29B C63B C59B 13(4)
C70B C29B C63B C59B -146(2)
Ce1 C29B C63B C59B -61(3)
C98B C59B C63B C92B 0(3)
C24B C59B C63B C92B -145(2)
C98B C59B C63B C29B 147(2)
C24B C59B C63B C29B 3(3)
C74B C62B C64B C93B -146.2(19)
C51B C62B C64B C93B 1(3)
C74B C62B C64B C94B -4(3)
C51B C62B C64B C94B 143(2)
C35B C42B C66B C79B 0.1(5)
C44B C42B C66B C79B 144(3)
C35B C42B C66B C69B -141(3)
C44B C42B C66B C69B 3(3)
C57B C37B C67B C77B 15(3)
C17B C37B C67B C77B 151.8(19)
C57B C37B C67B C71B -138.9(18)
C17B C37B C67B C71B -2(3)
C70B C61B C68B C25B -6(3)
C91B C61B C68B C25B 147.7(19)
C70B C61B C68B C95B -146(2)
C91B C61B C68B C95B 8(3)
C38B C25B C68B C61B -145(2)
C54B C25B C68B C61B 9(3)
C38B C25B C68B C95B 0.0(2)
C54B C25B C68B C95B 154(3)
C37B C57B C69B C99B 3(3)
C18B C57B C69B C99B -145(2)
C37B C57B C69B C66B 155.1(17)
C18B C57B C69B C66B 6(3)
C42B C66B C69B C57B -8(3)
C79B C66B C69B C57B -146(2)
C42B C66B C69B C99B 145(2)
C79B C66B C69B C99B 8(3)
C68B C61B C70B C20B -9(4)
C91B C61B C70B C20B -163(2)
C68B C61B C70B C29B 146(2)
C91B C61B C70B C29B -8(3)
C68B C61B C70B Ce1 64(3)
C91B C61B C70B Ce1 -90(2)
C54B C20B C70B C61B 21(3)
C28A C20B C70B C61B 164(2)
Ce1 C20B C70B C61B 95(2)
C54B C20B C70B C29B -137(2)
C28A C20B C70B C29B 6.7(16)
Ce1 C20B C70B C29B -62.4(11)
C54B C20B C70B Ce1 -74.8(19)
C28A C20B C70B Ce1 69.0(14)
C63B C29B C70B C61B 4(3)
C16B C29B C70B C61B -159(3)
Ce1 C29B C70B C61B -101(2)
C63B C29B C70B C20B 163(3)
C16B C29B C70B C20B 0.0(2)
Ce1 C29B C70B C20B 57.7(12)
C63B C29B C70B Ce1 105(2)
C16B C29B C70B Ce1 -57.7(12)
C46B C26B C71B C73B -0.1(4)
C05A C26B C71B C73B -159(3)
Ce1 C26B C71B C73B -84.5(13)
C46B C26B C71B C67B 143(2)
C05A C26B C71B C67B -15(3)
Ce1 C26B C71B C67B 59.1(19)
C46B C26B C71B Ce1 84.4(13)
C05A C26B C71B Ce1 -74.3(18)
C77B C67B C71B C73B -9(3)
C37B C67B C71B C73B 143(2)
C77B C67B C71B C26B -149(2)
C37B C67B C71B C26B 3(3)
C77B C67B C71B Ce1 -104(2)
C37B C67B C71B Ce1 49(2)
C39B C49B C72B C78B 0(3)
C43B C49B C72B C78B -144(3)
C39B C49B C72B C97B 144(3)
C43B C49B C72B C97B 0.0(4)
C26B C71B C73B C30B 0.1(5)
C67B C71B C73B C30B -145(2)
Ce1 C71B C73B C30B -56.5(11)
C26B C71B C73B C02B 156(3)
C67B C71B C73B C02B 11(3)
Ce1 C71B C73B C02B 99(2)
C46B C30B C73B C71B -0.1(4)
C36B C30B C73B C71B 152(3)
C46B C30B C73B C02B -154(3)
C36B C30B C73B C02B -2(3)
C97B C02B C73B C71B -154(2)
C00B C02B C73B C71B -6(3)
C97B C02B C73B C30B -3(3)
C00B C02B C73B C30B 145(2)
C64B C62B C74B C40B 145.0(19)
C51B C62B C74B C40B -2(3)
C64B C62B C74B C75B 4(3)
C51B C62B C74B C75B -143(2)
C64B C62B C74B Ce2 100(2)
C51B C62B C74B Ce2 -47(2)
C58B C40B C74B C62B -145(2)
C23B C40B C74B C62B 6(3)
Ce2 C40B C74B C62B -58.6(18)
C58B C40B C74B C75B 0.0(4)
C23B C40B C74B C75B 151(3)
Ce2 C40B C74B C75B 86.7(14)
C58B C40B C74B Ce2 -86.7(14)
C23B C40B C74B Ce2 64(3)
C58B C33B C75B C80B 146(2)
C50B C33B C75B C80B -3(3)
C58B C33B C75B C74B 0.0(2)
C50B C33B C75B C74B -149(3)
C62B C74B C75B C80B -1(3)
C40B C74B C75B C80B -146(2)
Ce2 C74B C75B C80B -90(2)
C62B C74B C75B C33B 145(3)
C40B C74B C75B C33B 0.0(2)
Ce2 C74B C75B C33B 56.6(11)
C51B C47B C76B C95B -146(2)
C21B C47B C76B C95B -4(3)
C51B C47B C76B C93B 6(3)
C21B C47B C76B C93B 149(2)
C37B C67B C77B C99B -7(3)
C71B C67B C77B C99B 147(2)
C37B C67B C77B C00B -150.5(17)
C71B C67B C77B C00B 4(3)
C01B C00B C77B C67B 148(2)
C02B C00B C77B C67B 1(3)
C01B C00B C77B C99B 0.0(2)
C02B C00B C77B C99B -147(2)
C97B C72B C78B C01B 6(3)
C49B C72B C78B C01B 145(2)
C97B C72B C78B C41B -143(2)
C49B C72B C78B C41B -4(3)
C60B C01B C78B C72B -147(2)
C00B C01B C78B C72B -6(3)
C60B C01B C78B C41B 2(3)
C00B C01B C78B C41B 143(2)
C53B C41B C78B C72B 149(2)
C22B C41B C78B C72B -1(3)
Ce2 C41B C78B C72B 65(2)
C53B C41B C78B C01B -1(4)
C22B C41B C78B C01B -151(2)
Ce2 C41B C78B C01B -85(2)
C35B C48B C79B C66B 0.1(5)
C52B C48B C79B C66B -149(3)
C35B C48B C79B C81B 149(2)
C52B C48B C79B C81B 0(4)
C42B C66B C79B C48B -0.1(6)
C69B C66B C79B C48B 143(2)
C42B C66B C79B C81B -145(3)
C69B C66B C79B C81B -2(3)
C33B C75B C80B C98B 5(3)
C74B C75B C80B C98B 147(2)
C33B C75B C80B C94B -144(2)
C74B C75B C80B C94B -2(3)
C01B C60B C81B C79B 145.4(19)
C99B C60B C81B C79B 6(3)
C01B C60B C81B C53B -3(3)
C99B C60B C81B C53B -143(2)
C48B C79B C81B C60B -147(2)
C66B C79B C81B C60B -4(3)
C48B C79B C81B C53B 0(3)
C66B C79B C81B C53B 143(2)
C31B C53B C81B C60B 153(2)
C41B C53B C81B C60B 4(3)
Ce2 C53B C81B C60B 86(2)
C31B C53B C81B C79B 7(3)
C41B C53B C81B C79B -142(2)
Ce2 C53B C81B C79B -61(2)
C68B C61B C91B C93B -9(3)
C70B C61B C91B C93B 145.5(19)
C68B C61B C91B C92B -147.8(19)
C70B C61B C91B C92B 7(3)
C29B C63B C92B C91B -2(3)
C59B C63B C92B C91B 143.9(18)
C29B C63B C92B C94B -143(2)
C59B C63B C92B C94B 3(3)
C93B C91B C92B C63B -146(2)
C61B C91B C92B C63B -2(2)
C93B C91B C92B C94B 0.0(2)
C61B C91B C92B C94B 143.0(19)
C95B C76B C93B C91B 8(3)
C47B C76B C93B C91B -145.6(19)
C95B C76B C93B C64B 147(2)
C47B C76B C93B C64B -6(3)
C92B C91B C93B C76B 144(2)
C61B C91B C93B C76B 2(2)
C92B C91B C93B C64B 0.0(4)
C61B C91B C93B C64B -142(2)
C62B C64B C93B C76B 3(3)
C94B C64B C93B C76B -143(2)
C62B C64B C93B C91B 146(2)
C94B C64B C93B C91B 0.0(5)
C98B C80B C94B C92B -3(3)
C75B C80B C94B C92B 145.2(19)
C98B C80B C94B C64B -145.7(19)
C75B C80B C94B C64B 2(3)
C63B C92B C94B C80B -1(2)
C91B C92B C94B C80B -147(2)
C63B C92B C94B C64B 146(2)
C91B C92B C94B C64B 0.0(2)
C62B C64B C94B C80B 1(3)
C93B C64B C94B C80B 148(2)
C62B C64B C94B C92B -147(2)
C93B C64B C94B C92B 0.0(4)
C47B C76B C95B C07B 4(3)
C93B C76B C95B C07B -148.1(19)
C47B C76B C95B C68B 143(2)
C93B C76B C95B C68B -10(3)
C38B C07B C95B C76B 144(3)
C45B C07B C95B C76B -1(3)
C38B C07B C95B C68B -0.1(4)
C45B C07B C95B C68B -145(3)
C61B C68B C95B C76B 1(3)
C25B C68B C95B C76B -142(3)
C61B C68B C95B C07B 143(3)
C25B C68B C95B C07B 0.0(2)
C45B C43B C96B C97B -152(4)
C49B C43B C96B C97B 0.0(4)
C45B C43B C96B C36B -6(4)
C49B C43B C96B C36B 146(3)
C38B C36B C96B C43B 4(4)
C30B C36B C96B C43B -146(3)
C38B C36B C96B C97B 145(3)
C30B C36B C96B C97B -5(4)
C00B C02B C97B C72B -5(3)
C73B C02B C97B C72B 144(2)
C00B C02B C97B C96B -144(2)
C73B C02B C97B C96B 5(3)
C78B C72B C97B C02B -1(3)
C49B C72B C97B C02B -144(3)
C78B C72B C97B C96B 143(3)
C49B C72B C97B C96B 0.0(2)
C43B C96B C97B C02B 143(3)
C36B C96B C97B C02B -1(4)
C43B C96B C97B C72B 0.0(2)
C36B C96B C97B C72B -144(3)
C94B C80B C98B C59B 5(3)
C75B C80B C98B C59B -144(2)
C94B C80B C98B C55B 145(2)
C75B C80B C98B C55B -3(3)
C24B C59B C98B C80B 145(2)
C63B C59B C98B C80B -4(3)
C24B C59B C98B C55B 0.0(5)
C63B C59B C98B C55B -149(2)
C56B C55B C98B C80B -144(3)
C50B C55B C98B C80B 0(3)
C56B C55B C98B C59B 0.0(4)
C50B C55B C98B C59B 144(3)
C57B C69B C99B C77B 5(3)
C66B C69B C99B C77B -146(2)
C57B C69B C99B C60B 145(2)
C66B C69B C99B C60B -6(3)
C67B C77B C99B C69B -3(3)
C00B C77B C99B C69B 145(2)
C67B C77B C99B C60B -148(2)
C00B C77B C99B C60B -0.1(4)
C81B C60B C99B C69B 0(3)
C01B C60B C99B C69B -144(2)
C81B C60B C99B C77B 144(2)
C01B C60B C99B C77B 0.1(5)
C8P C1P C6P C4P -1.2(12)
C8P C1P C6P C5A 178.8(7)
C7P C4P C6P C1P 0.4(11)
C7P C4P C6P C5A -179.5(7)
C05A C5A C6P C1P -40.2(9)
C28A C5A C6P C1P -141.1(7)
C9P C5A C6P C1P 88.2(8)
C05A C5A C6P C4P 139.7(7)
C28A C5A C6P C4P 38.8(9)
C9P C5A C6P C4P -91.9(8)
O1 C04P C06P C2P -10.5(12)
O2 C04P C06P C2P 171.4(7)
C9P C2P C06P C04P 172.3(7)
C8P C3P C7P C4P -2.4(12)
C6P C4P C7P C3P 1.4(12)
C6P C1P C8P C3P 0.1(12)
C7P C3P C8P C1P 1.7(12)
C05A C5A C9P C2P -169.0(6)
C28A C5A C9P C2P -67.7(8)
C6P C5A C9P C2P 62.5(8)
C06P C2P C9P C5A 176.5(7)
C71A C26A Ce1 C17A 86.5(5)
C46A C26A Ce1 C17A -165.9(5)
C28A C26A Ce1 C17A -32.0(5)
C71A C26A Ce1 C26B -157.4(8)
C46A C26A Ce1 C26B -49.9(7)
C28A C26A Ce1 C26B 84.1(8)
C71A C26A Ce1 C16A 150.4(4)
C46A C26A Ce1 C16A -102.1(4)
C28A C26A Ce1 C16A 31.9(5)
C71A C26A Ce1 C05A 164.9(4)
C46A C26A Ce1 C05A -87.6(4)
C28A C26A Ce1 C05A 46.3(4)
C71A C26A Ce1 C28A 118.6(7)
C46A C26A Ce1 C28A -133.9(6)
C71A C26A Ce1 C16B 86.7(10)
C46A C26A Ce1 C16B -165.8(10)
C28A C26A Ce1 C16B -31.9(9)
C71A C26A Ce1 C20A -161.3(5)
C46A C26A Ce1 C20A -53.8(4)
C28A C26A Ce1 C20A 80.1(5)
C71A C26A Ce1 C15B 93.2(10)
C46A C26A Ce1 C15B -159.3(10)
C28A C26A Ce1 C15B -25.4(11)
C71A C26A Ce1 C17B 150.6(4)
C46A C26A Ce1 C17B -101.9(4)
C28A C26A Ce1 C17B 32.1(5)
C71A C26A Ce1 C20B 35(12)
C46A C26A Ce1 C20B 143(12)
C28A C26A Ce1 C20B -83(12)
C71A C26A Ce1 C46A -107.5(4)
C28A C26A Ce1 C46A 133.9(6)
C37A C17A Ce1 C26A -86.9(6)
C19A C17A Ce1 C26A 165.7(6)
C28A C17A Ce1 C26A 32.0(5)
C37A C17A Ce1 C26B -144.8(7)
C19A C17A Ce1 C26B 107.8(7)
C28A C17A Ce1 C26B -25.8(8)
C37A C17A Ce1 C16A 160.8(5)
C19A C17A Ce1 C16A 53.4(5)
C28A C17A Ce1 C16A -80.3(5)
C37A C17A Ce1 C05A -164.3(5)
C19A C17A Ce1 C05A 88.3(5)
C28A C17A Ce1 C05A -45.3(5)
C37A C17A Ce1 C28A -118.9(8)
C19A C17A Ce1 C28A 133.6(8)
C37A C17A Ce1 C16B -92(51)
C19A C17A Ce1 C16B 161(51)
C28A C17A Ce1 C16B 27(51)
C37A C17A Ce1 C20A -151.0(4)
C19A C17A Ce1 C20A 101.5(4)
C28A C17A Ce1 C20A -32.1(6)
C37A C17A Ce1 C15B 106(2)
C19A C17A Ce1 C15B -2(2)
C28A C17A Ce1 C15B -135(2)
C37A C17A Ce1 C17B 161.0(5)
C19A C17A Ce1 C17B 53.6(5)
C28A C17A Ce1 C17B -80.1(5)
C37A C17A Ce1 C20B -83.5(9)
C19A C17A Ce1 C20B 169.1(9)
C28A C17A Ce1 C20B 35.5(7)
C37A C17A Ce1 C46A -94.2(5)
C19A C17A Ce1 C46A 158.4(5)
C28A C17A Ce1 C46A 24.7(5)
C46B C26B Ce1 C26A 52.5(10)
C71B C26B Ce1 C26A 160.1(10)
C05A C26B Ce1 C26A -83.4(8)
C46B C26B Ce1 C17A 103.1(8)
C71B C26B Ce1 C17A -149.4(9)
C05A C26B Ce1 C17A -32.9(9)
C46B C26B Ce1 C16A 167.8(10)
C71B C26B Ce1 C16A -84.7(11)
C05A C26B Ce1 C16A 31.8(6)
C46B C26B Ce1 C05A 136.0(15)
C71B C26B Ce1 C05A -116.4(16)
C46B C26B Ce1 C28A 88.3(10)
C71B C26B Ce1 C28A -164.1(11)
C05A C26B Ce1 C28A -47.7(7)
C46B C26B Ce1 C16B 102.2(10)
C71B C26B Ce1 C16B -150.2(11)
C05A C26B Ce1 C16B -33.8(11)
C46B C26B Ce1 C20A -165(7)
C71B C26B Ce1 C20A -58(7)
C05A C26B Ce1 C20A 59(6)
C46B C26B Ce1 C15B 134.8(11)
C71B C26B Ce1 C15B -117.6(11)
C05A C26B Ce1 C15B -1.2(13)
C46B C26B Ce1 C17B 167.8(10)
C71B C26B Ce1 C17B -84.6(11)
C05A C26B Ce1 C17B 31.8(7)
C46B C26B Ce1 C20B 53.4(11)
C71B C26B Ce1 C20B 161.0(11)
C05A C26B Ce1 C20B -82.6(10)
C46B C26B Ce1 C46A 21.8(10)
C71B C26B Ce1 C46A 129.3(10)
C05A C26B Ce1 C46A -114.2(11)
C29A C16A Ce1 C26A 132.3(4)
C05A C16A Ce1 C26A 25.1(4)
C32A C16A Ce1 C26A -106.9(3)
C29A C16A Ce1 C17A -175.1(5)
C05A C16A Ce1 C17A 77.8(5)
C32A C16A Ce1 C17A -54.2(4)
C29A C16A Ce1 C26B 73.7(7)
C05A C16A Ce1 C26B -33.5(7)
C32A C16A Ce1 C26B -165.5(7)
C29A C16A Ce1 C05A 107.1(5)
C32A C16A Ce1 C05A -132.0(5)
C29A C16A Ce1 C28A 150.1(4)
C05A C16A Ce1 C28A 43.0(4)
C32A C16A Ce1 C28A -89.0(3)
C29A C16A Ce1 C16B -176.1(10)
C05A C16A Ce1 C16B 76.8(9)
C32A C16A Ce1 C16B -55.2(9)
C29A C16A Ce1 C20A 70.2(4)
C05A C16A Ce1 C20A -36.9(4)
C32A C16A Ce1 C20A -168.9(4)
C29A C16A Ce1 C15B -144.0(11)
C05A C16A Ce1 C15B 108.8(11)
C32A C16A Ce1 C15B -23.2(11)
C29A C16A Ce1 C17B 64(62)
C05A C16A Ce1 C17B -43(62)
C32A C16A Ce1 C17B -175(100)
C29A C16A Ce1 C20B 135.6(6)
C05A C16A Ce1 C20B 28.5(6)
C32A C16A Ce1 C20B -103.5(6)
C29A C16A Ce1 C46A 100.5(4)
C05A C16A Ce1 C46A -6.7(4)
C32A C16A Ce1 C46A -138.7(3)
C20A C05A Ce1 C26A 92.4(5)
C16A C05A Ce1 C26A -153.3(5)
C17B C05A Ce1 C26A -153.6(6)
C5A C05A Ce1 C26A -32.1(5)
C26B C05A Ce1 C26A 82.5(10)
C20A C05A Ce1 C17A 155.0(6)
C16A C05A Ce1 C17A -90.8(5)
C17B C05A Ce1 C17A -91.0(6)
C5A C05A Ce1 C17A 30.4(5)
C26B C05A Ce1 C17A 145.0(10)
C20A C05A Ce1 C26B 9.9(11)
C16A C05A Ce1 C26B 124.2(10)
C17B C05A Ce1 C26B 123.9(11)
C5A C05A Ce1 C26B -114.6(11)
C20A C05A Ce1 C16A -114.3(7)
C17B C05A Ce1 C16A -0.3(5)
C5A C05A Ce1 C16A 121.2(7)
C26B C05A Ce1 C16A -124.2(10)
C20A C05A Ce1 C28A 124.0(5)
C16A C05A Ce1 C28A -121.7(5)
C17B C05A Ce1 C28A -122.0(6)
C5A C05A Ce1 C28A -0.5(4)
C26B C05A Ce1 C28A 114.1(10)
C20A C05A Ce1 C16B 153.9(9)
C16A C05A Ce1 C16B -91.8(9)
C17B C05A Ce1 C16B -92.1(10)
C5A C05A Ce1 C16B 29.3(9)
C26B C05A Ce1 C16B 144.0(13)
C16A C05A Ce1 C20A 114.3(7)
C17B C05A Ce1 C20A 114.0(7)
C5A C05A Ce1 C20A -124.6(7)
C26B C05A Ce1 C20A -9.9(11)
C20A C05A Ce1 C15B -171.3(9)
C16A C05A Ce1 C15B -57.0(9)
C17B C05A Ce1 C15B -57.2(9)
C5A C05A Ce1 C15B 64.2(9)
C26B C05A Ce1 C15B 178.8(13)
C20A C05A Ce1 C17B -114.0(7)
C16A C05A Ce1 C17B 0.3(5)
C5A C05A Ce1 C17B 121.4(8)
C26B C05A Ce1 C17B -123.9(11)
C20A C05A Ce1 C20B 95.4(7)
C16A C05A Ce1 C20B -150.3(6)
C17B C05A Ce1 C20B -150.6(7)
C5A C05A Ce1 C20B -29.2(7)
C26B C05A Ce1 C20B 85.5(11)
C20A C05A Ce1 C46A 58.8(5)
C16A C05A Ce1 C46A 173.1(4)
C17B C05A Ce1 C46A 172.9(6)
C5A C05A Ce1 C46A -65.7(5)
C26B C05A Ce1 C46A 48.9(10)
C16B C28A Ce1 C26A -123.9(13)
C17A C28A Ce1 C26A -124.8(8)
C20B C28A Ce1 C26A -6.7(11)
C5A C28A Ce1 C26A 117.4(7)
C16B C28A Ce1 C17A 0.9(16)
C26A C28A Ce1 C17A 124.8(8)
C20B C28A Ce1 C17A 118.1(10)
C5A C28A Ce1 C17A -117.8(8)
C16B C28A Ce1 C26B 153.5(14)
C26A C28A Ce1 C26B -82.7(8)
C17A C28A Ce1 C26B 152.6(9)
C20B C28A Ce1 C26B -89.4(11)
C5A C28A Ce1 C26B 34.7(8)
C16B C28A Ce1 C16A 89.6(13)
C26A C28A Ce1 C16A -146.5(5)
C17A C28A Ce1 C16A 88.7(6)
C20B C28A Ce1 C16A -153.2(9)
C5A C28A Ce1 C16A -29.1(5)
C16B C28A Ce1 C05A 119.3(13)
C26A C28A Ce1 C05A -116.9(5)
C17A C28A Ce1 C05A 118.4(6)
C20B C28A Ce1 C05A -123.6(10)
C5A C28A Ce1 C05A 0.5(4)
C26A C28A Ce1 C16B 123.9(13)
C17A C28A Ce1 C16B -0.9(16)
C20B C28A Ce1 C16B 117.2(18)
C5A C28A Ce1 C16B -118.7(14)
C16B C28A Ce1 C20A 147.2(13)
C26A C28A Ce1 C20A -89.0(5)
C17A C28A Ce1 C20A 146.3(6)
C20B C28A Ce1 C20A -95.7(9)
C5A C28A Ce1 C20A 28.4(5)
C16B C28A Ce1 C15B 26.4(14)
C26A C28A Ce1 C15B 150.3(11)
C17A C28A Ce1 C15B 25.5(12)
C20B C28A Ce1 C15B 143.6(14)
C5A C28A Ce1 C15B -92.3(11)
C16B C28A Ce1 C17B 89.9(13)
C26A C28A Ce1 C17B -146.3(5)
C17A C28A Ce1 C17B 89.0(6)
C20B C28A Ce1 C17B -153.0(10)
C5A C28A Ce1 C17B -28.9(5)
C16B C28A Ce1 C20B -117.2(18)
C26A C28A Ce1 C20B 6.7(11)
C17A C28A Ce1 C20B -118.1(10)
C5A C28A Ce1 C20B 124.1(11)
C16B C28A Ce1 C46A -149.9(13)
C26A C28A Ce1 C46A -26.1(4)
C17A C28A Ce1 C46A -150.8(6)
C20B C28A Ce1 C46A -32.7(9)
C5A C28A Ce1 C46A 91.4(5)
C28A C16B Ce1 C26A 32.9(8)
C29B C16B Ce1 C26A -75.6(15)
C15B C16B Ce1 C26A 168(2)
C28A C16B Ce1 C17A -152(52)
C29B C16B Ce1 C17A 99(52)
C15B C16B Ce1 C17A -17(50)
C28A C16B Ce1 C26B -24.9(13)
C29B C16B Ce1 C26B -133.4(17)
C15B C16B Ce1 C26B 110.2(19)
C28A C16B Ce1 C16A -79.8(11)
C29B C16B Ce1 C16A 171.7(18)
C15B C16B Ce1 C16A 55.3(18)
C28A C16B Ce1 C05A -44.9(10)
C29B C16B Ce1 C05A -153.4(18)
C15B C16B Ce1 C05A 90.2(19)
C29B C16B Ce1 C28A -108.5(18)
C15B C16B Ce1 C28A 135(2)
C28A C16B Ce1 C20A -31.2(12)
C29B C16B Ce1 C20A -139.7(16)
C15B C16B Ce1 C20A 103.9(18)
C28A C16B Ce1 C15B -135(2)
C29B C16B Ce1 C15B 116(3)
C28A C16B Ce1 C17B -79.6(11)
C29B C16B Ce1 C17B 171.9(18)
C15B C16B Ce1 C17B 55.5(18)
C28A C16B Ce1 C20B 36.4(11)
C29B C16B Ce1 C20B -72.1(14)
C15B C16B Ce1 C20B 171(2)
C28A C16B Ce1 C46A 25.5(11)
C29B C16B Ce1 C46A -83.0(16)
C15B C16B Ce1 C46A 160.6(18)
C05A C20A Ce1 C26A -76.4(5)
C70A C20A Ce1 C26A 175.3(6)
C54A C20A Ce1 C26A 57.1(6)
C05A C20A Ce1 C17A -23.7(5)
C70A C20A Ce1 C17A -132.0(6)
C54A C20A Ce1 C17A 109.8(6)
C05A C20A Ce1 C26B -113(7)
C70A C20A Ce1 C26B 139(7)
C54A C20A Ce1 C26B 20(6)
C05A C20A Ce1 C16A 38.2(4)
C70A C20A Ce1 C16A -70.1(4)
C54A C20A Ce1 C16A 171.7(7)
C70A C20A Ce1 C05A -108.3(6)
C54A C20A Ce1 C05A 133.5(8)
C05A C20A Ce1 C28A -41.6(4)
C70A C20A Ce1 C28A -149.9(6)
C54A C20A Ce1 C28A 91.9(6)
C05A C20A Ce1 C16B -24.6(8)
C70A C20A Ce1 C16B -132.9(9)
C54A C20A Ce1 C16B 108.9(9)
C05A C20A Ce1 C15B 8.6(9)
C70A C20A Ce1 C15B -99.7(10)
C54A C20A Ce1 C15B 142.1(10)
C05A C20A Ce1 C17B 38.2(4)
C70A C20A Ce1 C17B -70.1(5)
C54A C20A Ce1 C17B 171.7(7)
C05A C20A Ce1 C20B -75.4(7)
C70A C20A Ce1 C20B 176.3(8)
C54A C20A Ce1 C20B 58.1(8)
C05A C20A Ce1 C46A -106.5(5)
C70A C20A Ce1 C46A 145.2(7)
C54A C20A Ce1 C46A 27.0(5)
C19B C15B Ce1 C26A 123.7(18)
C16B C15B Ce1 C26A -10.1(17)
C24B C15B Ce1 C26A -124.0(17)
C19B C15B Ce1 C17A 134(3)
C16B C15B Ce1 C17A 0.6(18)
C24B C15B Ce1 C17A -113(3)
C19B C15B Ce1 C26B 56(2)
C16B C15B Ce1 C26B -77.4(18)
C24B C15B Ce1 C26B 168.7(16)
C19B C15B Ce1 C16A 22.7(14)
C16B C15B Ce1 C16A -111(2)
C24B C15B Ce1 C16A 135(2)
C19B C15B Ce1 C05A 55.7(17)
C16B C15B Ce1 C05A -78.1(17)
C24B C15B Ce1 C05A 167.9(19)
C19B C15B Ce1 C28A 108(2)
C16B C15B Ce1 C28A -25.8(15)
C24B C15B Ce1 C28A -140(2)
C19B C15B Ce1 C16B 134(3)
C24B C15B Ce1 C16B -114(2)
C19B C15B Ce1 C20A 51(2)
C16B C15B Ce1 C20A -82.9(17)
C24B C15B Ce1 C20A 163.1(15)
C19B C15B Ce1 C17B 22.8(14)
C16B C15B Ce1 C17B -111(2)
C24B C15B Ce1 C17B 135(2)
C19B C15B Ce1 C20B 127(2)
C16B C15B Ce1 C20B -6.9(17)
C24B C15B Ce1 C20B -120.9(17)
C19B C15B Ce1 C46A 111.5(16)
C16B C15B Ce1 C46A -22(2)
C24B C15B Ce1 C46A -136.2(15)
C37B C17B Ce1 C26A 146.9(5)
C19B C17B Ce1 C26A -106.1(4)
C05A C17B Ce1 C26A 24.9(6)
C37B C17B Ce1 C17A -160.3(6)
C19B C17B Ce1 C17A -53.3(5)
C05A C17B Ce1 C17A 77.6(5)
C37B C17B Ce1 C26B 88.4(8)
C19B C17B Ce1 C26B -164.6(8)
C05A C17B Ce1 C26B -33.7(7)
C37B C17B Ce1 C16A -101(62)
C19B C17B Ce1 C16A 6(62)
C05A C17B Ce1 C16A 137(63)
C37B C17B Ce1 C05A 122.1(9)
C19B C17B Ce1 C05A -130.9(8)
C37B C17B Ce1 C28A 164.9(6)
C19B C17B Ce1 C28A -88.1(5)
C05A C17B Ce1 C28A 42.8(5)
C37B C17B Ce1 C16B -161.3(10)
C19B C17B Ce1 C16B -54.3(9)
C05A C17B Ce1 C16B 76.6(10)
C37B C17B Ce1 C20A 85.0(6)
C19B C17B Ce1 C20A -168.0(6)
C05A C17B Ce1 C20A -37.1(5)
C37B C17B Ce1 C15B -129.3(12)
C19B C17B Ce1 C15B -22.3(11)
C05A C17B Ce1 C15B 108.6(12)
C37B C17B Ce1 C20B 150.3(6)
C19B C17B Ce1 C20B -102.7(6)
C05A C17B Ce1 C20B 28.2(7)
C37B C17B Ce1 C46A 115.1(5)
C19B C17B Ce1 C46A -137.9(4)
C05A C17B Ce1 C46A -7.0(6)
C70B C20B Ce1 C26A -161(13)
C54B C20B Ce1 C26A -47(11)
C28A C20B Ce1 C26A 91(12)
C70B C20B Ce1 C17A 72.1(15)
C54B C20B Ce1 C17A -173.8(16)
C28A C20B Ce1 C17A -35.7(6)
C70B C20B Ce1 C26B -173.4(17)
C54B C20B Ce1 C26B -59.3(13)
C28A C20B Ce1 C26B 78.7(10)
C70B C20B Ce1 C16A 133.5(15)
C54B C20B Ce1 C16A -112.4(12)
C28A C20B Ce1 C16A 25.7(9)
C70B C20B Ce1 C05A 149.6(16)
C54B C20B Ce1 C05A -96.3(12)
C28A C20B Ce1 C05A 41.7(7)
C70B C20B Ce1 C28A 107.8(16)
C54B C20B Ce1 C28A -138.0(17)
C70B C20B Ce1 C16B 72.3(14)
C54B C20B Ce1 C16B -173.6(18)
C28A C20B Ce1 C16B -35.5(11)
C70B C20B Ce1 C20A -177.4(16)
C54B C20B Ce1 C20A -63.3(12)
C28A C20B Ce1 C20A 74.8(8)
C70B C20B Ce1 C15B 76.9(18)
C54B C20B Ce1 C15B -168.9(16)
C28A C20B Ce1 C15B -30.9(12)
C70B C20B Ce1 C17B 133.7(15)
C54B C20B Ce1 C17B -112.2(13)
C28A C20B Ce1 C17B 25.9(9)
C70B C20B Ce1 C46A -127(2)
C54B C20B Ce1 C46A -13.0(8)
C28A C20B Ce1 C46A 125.0(15)
C30A C46A Ce1 C26A 105.3(4)
C54A C46A Ce1 C26A -140.7(7)
C30A C46A Ce1 C17A 117.2(4)
C26A C46A Ce1 C17A 11.9(4)
C54A C46A Ce1 C17A -128.7(6)
C30A C46A Ce1 C26B -140.4(9)
C26A C46A Ce1 C26B 114.3(8)
C54A C46A Ce1 C26B -26.4(10)
C30A C46A Ce1 C16A -170.2(4)
C26A C46A Ce1 C16A 84.5(4)
C54A C46A Ce1 C16A -56.2(6)
C30A C46A Ce1 C05A -174.1(4)
C26A C46A Ce1 C05A 80.6(4)
C54A C46A Ce1 C05A -60.1(6)
C30A C46A Ce1 C28A 132.7(4)
C26A C46A Ce1 C28A 27.4(4)
C54A C46A Ce1 C28A -113.3(6)
C30A C46A Ce1 C16B 117.2(8)
C26A C46A Ce1 C16B 11.9(8)
C54A C46A Ce1 C16B -128.8(9)
C30A C46A Ce1 C20A -141.3(5)
C26A C46A Ce1 C20A 113.4(5)
C54A C46A Ce1 C20A -27.3(6)
C30A C46A Ce1 C15B 129.1(11)
C26A C46A Ce1 C15B 23.8(11)
C54A C46A Ce1 C15B -116.9(12)
C30A C46A Ce1 C17B -170.1(4)
C26A C46A Ce1 C17B 84.6(4)
C54A C46A Ce1 C17B -56.1(7)
C30A C46A Ce1 C20B 101.4(12)
C26A C46A Ce1 C20B -3.9(13)
C54A C46A Ce1 C20B -144.6(14)
C31B C08B Ce2 C23B 127(2)
C22B C08B Ce2 C23B -124(2)
C31B C08B Ce2 C08A 130.2(18)
C22B C08B Ce2 C08A -120.8(18)
C23B C08B Ce2 C08A 3.6(13)
C31B C08B Ce2 C23A 139(13)
C22B C08B Ce2 C23A -112(13)
C23B C08B Ce2 C23A 12(11)
C31B C08B Ce2 C27B 159.4(15)
C22B C08B Ce2 C27B -91.6(15)
C23B C08B Ce2 C27B 32.8(14)
C31B C08B Ce2 C40B 94.5(14)
C22B C08B Ce2 C40B -156.5(14)
C23B C08B Ce2 C40B -32.1(14)
C31B C08B Ce2 C22B -109.0(5)
C23B C08B Ce2 C22B 124(2)
C31B C08B Ce2 C40A 12.7(11)
C22B C08B Ce2 C40A 121.7(11)
C23B C08B Ce2 C40A -114(2)
C31B C08B Ce2 C27A -115.1(15)
C22B C08B Ce2 C27A -6.1(15)
C23B C08B Ce2 C27A 118(2)
C31B C08B Ce2 C22A 158.6(13)
C22B C08B Ce2 C22A -92.4(13)
C23B C08B Ce2 C22A 32.1(15)
C31B C08B Ce2 C31A 99.5(13)
C22B C08B Ce2 C31A -151.5(13)
C23B C08B Ce2 C31A -27.1(15)
C22B C08B Ce2 C31B 109.0(5)
C23B C08B Ce2 C31B -127(2)
C40B C23B Ce2 C08B -124(2)
C27B C23B Ce2 C08B 125(2)
C08B C23B Ce2 C08A -151(10)
C40B C23B Ce2 C08A 84(9)
C27B C23B Ce2 C08A -26(8)
C08B C23B Ce2 C23A -1.9(18)
C40B C23B Ce2 C23A -126.4(17)
C27B C23B Ce2 C23A 122.9(16)
C08B C23B Ce2 C27B -125(2)
C40B C23B Ce2 C27B 110.7(18)
C08B C23B Ce2 C40B 124(2)
C27B C23B Ce2 C40B -110.7(18)
C08B C23B Ce2 C22B -30.6(14)
C40B C23B Ce2 C22B -155.0(15)
C27B C23B Ce2 C22B 94.3(16)
C08B C23B Ce2 C40A 35.0(16)
C40B C23B Ce2 C40A -89.5(13)
C27B C23B Ce2 C40A 159.9(15)
C08B C23B Ce2 C27A -34.5(15)
C40B C23B Ce2 C27A -159.0(16)
C27B C23B Ce2 C27A 90.4(13)
C08B C23B Ce2 C22A -128(2)
C40B C23B Ce2 C22A 107.9(17)
C27B C23B Ce2 C22A -2.8(12)
C08B C23B Ce2 C31A 133(2)
C40B C23B Ce2 C31A 8.6(11)
C27B C23B Ce2 C31A -102.1(17)
C08B C23B Ce2 C31B 29.0(13)
C40B C23B Ce2 C31B -95.5(16)
C27B C23B Ce2 C31B 153.8(15)
C31A C08A Ce2 C08B -123.1(12)
C22A C08A Ce2 C08B 127.5(13)
C23A C08A Ce2 C08B 1.2(17)
C31A C08A Ce2 C23B -97(9)
C22A C08A Ce2 C23B 154(9)
C23A C08A Ce2 C23B 27(8)
C31A C08A Ce2 C23A -124.3(10)
C22A C08A Ce2 C23A 126.3(10)
C31A C08A Ce2 C27B 112.6(13)
C22A C08A Ce2 C27B 3.3(14)
C23A C08A Ce2 C27B -123.1(16)
C31A C08A Ce2 C40B -8.4(11)
C22A C08A Ce2 C40B -117.8(11)
C23A C08A Ce2 C40B 115.8(13)
C31A C08A Ce2 C22B -154.1(9)
C22A C08A Ce2 C22B 96.5(8)
C23A C08A Ce2 C22B -29.9(12)
C31A C08A Ce2 C40A -91.2(6)
C22A C08A Ce2 C40A 159.4(6)
C23A C08A Ce2 C40A 33.1(7)
C31A C08A Ce2 C27A -157.8(6)
C22A C08A Ce2 C27A 92.8(6)
C23A C08A Ce2 C27A -33.6(8)
C31A C08A Ce2 C22A 109.4(4)
C23A C08A Ce2 C22A -126.3(10)
C22A C08A Ce2 C31A -109.4(4)
C23A C08A Ce2 C31A 124.3(10)
C31A C08A Ce2 C31B -96.9(7)
C22A C08A Ce2 C31B 153.7(7)
C23A C08A Ce2 C31B 27.4(11)
C08A C23A Ce2 C08B -171(13)
C40A C23A Ce2 C08B -48(12)
C27A C23A Ce2 C08B 67(12)
C08A C23A Ce2 C23B -4.2(14)
C40A C23A Ce2 C23B 118.1(11)
C27A C23A Ce2 C23B -126.5(12)
C40A C23A Ce2 C08A 122.3(12)
C27A C23A Ce2 C08A -122.3(11)
C08A C23A Ce2 C27B 31.2(10)
C40A C23A Ce2 C27B 153.5(11)
C27A C23A Ce2 C27B -91.1(10)
C08A C23A Ce2 C40B -36.7(9)
C40A C23A Ce2 C40B 85.7(9)
C27A C23A Ce2 C40B -159.0(9)
C08A C23A Ce2 C22B 128.4(16)
C40A C23A Ce2 C22B -109.3(15)
C27A C23A Ce2 C22B 6.1(14)
C08A C23A Ce2 C40A -122.3(12)
C27A C23A Ce2 C40A 115.4(8)
C08A C23A Ce2 C27A 122.3(11)
C40A C23A Ce2 C27A -115.4(8)
C08A C23A Ce2 C22A 30.3(6)
C40A C23A Ce2 C22A 152.6(8)
C27A C23A Ce2 C22A -92.0(7)
C08A C23A Ce2 C31A -31.4(6)
C40A C23A Ce2 C31A 91.0(8)
C27A C23A Ce2 C31A -153.7(7)
C08A C23A Ce2 C31B -133.8(15)
C40A C23A Ce2 C31B -11.4(9)
C27A C23A Ce2 C31B 103.9(12)
C51B C27B Ce2 C08B -159.0(13)
C34B C27B Ce2 C08B 93.3(13)
C23B C27B Ce2 C08B -32.8(13)
C51B C27B Ce2 C23B -126.3(17)
C34B C27B Ce2 C23B 126.1(17)
C51B C27B Ce2 C08A -122.2(18)
C34B C27B Ce2 C08A 130.1(18)
C23B C27B Ce2 C08A 4.1(12)
C51B C27B Ce2 C23A -157.1(13)
C34B C27B Ce2 C23A 95.3(12)
C23B C27B Ce2 C23A -30.8(11)
C51B C27B Ce2 C40B -86.9(12)
C34B C27B Ce2 C40B 165.4(11)
C23B C27B Ce2 C40B 39.3(11)
C51B C27B Ce2 C22B 166.1(13)
C34B C27B Ce2 C22B 58.5(12)
C23B C27B Ce2 C22B -67.6(15)
C51B C27B Ce2 C40A -142.7(9)
C34B C27B Ce2 C40A 109.7(8)
C23B C27B Ce2 C40A -16.4(12)
C51B C27B Ce2 C27A 164.0(10)
C34B C27B Ce2 C27A 56.3(9)
C23B C27B Ce2 C27A -69.7(11)
C51B C27B Ce2 C22A 1(19)
C34B C27B Ce2 C22A -106(19)
C23B C27B Ce2 C22A 128(20)
C51B C27B Ce2 C31A -83.2(11)
C34B C27B Ce2 C31A 169.1(10)
C23B C27B Ce2 C31A 43.0(11)
C51B C27B Ce2 C31B -148.5(9)
C34B C27B Ce2 C31B 103.8(9)
C23B C27B Ce2 C31B -22.3(12)
C74B C40B Ce2 C08B 162.4(13)
C58B C40B Ce2 C08B -90.0(12)
C23B C40B Ce2 C08B 33.4(14)
C74B C40B Ce2 C23B 128.9(18)
C58B C40B Ce2 C23B -123.4(17)
C74B C40B Ce2 C08A 120.4(15)
C58B C40B Ce2 C08A -132.0(14)
C23B C40B Ce2 C08A -8.5(13)
C74B C40B Ce2 C23A 158.5(11)
C58B C40B Ce2 C23A -93.9(11)
C23B C40B Ce2 C23A 29.5(12)
C74B C40B Ce2 C27B 87.8(12)
C58B C40B Ce2 C27B -164.6(11)
C23B C40B Ce2 C27B -41.1(12)
C74B C40B Ce2 C22B 150.2(10)
C58B C40B Ce2 C22B -102.2(9)
C23B C40B Ce2 C22B 21.2(13)
C74B C40B Ce2 C40A -162.2(10)
C58B C40B Ce2 C40A -54.6(9)
C23B C40B Ce2 C40A 68.9(13)
C74B C40B Ce2 C27A 146.7(8)
C58B C40B Ce2 C27A -105.7(8)
C23B C40B Ce2 C27A 17.8(14)
C74B C40B Ce2 C22A 85.3(9)
C58B C40B Ce2 C22A -167.1(9)
C23B C40B Ce2 C22A -43.7(13)
C74B C40B Ce2 C31A 50(6)
C58B C40B Ce2 C31A 158(6)
C23B C40B Ce2 C31A -79(6)
C74B C40B Ce2 C31B -163.7(11)
C58B C40B Ce2 C31B -56.1(10)
C23B C40B Ce2 C31B 67.3(15)
C41B C22B Ce2 C08B 109.7(7)
C39B C22B Ce2 C08B -135(2)
C08B C22B Ce2 C23B 34.3(14)
C41B C22B Ce2 C23B 143.9(14)
C39B C22B Ce2 C23B -101(2)
C08B C22B Ce2 C08A 38.9(11)
C41B C22B Ce2 C08A 148.6(12)
C39B C22B Ce2 C08A -96(2)
C08B C22B Ce2 C23A 7.8(15)
C41B C22B Ce2 C23A 117.5(15)
C39B C22B Ce2 C23A -128(3)
C08B C22B Ce2 C27B 73.4(13)
C41B C22B Ce2 C27B -176.9(14)
C39B C22B Ce2 C27B -62(2)
C08B C22B Ce2 C40B 20.5(11)
C41B C22B Ce2 C40B 130.2(12)
C39B C22B Ce2 C40B -115(2)
C08B C22B Ce2 C40A -32.7(9)
C41B C22B Ce2 C40A 77.0(9)
C39B C22B Ce2 C40A -168(2)
C08B C22B Ce2 C27A 107(15)
C41B C22B Ce2 C27A -143(15)
C39B C22B Ce2 C27A -28(14)
C08B C22B Ce2 C22A 74.0(11)
C41B C22B Ce2 C22A -176.3(12)
C39B C22B Ce2 C22A -61(2)
C08B C22B Ce2 C31A 25.2(10)
C41B C22B Ce2 C31A 134.9(11)
C39B C22B Ce2 C31A -110(2)
C08B C22B Ce2 C31B -39.5(5)
C41B C22B Ce2 C31B 70.2(6)
C39B C22B Ce2 C31B -175(2)
C74A C40A Ce2 C08B -117.7(14)
C58A C40A Ce2 C08B 134.5(14)
C23A C40A Ce2 C08B 6.9(17)
C74A C40A Ce2 C23B -158.5(8)
C58A C40A Ce2 C23B 93.7(8)
C23A C40A Ce2 C23B -33.9(9)
C74A C40A Ce2 C08A -159.1(5)
C58A C40A Ce2 C08A 93.1(5)
C23A C40A Ce2 C08A -34.5(7)
C74A C40A Ce2 C23A -124.6(8)
C58A C40A Ce2 C23A 127.6(8)
C74A C40A Ce2 C27B -146.8(7)
C58A C40A Ce2 C27B 105.3(7)
C23A C40A Ce2 C27B -22.3(9)
C74A C40A Ce2 C40B 161.5(6)
C58A C40A Ce2 C40B 53.7(6)
C23A C40A Ce2 C40B -73.9(8)
C74A C40A Ce2 C22B -84.0(9)
C58A C40A Ce2 C22B 168.2(9)
C23A C40A Ce2 C22B 40.6(12)
C74A C40A Ce2 C27A -86.7(5)
C58A C40A Ce2 C27A 165.5(5)
C23A C40A Ce2 C27A 37.9(6)
C74A C40A Ce2 C22A -148.1(4)
C58A C40A Ce2 C22A 104.1(4)
C23A C40A Ce2 C22A -23.5(7)
C74A C40A Ce2 C31A 164.4(5)
C58A C40A Ce2 C31A 56.5(5)
C23A C40A Ce2 C31A -71.1(8)
C74A C40A Ce2 C31B -31(6)
C58A C40A Ce2 C31B -139(6)
C23A C40A Ce2 C31B 94(6)
C34A C27A Ce2 C08B -136.0(15)
C51A C27A Ce2 C08B 116.4(15)
C23A C27A Ce2 C08B -8.0(14)
C34A C27A Ce2 C23B -98.6(10)
C51A C27A Ce2 C23B 153.8(10)
C23A C27A Ce2 C23B 29.4(9)
C34A C27A Ce2 C08A -93.7(6)
C51A C27A Ce2 C08A 158.7(6)
C23A C27A Ce2 C08A 34.3(6)
C34A C27A Ce2 C23A -128.0(8)
C51A C27A Ce2 C23A 124.4(8)
C34A C27A Ce2 C27B -58.3(7)
C51A C27A Ce2 C27B -165.9(7)
C23A C27A Ce2 C27B 69.7(8)
C34A C27A Ce2 C40B -110.3(7)
C51A C27A Ce2 C40B 142.1(7)
C23A C27A Ce2 C40B 17.7(8)
C34A C27A Ce2 C22B 156(15)
C51A C27A Ce2 C22B 49(15)
C23A C27A Ce2 C22B -76(14)
C34A C27A Ce2 C40A -165.0(6)
C51A C27A Ce2 C40A 87.3(6)
C23A C27A Ce2 C40A -37.0(6)
C34A C27A Ce2 C22A -57.6(5)
C51A C27A Ce2 C22A -165.2(6)
C23A C27A Ce2 C22A 70.4(7)
C34A C27A Ce2 C31A -105.5(5)
C51A C27A Ce2 C31A 146.9(5)
C23A C27A Ce2 C31A 22.5(6)
C34A C27A Ce2 C31B -171.8(9)
C51A C27A Ce2 C31B 80.6(9)
C23A C27A Ce2 C31B -43.8(9)
C41A C22A Ce2 C08B -145.2(9)
C08A C22A Ce2 C08B -34.4(9)
C39A C22A Ce2 C08B 96.6(10)
C41A C22A Ce2 C23B -114.3(12)
C08A C22A Ce2 C23B -3.5(12)
C39A C22A Ce2 C23B 127.5(12)
C41A C22A Ce2 C08A -110.8(4)
C39A C22A Ce2 C08A 131.1(8)
C41A C22A Ce2 C23A -143.4(6)
C08A C22A Ce2 C23A -32.6(6)
C39A C22A Ce2 C23A 98.5(8)
C41A C22A Ce2 C27B -164(20)
C08A C22A Ce2 C27B -54(20)
C39A C22A Ce2 C27B 77(20)
C41A C22A Ce2 C40B -74.2(7)
C08A C22A Ce2 C40B 36.6(7)
C39A C22A Ce2 C40B 167.7(8)
C41A C22A Ce2 C22B -179.5(8)
C08A C22A Ce2 C22B -68.7(8)
C39A C22A Ce2 C22B 62.3(9)
C41A C22A Ce2 C40A -128.5(5)
C08A C22A Ce2 C40A -17.7(5)
C39A C22A Ce2 C40A 113.4(6)
C41A C22A Ce2 C27A 178.4(6)
C08A C22A Ce2 C27A -70.8(6)
C39A C22A Ce2 C27A 60.3(7)
C41A C22A Ce2 C31A -70.7(3)
C08A C22A Ce2 C31A 40.1(3)
C39A C22A Ce2 C31A 171.2(8)
C41A C22A Ce2 C31B -134.3(6)
C08A C22A Ce2 C31B -23.5(6)
C39A C22A Ce2 C31B 107.5(8)
C53A C31A Ce2 C08B 148.0(9)
C08A C31A Ce2 C08B 37.3(9)
C52A C31A Ce2 C08B -95.5(11)
C53A C31A Ce2 C23B 119.4(14)
C08A C31A Ce2 C23B 8.6(14)
C52A C31A Ce2 C23B -124.2(14)
C53A C31A Ce2 C08A 110.8(4)
C52A C31A Ce2 C08A -132.8(9)
C53A C31A Ce2 C23A 144.6(6)
C08A C31A Ce2 C23A 33.8(6)
C52A C31A Ce2 C23A -99.0(7)
C53A C31A Ce2 C27B 73.3(7)
C08A C31A Ce2 C27B -37.5(8)
C52A C31A Ce2 C27B -170.3(10)
C53A C31A Ce2 C40B -147(6)
C08A C31A Ce2 C40B 103(6)
C52A C31A Ce2 C40B -30(6)
C53A C31A Ce2 C22B 133.4(8)
C08A C31A Ce2 C22B 22.6(8)
C52A C31A Ce2 C22B -110.2(9)
C53A C31A Ce2 C40A -177.6(5)
C08A C31A Ce2 C40A 71.6(5)
C52A C31A Ce2 C40A -61.2(6)
C53A C31A Ce2 C27A 129.9(5)
C08A C31A Ce2 C27A 19.2(5)
C52A C31A Ce2 C27A -113.6(7)
C53A C31A Ce2 C22A 70.6(3)
C08A C31A Ce2 C22A -40.2(3)
C52A C31A Ce2 C22A -173.0(8)
C53A C31A Ce2 C31B -179.4(7)
C08A C31A Ce2 C31B 69.8(7)
C52A C31A Ce2 C31B -63.0(8)
C53B C31B Ce2 C08B -110.8(7)
C52B C31B Ce2 C08B 124(2)
C53B C31B Ce2 C23B -144.0(13)
C08B C31B Ce2 C23B -33.2(14)
C52B C31B Ce2 C23B 90.9(17)
C53B C31B Ce2 C08A -144.0(12)
C08B C31B Ce2 C08A -33.2(12)
C52B C31B Ce2 C08A 90.9(17)
C53B C31B Ce2 C23A -116.3(16)
C08B C31B Ce2 C23A -5.5(17)
C52B C31B Ce2 C23A 119(2)
C53B C31B Ce2 C27B -129.0(12)
C08B C31B Ce2 C27B -18.2(12)
C52B C31B Ce2 C27B 105.9(17)
C53B C31B Ce2 C40B 178.6(13)
C08B C31B Ce2 C40B -70.6(14)
C52B C31B Ce2 C40B 53.6(17)
C53B C31B Ce2 C22B -70.4(6)
C08B C31B Ce2 C22B 40.4(5)
C52B C31B Ce2 C22B 165(2)
C53B C31B Ce2 C40A 167(7)
C08B C31B Ce2 C40A -82(7)
C52B C31B Ce2 C40A 42(6)
C53B C31B Ce2 C27A -72.8(11)
C08B C31B Ce2 C27A 38.0(12)
C52B C31B Ce2 C27A 162.2(18)
C53B C31B Ce2 C22A -130.1(11)
C08B C31B Ce2 C22A -19.3(11)
C52B C31B Ce2 C22A 104.9(17)
C53B C31B Ce2 C31A -178.5(11)
C08B C31B Ce2 C31A -67.7(12)
C52B C31B Ce2 C31A 56.4(16)
O1 C04P O2 C05P -1.6(12)
C06P C04P O2 C05P 176.5(7)
